data_7119086
loop_
_publ_author_name
'Kohei Masai'
'Katsunori Shirato'
'Koji Yamamoto'
'Yuki Kurashige'
'Tetsuro Murahashi'

_publ_section_title
;
 A mechanistic insight into metal-cluster pi-envelopment: a dual binding
 mode involving bent and planar ligand-conformers
;
_journal_name_full Chem.Commun.
_journal_page_first 6427
_journal_volume 52
_journal_year 2016
_chemical_formula_moiety 'C128 H78 B2 Cl2 F48 Pd4'
_chemical_formula_sum 'C128 H78 B2 Cl2 F48 Pd4'
_chemical_formula_weight 3046.07
_space_group_IT_number 2
_symmetry_cell_setting triclinic
_symmetry_Int_Tables_number 2
_symmetry_space_group_name_Hall '-P 1'
_symmetry_space_group_name_H-M 'P -1'
_atom_sites_solution_hydrogens geom
_atom_sites_solution_primary direct
_atom_sites_solution_secondary difmap
_audit_update_record
;
2016-02-03 deposited with the CCDC.
2016-04-05 downloaded from the CCDC.
;
_cell_angle_alpha 81.3277(9)
_cell_angle_beta 79.8346(9)
_cell_angle_gamma 77.6849(10)
_cell_formula_units_Z 2
_cell_length_a 14.2381(6)
_cell_length_b 15.6226(7)
_cell_length_c 28.2509(12)
_cell_measurement_reflns_used 40675
_cell_measurement_temperature 123
_cell_measurement_theta_max 27.45
_cell_measurement_theta_min 3.01
_cell_volume 6001.1(4)
_computing_cell_refinement 'RAPID AUTO'
_computing_data_collection 'RAPID AUTO (Rigaku, ????)'
_computing_data_reduction 'RAPID AUTO'
_computing_molecular_graphics 'CrystalStructure 4.0'
_computing_publication_material 'CrystalStructure 4.0 (Rigaku, 2010)'
_computing_structure_refinement 'SHELXL97 (Sheldrick, 2008)'
_computing_structure_solution 'DIRDIF99-PATTY (Gould, et al., 1999)'
_diffrn_ambient_temperature 123
_diffrn_detector_area_resol_mean 10.000
_diffrn_measured_fraction_theta_full 0.995
_diffrn_measured_fraction_theta_max 0.995
_diffrn_measurement_device_type 'Rigaku R-AXIS RAPID'
_diffrn_measurement_method \w
_diffrn_radiation_type 'Mo K\a'
_diffrn_radiation_wavelength 0.71075
_diffrn_reflns_av_R_equivalents 0.1431
_diffrn_reflns_limit_h_max 18
_diffrn_reflns_limit_h_min -18
_diffrn_reflns_limit_k_max 17
_diffrn_reflns_limit_k_min -20
_diffrn_reflns_limit_l_max 36
_diffrn_reflns_limit_l_min -36
_diffrn_reflns_number 102135
_diffrn_reflns_theta_full 27.49
_diffrn_reflns_theta_max 27.48
_diffrn_standards_interval_count .
_diffrn_standards_number 0
_exptl_absorpt_coefficient_mu 0.760
_exptl_absorpt_correction_type none
_exptl_crystal_colour red
_exptl_crystal_density_diffrn 1.686
_exptl_crystal_density_method 'not measured'
_exptl_crystal_description platelet
_exptl_crystal_F_000 3012.00
_exptl_crystal_size_max 0.210
_exptl_crystal_size_mid 0.100
_exptl_crystal_size_min 0.100
_refine_diff_density_max 2.180
_refine_diff_density_min -1.210
_refine_ls_extinction_method none
_refine_ls_goodness_of_fit_ref 0.952
_refine_ls_hydrogen_treatment constr
_refine_ls_number_parameters 1655
_refine_ls_number_reflns 27404
_refine_ls_number_restraints 76
_refine_ls_R_factor_gt 0.0818
_refine_ls_shift/su_max 0.002
_refine_ls_structure_factor_coef Fsqd
_refine_ls_weighting_details 'w = 1/[\s^2^(Fo^2^)+(0.1307P)^2^+0.0000P] where P=(Fo^2^+2Fc^2^)/3'
_refine_ls_weighting_scheme calc
_refine_ls_wR_factor_ref 0.2773
_reflns_number_gt 9958
_reflns_number_total 27404
_reflns_threshold_expression F^2^>2.0\s(F^2^)
_cod_data_source_file c6cc01536k2.cif
_cod_data_source_block masai
_cod_original_cell_volume 6001.1(5)
_cod_database_code 7119086

loop_
_symmetry_equiv_pos_site_id
_symmetry_equiv_pos_as_xyz
1 +X,+Y,+Z
2 -X,-Y,-Z

loop_
_atom_site_label
_atom_site_type_symbol
_atom_site_fract_x
_atom_site_fract_y
_atom_site_fract_z
_atom_site_U_iso_or_equiv
_atom_site_adp_type
_atom_site_occupancy
_atom_site_symmetry_multiplicity
_atom_site_calc_flag
_atom_site_refinement_flags
_atom_site_disorder_assembly
_atom_site_disorder_group
Pd1 Pd 0.77611(6) 0.53065(5) 0.89353(3) 0.0752(3) Uani 1.0 2 d . . .
Pd2 Pd 0.79245(6) 0.54935(5) 0.79792(3) 0.0708(3) Uani 1.0 2 d . . .
Pd3 Pd 0.74776(5) 0.58293(4) 0.71079(3) 0.0630(2) Uani 1.0 2 d . . .
Pd4 Pd 0.68582(5) 0.60983(4) 0.62562(3) 0.0632(3) Uani 1.0 2 d . . .
Cl1 Cl 0.1541(4) -0.0481(3) 0.48229(14) 0.1404(14) Uani 1.0 2 d . . .
Cl2 Cl 0.0488(3) 0.1903(4) 0.39423(17) 0.1546(17) Uani 1.0 2 d . . .
F1 F 0.4149(6) 0.5094(5) 0.9053(3) 0.114(3) Uani 1.0 2 d . . .
F2 F 0.5615(6) 0.4646(6) 0.8874(3) 0.145(4) Uani 1.0 2 d . . .
F3 F 0.4972(8) 0.5939(5) 0.8629(3) 0.156(4) Uani 1.0 2 d . . .
F4 F 0.3295(4) 0.6492(4) 0.72027(19) 0.0777(15) Uani 1.0 2 d . . .
F5 F 0.3326(4) 0.5440(4) 0.6792(2) 0.0778(15) Uani 1.0 2 d . . .
F6 F 0.4619(4) 0.5971(4) 0.6755(2) 0.0828(16) Uani 1.0 2 d . . .
F7 F 0.2552(8) 0.3077(15) 0.9618(8) 0.434(18) Uani 1.0 2 d . . .
F8 F 0.2000(8) 0.1963(10) 0.9790(4) 0.245(8) Uani 1.0 2 d . . .
F9 F 0.1628(7) 0.2799(6) 0.9204(3) 0.144(3) Uani 1.0 2 d . . .
F10 F 0.5487(6) -0.0228(7) 0.9507(3) 0.152(4) Uani 1.0 2 d . . .
F11 F 0.4293(6) -0.0719(7) 0.9351(4) 0.188(5) Uani 1.0 2 d . . .
F12 F 0.5498(6) -0.0635(5) 0.8826(3) 0.109(3) Uani 1.0 2 d . . .
F13 F 0.4025(6) 0.0386(4) 0.6376(3) 0.113(3) Uani 1.0 2 d . . .
F14 F 0.3550(7) -0.0393(5) 0.6994(3) 0.135(3) Uani 1.0 2 d . . .
F15 F 0.4975(6) -0.0150(5) 0.6886(4) 0.146(4) Uani 1.0 2 d . . .
F16 F 0.0795(4) 0.2051(5) 0.7432(3) 0.113(3) Uani 1.0 2 d . . .
F17 F 0.1196(5) 0.3077(5) 0.6905(3) 0.110(3) Uani 1.0 2 d . . .
F18 F 0.1070(4) 0.3216(5) 0.7652(3) 0.112(3) Uani 1.0 2 d . . .
F19 F 0.7973(6) 0.1625(9) 0.8543(3) 0.196(6) Uani 1.0 2 d . . .
F20 F 0.8920(6) 0.0926(4) 0.8027(4) 0.134(4) Uani 1.0 2 d . . .
F21 F 0.8924(5) 0.2246(4) 0.8033(3) 0.101(2) Uani 1.0 2 d . . .
F22 F 0.8333(5) 0.2584(5) 0.6291(2) 0.0972(19) Uani 1.0 2 d . . .
F23 F 0.6889(5) 0.2742(5) 0.6167(3) 0.0995(19) Uani 1.0 2 d . . .
F24 F 0.7765(8) 0.1453(5) 0.6284(3) 0.153(4) Uani 1.0 2 d . . .
F25 F -0.2409(5) -0.0802(6) 0.6890(3) 0.117(3) Uani 1.0 2 d . . .
F26 F -0.3451(5) -0.0994(5) 0.7468(3) 0.111(3) Uani 1.0 2 d . . .
F27 F -0.3129(7) 0.0254(4) 0.7280(4) 0.171(5) Uani 1.0 2 d . . .
F28 F -0.1313(8) -0.1627(7) 0.9246(4) 0.188(4) Uiso 1.0 2 d . . .
F29 F -0.2677(6) -0.1375(6) 0.9168(3) 0.141(3) Uiso 1.0 2 d . . .
F30 F -0.2151(9) -0.0264(8) 0.9114(5) 0.207(5) Uiso 1.0 2 d . . .
F31 F 0.3567(5) -0.1206(4) 0.5580(3) 0.105(2) Uani 1.0 2 d . . .
F32 F 0.2837(6) -0.2266(6) 0.5753(4) 0.160(4) Uani 1.0 2 d . . .
F33 F 0.3825(6) -0.2123(6) 0.6192(3) 0.141(4) Uani 1.0 2 d . . .
F34 F 0.1467(5) 0.1588(4) 0.6038(4) 0.137(3) Uani 1.0 2 d . . .
F35 F 0.0297(7) 0.1186(5) 0.5834(3) 0.139(3) Uani 1.0 2 d . . .
F36 F 0.0200(5) 0.1586(4) 0.6525(3) 0.0988(19) Uani 1.0 2 d . . .
F37 F 0.4793(5) -0.1147(5) 0.8032(3) 0.123(3) Uani 1.0 2 d . . .
F38 F 0.4488(4) -0.2262(5) 0.7792(3) 0.109(3) Uani 1.0 2 d . . .
F39 F 0.4338(5) -0.2190(6) 0.8546(3) 0.128(3) Uani 1.0 2 d . . .
F40 F 0.2031(7) 0.1364(5) 0.8436(3) 0.143(3) Uani 1.0 2 d . . .
F41 F 0.0606(6) 0.1081(6) 0.8606(4) 0.163(4) Uani 1.0 2 d . . .
F42 F 0.1625(7) 0.0573(5) 0.9073(3) 0.132(3) Uani 1.0 2 d . . .
F43 F 0.1380(5) -0.3875(5) 0.6393(3) 0.1003(19) Uani 1.0 2 d . . .
F44 F 0.1033(6) -0.5056(4) 0.6808(3) 0.108(2) Uani 1.0 2 d . . .
F45 F -0.0092(5) -0.3936(5) 0.6692(3) 0.105(2) Uani 1.0 2 d . . .
F46 F 0.2126(6) -0.4350(6) 0.8729(3) 0.129(3) Uani 1.0 2 d . . .
F47 F 0.2015(7) -0.5426(5) 0.8400(3) 0.144(4) Uani 1.0 2 d . . .
F48 F 0.0774(6) -0.4718(6) 0.8795(3) 0.137(3) Uani 1.0 2 d . . .
C1 C 0.3133(10) 0.8251(9) 1.0265(5) 0.100(4) Uani 1.0 2 d . . .
C2 C 0.3988(10) 0.8001(9) 1.0458(5) 0.104(4) Uani 1.0 2 d . . .
C3 C 0.4705(9) 0.7312(8) 1.0314(4) 0.084(3) Uani 1.0 2 d . . .
C4 C 0.4569(7) 0.6819(7) 0.9965(4) 0.068(3) Uani 1.0 2 d . . .
C5 C 0.3694(9) 0.7066(8) 0.9778(4) 0.085(3) Uani 1.0 2 d . . .
C6 C 0.2997(9) 0.7777(8) 0.9911(5) 0.092(4) Uani 1.0 2 d . . .
C7 C 0.5280(8) 0.6067(7) 0.9808(4) 0.071(3) Uani 1.0 2 d . . .
C8 C 0.6254(8) 0.5900(7) 0.9835(4) 0.072(3) Uani 1.0 2 d . . .
C9 C 0.6897(8) 0.5104(7) 0.9710(4) 0.071(3) Uani 1.0 2 d . . .
C10 C 0.7880(9) 0.4944(8) 0.9735(4) 0.087(3) Uani 1.0 2 d . . .
C11 C 0.8498(8) 0.4078(9) 0.9728(4) 0.086(4) Uani 1.0 2 d . . .
C12 C 0.9098(9) 0.3721(11) 1.0092(5) 0.116(5) Uani 1.0 2 d . . .
C13 C 0.9646(10) 0.2886(12) 1.0104(6) 0.126(5) Uani 1.0 2 d . . .
C14 C 0.9651(9) 0.2368(10) 0.9752(6) 0.115(5) Uani 1.0 2 d . . .
C15 C 0.9086(9) 0.2681(9) 0.9379(5) 0.103(4) Uani 1.0 2 d . . .
C16 C 0.8515(8) 0.3535(8) 0.9371(5) 0.086(3) Uani 1.0 2 d . . .
C17 C 0.7939(8) 0.3895(7) 0.8968(4) 0.077(3) Uani 1.0 2 d . . .
C18 C 0.8379(8) 0.4018(6) 0.8494(4) 0.071(3) Uani 1.0 2 d . . .
C19 C 0.7944(8) 0.4111(6) 0.8069(4) 0.067(3) Uani 1.0 2 d . . .
C20 C 0.8439(8) 0.4269(6) 0.7603(4) 0.068(3) Uani 1.0 2 d . . .
C21 C 0.8091(7) 0.4399(6) 0.7142(4) 0.064(3) Uani 1.0 2 d . . .
C22 C 0.7085(7) 0.4475(5) 0.7086(4) 0.059(3) Uani 1.0 2 d . . .
C23 C 0.6836(7) 0.4586(6) 0.6618(4) 0.065(3) Uani 1.0 2 d . . .
C24 C 0.7530(7) 0.4644(6) 0.6205(4) 0.068(3) Uani 1.0 2 d . . .
C25 C 0.8489(8) 0.4619(7) 0.6268(5) 0.081(3) Uani 1.0 2 d . . .
C26 C 0.8763(8) 0.4501(7) 0.6720(5) 0.078(3) Uani 1.0 2 d . . .
C27 C 0.4883(10) 0.2233(8) 0.5735(5) 0.095(4) Uani 1.0 2 d . . .
C28 C 0.5496(9) 0.2640(8) 0.5376(5) 0.092(4) Uani 1.0 2 d . . .
C29 C 0.5535(8) 0.3517(7) 0.5369(4) 0.075(3) Uani 1.0 2 d . . .
C30 C 0.4986(7) 0.4011(7) 0.5730(4) 0.066(3) Uani 1.0 2 d . . .
C31 C 0.4376(8) 0.3592(7) 0.6084(4) 0.074(3) Uani 1.0 2 d . . .
C32 C 0.4318(9) 0.2706(7) 0.6084(5) 0.087(4) Uani 1.0 2 d . . .
C33 C 0.5070(7) 0.4913(7) 0.5759(4) 0.069(3) Uani 1.0 2 d . . .
C34 C 0.5809(7) 0.5291(6) 0.5573(4) 0.066(3) Uani 1.0 2 d . . .
C35 C 0.5887(7) 0.6173(6) 0.5647(4) 0.067(3) Uani 1.0 2 d . . .
C36 C 0.6685(8) 0.6573(6) 0.5455(4) 0.073(3) Uani 1.0 2 d . . .
C37 C 0.6608(7) 0.7544(7) 0.5416(4) 0.070(3) Uani 1.0 2 d . . .
C38 C 0.6745(7) 0.8027(7) 0.4952(4) 0.073(3) Uani 1.0 2 d . . .
C39 C 0.6537(8) 0.8914(7) 0.4901(5) 0.079(3) Uani 1.0 2 d . . .
C40 C 0.6202(8) 0.9353(8) 0.5302(5) 0.087(4) Uani 1.0 2 d . . .
C41 C 0.6087(8) 0.8902(7) 0.5767(4) 0.084(3) Uani 1.0 2 d . . .
C42 C 0.6308(7) 0.7995(6) 0.5817(4) 0.068(3) Uani 1.0 2 d . . .
C43 C 0.6253(7) 0.7503(6) 0.6322(4) 0.066(3) Uani 1.0 2 d . . .
C44 C 0.7026(7) 0.7365(6) 0.6584(4) 0.064(3) Uani 1.0 2 d . . .
C45 C 0.6948(7) 0.7193(6) 0.7105(4) 0.061(3) Uani 1.0 2 d . . .
C46 C 0.7727(7) 0.7044(5) 0.7350(4) 0.058(3) Uani 1.0 2 d . . .
C47 C 0.7701(7) 0.6932(6) 0.7870(4) 0.062(3) Uani 1.0 2 d . . .
C48 C 0.6800(7) 0.6949(7) 0.8197(4) 0.074(3) Uani 1.0 2 d . . .
C49 C 0.6790(7) 0.6897(7) 0.8688(4) 0.076(3) Uani 1.0 2 d . . .
C50 C 0.7642(7) 0.6769(6) 0.8898(4) 0.076(3) Uani 1.0 2 d . . .
C51 C 0.8548(7) 0.6691(7) 0.8576(4) 0.076(3) Uani 1.0 2 d . . .
C52 C 0.8552(7) 0.6771(6) 0.8076(4) 0.069(3) Uani 1.0 2 d . . .
C53 C 0.4535(6) 0.3559(6) 0.7857(4) 0.058(2) Uani 1.0 2 d . . .
C54 C 0.4763(6) 0.3911(6) 0.8236(4) 0.059(3) Uani 1.0 2 d . . .
C55 C 0.4666(7) 0.4809(7) 0.8252(4) 0.064(3) Uani 1.0 2 d . . .
C56 C 0.4357(6) 0.5426(6) 0.7874(4) 0.059(3) Uani 1.0 2 d . . .
C57 C 0.4141(6) 0.5104(6) 0.7481(4) 0.061(3) Uani 1.0 2 d . . .
C58 C 0.4239(6) 0.4186(6) 0.7475(4) 0.060(3) Uani 1.0 2 d . . .
C59 C 0.4845(7) 0.5116(8) 0.8692(4) 0.071(3) Uani 1.0 2 d . . .
C60 C 0.3844(7) 0.5742(7) 0.7063(4) 0.069(3) Uani 1.0 2 d . . .
C61 C 0.4414(6) 0.2006(7) 0.8391(4) 0.063(2) Uani 1.0 2 d . . .
C62 C 0.3610(7) 0.2433(8) 0.8711(4) 0.075(3) Uani 1.0 2 d . . .
C63 C 0.3267(8) 0.2007(10) 0.9149(4) 0.088(3) Uani 1.0 2 d . . .
C64 C 0.3711(9) 0.1177(10) 0.9297(4) 0.095(3) Uani 1.0 2 d . . .
C65 C 0.4492(8) 0.0724(8) 0.9008(4) 0.080(3) Uani 1.0 2 d . . .
C66 C 0.4823(7) 0.1155(7) 0.8553(4) 0.069(3) Uani 1.0 2 d . . .
C67 C 0.2417(9) 0.2561(14) 0.9434(5) 0.128(5) Uani 1.0 2 d . . .
C68 C 0.4920(10) -0.0178(11) 0.9174(5) 0.105(4) Uani 1.0 2 d . . .
C69 C 0.4029(6) 0.2168(6) 0.7529(3) 0.060(3) Uani 1.0 2 d . . .
C70 C 0.4352(7) 0.1402(6) 0.7305(3) 0.059(3) Uani 1.0 2 d . . .
C71 C 0.3718(7) 0.1027(6) 0.7099(4) 0.063(3) Uani 1.0 2 d . . .
C72 C 0.2751(7) 0.1445(6) 0.7110(4) 0.070(3) Uani 1.0 2 d . . .
C73 C 0.2423(6) 0.2199(7) 0.7326(4) 0.067(3) Uani 1.0 2 d . . .
C74 C 0.3043(7) 0.2565(6) 0.7526(4) 0.065(3) Uani 1.0 2 d . . .
C75 C 0.4099(8) 0.0227(7) 0.6842(4) 0.076(3) Uani 1.0 2 d . . .
C76 C 0.1384(7) 0.2647(8) 0.7334(5) 0.077(3) Uani 1.0 2 d . . .
C77 C 0.5878(6) 0.2259(5) 0.7645(3) 0.054(2) Uani 1.0 2 d . . .
C78 C 0.6605(6) 0.2039(5) 0.7943(4) 0.055(2) Uani 1.0 2 d . . .
C79 C 0.7591(7) 0.1903(6) 0.7760(4) 0.061(3) Uani 1.0 2 d . . .
C80 C 0.7896(7) 0.1980(6) 0.7266(4) 0.058(3) Uani 1.0 2 d . . .
C81 C 0.7207(7) 0.2182(6) 0.6963(4) 0.060(3) Uani 1.0 2 d . . .
C82 C 0.6223(6) 0.2328(5) 0.7142(3) 0.053(2) Uani 1.0 2 d . . .
C83 C 0.8323(7) 0.1669(7) 0.8089(4) 0.071(3) Uani 1.0 2 d . . .
C84 C 0.7535(8) 0.2204(8) 0.6429(4) 0.077(3) Uani 1.0 2 d . . .
C85 C -0.0280(6) -0.1184(5) 0.7778(3) 0.054(2) Uani 1.0 2 d . . .
C86 C -0.1015(7) -0.0974(5) 0.7467(4) 0.057(2) Uani 1.0 2 d . . .
C87 C -0.2004(7) -0.0788(6) 0.7665(4) 0.061(3) Uani 1.0 2 d . . .
C88 C -0.2292(7) -0.0772(6) 0.8142(4) 0.068(3) Uani 1.0 2 d . . .
C89 C -0.1593(7) -0.0993(6) 0.8459(4) 0.066(3) Uani 1.0 2 d . . .
C90 C -0.0619(7) -0.1190(6) 0.8270(3) 0.059(2) Uani 1.0 2 d . . .
C91 C -0.2751(7) -0.0554(7) 0.7330(4) 0.071(3) Uani 1.0 2 d . . .
C92 C -0.1863(11) -0.0969(11) 0.8992(6) 0.114(5) Uiso 1.0 2 d . . .
C93 C 0.1218(6) -0.1049(6) 0.7013(4) 0.057(2) Uani 1.0 2 d . . .
C94 C 0.1978(6) -0.1514(6) 0.6711(3) 0.057(2) Uani 1.0 2 d . . .
C95 C 0.2323(7) -0.1142(6) 0.6257(4) 0.061(3) Uani 1.0 2 d . . .
C96 C 0.1925(6) -0.0285(6) 0.6071(4) 0.058(3) Uani 1.0 2 d . . .
C97 C 0.1188(6) 0.0186(6) 0.6379(3) 0.056(2) Uani 1.0 2 d . . .
C98 C 0.0843(6) -0.0182(5) 0.6836(3) 0.053(2) Uani 1.0 2 d . . .
C99 C 0.3117(8) -0.1659(7) 0.5951(4) 0.079(3) Uani 1.0 2 d . . .
C100 C 0.0774(7) 0.1106(7) 0.6200(4) 0.071(3) Uani 1.0 2 d . . .
C101 C 0.1568(6) -0.1158(6) 0.7896(4) 0.060(3) Uani 1.0 2 d . . .
C102 C 0.2524(7) -0.1586(6) 0.7912(4) 0.064(3) Uani 1.0 2 d . . .
C103 C 0.3144(7) -0.1247(7) 0.8138(4) 0.073(3) Uani 1.0 2 d . . .
C104 C 0.2827(7) -0.0501(7) 0.8366(4) 0.071(3) Uani 1.0 2 d . . .
C105 C 0.1865(7) -0.0068(7) 0.8361(4) 0.073(3) Uani 1.0 2 d . . .
C106 C 0.1262(7) -0.0388(6) 0.8124(4) 0.068(3) Uani 1.0 2 d . . .
C107 C 0.4176(8) -0.1738(9) 0.8135(5) 0.090(4) Uani 1.0 2 d . . .
C108 C 0.1503(9) 0.0731(8) 0.8614(5) 0.085(3) Uani 1.0 2 d . . .
C109 C 0.1021(6) -0.2549(6) 0.7607(3) 0.055(2) Uani 1.0 2 d . . .
C110 C 0.0863(6) -0.2939(6) 0.7224(3) 0.057(2) Uani 1.0 2 d . . .
C111 C 0.0951(6) -0.3858(6) 0.7238(4) 0.061(3) Uani 1.0 2 d . . .
C112 C 0.1190(7) -0.4401(7) 0.7638(4) 0.069(3) Uani 1.0 2 d . . .
C113 C 0.1337(7) -0.4049(6) 0.8036(4) 0.066(3) Uani 1.0 2 d . . .
C114 C 0.1254(6) -0.3129(6) 0.8017(3) 0.059(2) Uani 1.0 2 d . . .
C115 C 0.0836(8) -0.4175(7) 0.6787(5) 0.075(3) Uani 1.0 2 d . . .
C116 C 0.1546(10) -0.4617(8) 0.8480(5) 0.089(4) Uani 1.0 2 d . . .
C117 C 1.1928(11) 0.3967(11) 0.5764(5) 0.116(5) Uani 1.0 2 d . . .
C118 C 1.1141(9) 0.3745(8) 0.5599(4) 0.090(4) Uani 1.0 2 d . . .
C119 C 1.0588(8) 0.4324(7) 0.5298(4) 0.077(3) Uani 1.0 2 d . . .
C120 C 1.0814(7) 0.5198(7) 0.5170(4) 0.071(3) Uani 1.0 2 d . . .
C121 C 1.0251(8) 0.5863(7) 0.4874(4) 0.080(3) Uani 1.0 2 d . . .
C122 C 1.0468(10) 0.6692(8) 0.4774(5) 0.102(4) Uani 1.0 2 d . . .
C123 C 1.1275(12) 0.6879(9) 0.4937(5) 0.114(5) Uani 1.0 2 d . . .
C124 C 1.1820(10) 0.6246(10) 0.5199(5) 0.100(4) Uani 1.0 2 d . . .
C125 C 1.1610(8) 0.5448(9) 0.5318(5) 0.091(4) Uani 1.0 2 d . . .
C126 C 1.2172(12) 0.4774(11) 0.5630(6) 0.119(5) Uani 1.0 2 d . . .
C127 C 0.118(4) 0.068(3) 0.4598(16) 0.135(15) Uani 0.5000 2 d . . .
C128 C 0.113(4) 0.0308(17) 0.4340(12) 0.130(15) Uani 0.5000 2 d . . .
C129 C 0.097(3) 0.121(3) 0.4437(14) 0.125(13) Uani 0.5000 2 d . . .
C130 C 0.089(5) 0.075(2) 0.4124(14) 0.20(3) Uani 0.5000 2 d . . .
B1 B 0.4717(7) 0.2501(7) 0.7848(4) 0.056(3) Uani 1.0 2 d . . .
B2 B 0.0862(7) -0.1477(7) 0.7578(4) 0.056(3) Uani 1.0 2 d . . .
H1 H 0.2650 0.8733 1.0370 0.1203 Uiso 1.0 2 calc R . .
H2 H 0.4085 0.8318 1.0701 0.1251 Uiso 1.0 2 calc R . .
H3 H 0.5291 0.7170 1.0450 0.1012 Uiso 1.0 2 calc R . .
H5 H 0.3576 0.6729 0.9550 0.1018 Uiso 1.0 2 calc R . .
H6 H 0.2425 0.7944 0.9762 0.1109 Uiso 1.0 2 calc R . .
H7 H 0.5048 0.5646 0.9671 0.0856 Uiso 1.0 2 calc R . .
H8 H 0.6515 0.6335 0.9943 0.0870 Uiso 1.0 2 calc R . .
H9 H 0.6637 0.4665 0.9606 0.0846 Uiso 1.0 2 calc R . .
H10 H 0.8168 0.5429 0.9757 0.1043 Uiso 1.0 2 calc R . .
H12 H 0.9118 0.4075 1.0335 0.1388 Uiso 1.0 2 calc R . .
H12A H 0.0630 0.0963 0.4825 0.1619 Uiso 0.5000 2 calc R . .
H12B H 0.1730 0.0985 0.4577 0.1619 Uiso 0.5000 2 calc R . .
H12C H 0.1610 0.0227 0.4044 0.1565 Uiso 0.5000 2 calc R . .
H12D H 0.0508 0.0189 0.4275 0.1565 Uiso 0.5000 2 calc R . .
H12E H 0.1599 0.1358 0.4474 0.1494 Uiso 0.5000 2 calc R . .
H12F H 0.0517 0.1297 0.4741 0.1494 Uiso 0.5000 2 calc R . .
H13 H 1.0025 0.2665 1.0357 0.1507 Uiso 1.0 2 calc R . .
H13A H 0.0365 0.0419 0.4139 0.2455 Uiso 0.5000 2 calc R . .
H13B H 0.1453 0.0498 0.3890 0.2455 Uiso 0.5000 2 calc R . .
H14 H 1.0039 0.1791 0.9761 0.1382 Uiso 1.0 2 calc R . .
H15 H 0.9091 0.2321 0.9136 0.1240 Uiso 1.0 2 calc R . .
H17 H 0.7251 0.4043 0.9040 0.0925 Uiso 1.0 2 calc R . .
H18 H 0.9051 0.4045 0.8447 0.0854 Uiso 1.0 2 calc R . .
H19 H 0.7281 0.4062 0.8104 0.0808 Uiso 1.0 2 calc R . .
H20 H 0.9105 0.4297 0.7586 0.0821 Uiso 1.0 2 calc R . .
H22 H 0.6598 0.4450 0.7362 0.0707 Uiso 1.0 2 calc R . .
H23 H 0.6177 0.4623 0.6582 0.0780 Uiso 1.0 2 calc R . .
H24 H 0.7358 0.4698 0.5890 0.0820 Uiso 1.0 2 calc R . .
H25 H 0.8965 0.4686 0.5991 0.0973 Uiso 1.0 2 calc R . .
H26 H 0.9422 0.4487 0.6746 0.0936 Uiso 1.0 2 calc R . .
H27 H 0.4857 0.1630 0.5737 0.1144 Uiso 1.0 2 calc R . .
H28 H 0.5892 0.2312 0.5132 0.1106 Uiso 1.0 2 calc R . .
H29 H 0.5945 0.3788 0.5114 0.0901 Uiso 1.0 2 calc R . .
H31 H 0.3986 0.3913 0.6332 0.0889 Uiso 1.0 2 calc R . .
H32 H 0.3886 0.2437 0.6328 0.1047 Uiso 1.0 2 calc R . .
H33 H 0.4529 0.5265 0.5932 0.0825 Uiso 1.0 2 calc R . .
H34 H 0.6333 0.4967 0.5375 0.0789 Uiso 1.0 2 calc R . .
H35 H 0.5357 0.6501 0.5840 0.0804 Uiso 1.0 2 calc R . .
H36 H 0.7291 0.6215 0.5347 0.0872 Uiso 1.0 2 calc R . .
H38 H 0.6985 0.7723 0.4675 0.0880 Uiso 1.0 2 calc R . .
H39 H 0.6622 0.9236 0.4588 0.0953 Uiso 1.0 2 calc R . .
H40 H 0.6045 0.9979 0.5262 0.1045 Uiso 1.0 2 calc R . .
H41 H 0.5863 0.9213 0.6042 0.1003 Uiso 1.0 2 calc R . .
H43 H 0.5681 0.7285 0.6464 0.0797 Uiso 1.0 2 calc R . .
H44 H 0.7654 0.7384 0.6406 0.0773 Uiso 1.0 2 calc R . .
H45 H 0.6322 0.7184 0.7288 0.0737 Uiso 1.0 2 calc R . .
H46 H 0.8351 0.7009 0.7158 0.0699 Uiso 1.0 2 calc R . .
H48 H 0.6210 0.6997 0.8073 0.0891 Uiso 1.0 2 calc R . .
H49 H 0.6182 0.6949 0.8895 0.0909 Uiso 1.0 2 calc R . .
H50 H 0.7620 0.6736 0.9238 0.0907 Uiso 1.0 2 calc R . .
H51 H 0.9144 0.6585 0.8702 0.0915 Uiso 1.0 2 calc R . .
H52 H 0.9159 0.6713 0.7868 0.0822 Uiso 1.0 2 calc R . .
H54 H 0.4998 0.3516 0.8498 0.0707 Uiso 1.0 2 calc R . .
H56 H 0.4296 0.6041 0.7884 0.0705 Uiso 1.0 2 calc R . .
H58 H 0.4098 0.3984 0.7199 0.0715 Uiso 1.0 2 calc R . .
H62 H 0.3309 0.3024 0.8618 0.0894 Uiso 1.0 2 calc R . .
H64 H 0.3482 0.0900 0.9606 0.1136 Uiso 1.0 2 calc R . .
H66 H 0.5350 0.0845 0.8350 0.0828 Uiso 1.0 2 calc R . .
H70 H 0.5016 0.1122 0.7290 0.0713 Uiso 1.0 2 calc R . .
H72 H 0.2321 0.1207 0.6969 0.0836 Uiso 1.0 2 calc R . .
H74 H 0.2796 0.3100 0.7665 0.0784 Uiso 1.0 2 calc R . .
H78 H 0.6415 0.1981 0.8284 0.0654 Uiso 1.0 2 calc R . .
H80 H 0.8569 0.1894 0.7139 0.0698 Uiso 1.0 2 calc R . .
H82 H 0.5767 0.2479 0.6921 0.0636 Uiso 1.0 2 calc R . .
H86 H -0.0831 -0.0959 0.7127 0.0690 Uiso 1.0 2 calc R . .
H88 H -0.2963 -0.0613 0.8266 0.0810 Uiso 1.0 2 calc R . .
H90 H -0.0157 -0.1338 0.8488 0.0707 Uiso 1.0 2 calc R . .
H94 H 0.2264 -0.2101 0.6821 0.0682 Uiso 1.0 2 calc R . .
H96 H 0.2145 -0.0038 0.5753 0.0696 Uiso 1.0 2 calc R . .
H98 H 0.0339 0.0163 0.7035 0.0632 Uiso 1.0 2 calc R . .
H102 H 0.2762 -0.2116 0.7766 0.0770 Uiso 1.0 2 calc R . .
H104 H 0.3251 -0.0284 0.8523 0.0853 Uiso 1.0 2 calc R . .
H106 H 0.0615 -0.0072 0.8117 0.0815 Uiso 1.0 2 calc R . .
H110 H 0.0688 -0.2571 0.6941 0.0690 Uiso 1.0 2 calc R . .
H112 H 0.1257 -0.5021 0.7646 0.0831 Uiso 1.0 2 calc R . .
H114 H 0.1360 -0.2895 0.8290 0.0702 Uiso 1.0 2 calc R . .
H117 H 1.2294 0.3545 0.5974 0.1387 Uiso 1.0 2 calc R . .
H118 H 1.0993 0.3175 0.5701 0.1081 Uiso 1.0 2 calc R . .
H122 H 1.0070 0.7144 0.4594 0.1222 Uiso 1.0 2 calc R . .
H123 H 1.1430 0.7451 0.4860 0.1366 Uiso 1.0 2 calc R . .
H124 H 1.2370 0.6371 0.5303 0.1198 Uiso 1.0 2 calc R . .
H126 H 1.2715 0.4902 0.5740 0.1429 Uiso 1.0 2 calc R . .

loop_
_atom_site_aniso_label
_atom_site_aniso_U_11
_atom_site_aniso_U_22
_atom_site_aniso_U_33
_atom_site_aniso_U_12
_atom_site_aniso_U_13
_atom_site_aniso_U_23
Pd1 0.0807(6) 0.0751(5) 0.0703(5) -0.0147(5) -0.0053(4) -0.0178(4)
Pd2 0.0866(6) 0.0533(4) 0.0699(5) -0.0078(4) -0.0047(4) -0.0157(4)
Pd3 0.0652(5) 0.0507(4) 0.0711(5) -0.0071(4) -0.0033(4) -0.0149(4)
Pd4 0.0622(5) 0.0565(4) 0.0675(5) -0.0092(4) 0.0007(4) -0.0120(4)
Cl1 0.184(4) 0.135(4) 0.109(3) -0.043(3) -0.044(3) 0.006(3)
Cl2 0.115(3) 0.170(4) 0.152(4) -0.017(3) -0.014(3) 0.043(3)
F1 0.112(5) 0.165(7) 0.083(5) -0.046(5) -0.004(4) -0.054(5)
F2 0.124(6) 0.168(8) 0.162(8) 0.043(6) -0.087(6) -0.105(6)
F3 0.310(12) 0.115(6) 0.091(5) -0.120(8) -0.066(7) -0.004(5)
F4 0.077(4) 0.068(4) 0.077(4) 0.009(3) -0.005(3) -0.015(3)
F5 0.072(4) 0.084(4) 0.082(4) -0.008(3) -0.030(3) -0.016(3)
F6 0.061(4) 0.094(4) 0.086(4) -0.016(3) 0.008(3) -0.007(4)
F7 0.131(9) 0.74(4) 0.57(3) -0.187(15) 0.148(13) -0.60(3)
F8 0.127(8) 0.395(18) 0.105(7) 0.064(10) 0.047(6) 0.076(9)
F9 0.110(6) 0.172(8) 0.129(7) -0.006(6) 0.025(6) -0.037(6)
F10 0.132(7) 0.214(9) 0.107(6) 0.034(6) -0.061(6) -0.050(6)
F11 0.104(6) 0.195(9) 0.223(10) -0.060(6) -0.003(6) 0.132(8)
F12 0.157(7) 0.090(5) 0.087(5) -0.051(5) -0.026(5) 0.011(4)
F13 0.171(7) 0.086(5) 0.076(5) 0.006(5) -0.024(5) -0.026(4)
F14 0.179(8) 0.096(5) 0.145(7) -0.073(6) 0.019(6) -0.038(5)
F15 0.106(6) 0.131(6) 0.225(10) 0.035(5) -0.077(6) -0.115(7)
F16 0.058(4) 0.116(5) 0.178(7) -0.031(4) -0.019(4) -0.032(5)
F17 0.090(5) 0.108(5) 0.129(6) -0.003(4) -0.039(5) -0.003(5)
F18 0.058(4) 0.117(6) 0.168(7) 0.007(4) -0.016(4) -0.076(5)
F19 0.071(5) 0.424(17) 0.082(6) -0.041(7) -0.030(4) 0.023(8)
F20 0.138(6) 0.062(4) 0.219(9) 0.022(4) -0.114(7) -0.029(5)
F21 0.085(4) 0.074(4) 0.155(6) -0.013(4) -0.060(5) -0.003(4)
F22 0.074(4) 0.116(5) 0.087(5) -0.011(4) 0.003(4) 0.010(4)
F23 0.086(5) 0.134(6) 0.075(4) -0.014(4) -0.015(4) -0.009(4)
F24 0.269(11) 0.093(5) 0.081(5) -0.039(6) 0.050(6) -0.040(4)
F25 0.086(5) 0.174(8) 0.090(5) -0.006(5) -0.029(4) -0.018(5)
F26 0.080(4) 0.098(5) 0.158(7) -0.026(4) -0.041(5) 0.014(5)
F27 0.218(9) 0.041(4) 0.300(12) 0.006(5) -0.202(9) -0.009(5)
F31 0.112(5) 0.079(4) 0.100(5) -0.010(4) 0.038(4) -0.005(4)
F32 0.132(7) 0.140(7) 0.214(10) -0.054(6) 0.078(7) -0.120(7)
F33 0.104(6) 0.175(8) 0.090(5) 0.056(6) 0.018(4) 0.001(5)
F34 0.091(5) 0.067(4) 0.219(9) -0.012(4) 0.021(6) 0.025(5)
F35 0.215(9) 0.079(5) 0.128(7) 0.021(5) -0.100(7) -0.008(4)
F36 0.116(5) 0.069(4) 0.093(5) 0.009(4) -0.003(4) -0.004(4)
F37 0.069(4) 0.141(6) 0.177(8) -0.038(4) -0.012(5) -0.054(6)
F38 0.056(4) 0.134(6) 0.144(6) 0.004(4) -0.012(4) -0.074(5)
F39 0.085(5) 0.160(8) 0.110(6) 0.028(5) -0.023(4) 0.004(5)
F40 0.182(8) 0.115(6) 0.149(7) -0.070(6) 0.009(6) -0.054(5)
F41 0.111(6) 0.143(7) 0.264(11) 0.050(5) -0.088(7) -0.149(7)
F42 0.170(8) 0.121(6) 0.102(6) 0.009(6) -0.022(6) -0.054(5)
F43 0.112(5) 0.114(5) 0.084(5) -0.037(5) 0.003(4) -0.038(4)
F44 0.136(6) 0.077(5) 0.123(6) -0.015(4) -0.026(5) -0.046(4)
F45 0.089(5) 0.118(5) 0.122(6) -0.014(4) -0.032(4) -0.050(5)
F46 0.128(6) 0.134(7) 0.119(6) -0.020(5) -0.057(5) 0.039(5)
F47 0.213(9) 0.077(5) 0.103(6) 0.042(5) -0.020(6) 0.012(4)
F48 0.090(5) 0.168(8) 0.114(6) -0.001(5) -0.004(5) 0.054(6)
C1 0.094(9) 0.113(10) 0.098(9) -0.029(8) 0.013(8) -0.042(8)
C2 0.095(9) 0.130(11) 0.103(10) -0.041(9) 0.007(8) -0.061(9)
C3 0.080(8) 0.100(8) 0.080(8) -0.026(7) -0.001(6) -0.031(7)
C4 0.069(7) 0.078(7) 0.058(6) -0.023(6) 0.007(5) -0.019(5)
C5 0.083(8) 0.097(8) 0.078(8) -0.026(7) 0.000(6) -0.021(7)
C6 0.072(7) 0.095(9) 0.105(10) -0.012(7) 0.004(7) -0.021(7)
C7 0.089(8) 0.080(7) 0.054(6) -0.039(6) -0.006(5) -0.014(5)
C8 0.088(8) 0.079(7) 0.060(6) -0.037(6) -0.013(6) -0.004(5)
C9 0.069(7) 0.070(7) 0.071(7) -0.010(6) -0.013(5) -0.006(5)
C10 0.092(9) 0.086(8) 0.078(8) -0.006(7) -0.005(6) -0.016(6)
C11 0.071(7) 0.118(10) 0.069(7) -0.023(7) -0.001(6) -0.013(7)
C12 0.083(9) 0.173(15) 0.091(10) 0.004(9) -0.026(8) -0.040(9)
C13 0.086(10) 0.168(15) 0.116(12) 0.029(10) -0.036(8) -0.046(11)
C14 0.070(8) 0.136(12) 0.119(12) 0.015(8) -0.008(8) -0.009(10)
C15 0.080(8) 0.130(11) 0.094(9) 0.002(8) -0.027(7) -0.007(8)
C16 0.066(7) 0.095(9) 0.099(9) -0.003(6) -0.022(6) -0.022(7)
C17 0.077(7) 0.070(7) 0.082(8) -0.005(6) -0.013(6) -0.014(6)
C18 0.077(7) 0.066(6) 0.076(7) -0.013(5) -0.020(6) -0.016(5)
C19 0.082(7) 0.049(5) 0.071(7) -0.006(5) -0.011(6) -0.021(5)
C20 0.075(7) 0.043(5) 0.085(8) -0.005(5) -0.003(6) -0.022(5)
C21 0.065(6) 0.053(5) 0.074(7) -0.004(5) -0.012(6) -0.020(5)
C22 0.062(6) 0.038(5) 0.075(7) -0.011(4) 0.003(5) -0.012(4)
C23 0.059(6) 0.051(5) 0.085(8) -0.006(5) -0.010(6) -0.016(5)
C24 0.069(7) 0.050(5) 0.086(7) 0.001(5) -0.012(6) -0.024(5)
C25 0.079(8) 0.072(7) 0.092(9) -0.005(6) -0.001(6) -0.033(6)
C26 0.058(6) 0.073(7) 0.102(9) -0.010(5) -0.006(6) -0.018(6)
C27 0.119(10) 0.074(8) 0.106(10) -0.034(8) -0.042(9) 0.001(7)
C28 0.104(9) 0.082(8) 0.096(9) -0.018(7) -0.012(7) -0.029(7)
C29 0.076(7) 0.073(7) 0.075(7) -0.013(6) -0.008(6) -0.012(6)
C30 0.065(6) 0.073(6) 0.065(6) -0.016(5) -0.015(5) -0.010(5)
C31 0.083(7) 0.079(7) 0.066(7) -0.023(6) -0.019(6) -0.007(6)
C32 0.111(9) 0.077(8) 0.082(8) -0.039(7) -0.015(7) -0.005(6)
C33 0.067(6) 0.073(6) 0.066(6) -0.014(5) -0.011(5) -0.004(5)
C34 0.070(6) 0.059(6) 0.067(6) -0.019(5) -0.003(5) -0.004(5)
C35 0.069(6) 0.071(6) 0.056(6) -0.014(5) 0.000(5) -0.003(5)
C36 0.074(7) 0.063(6) 0.079(7) -0.013(5) -0.013(6) -0.000(5)
C37 0.064(6) 0.072(7) 0.070(7) -0.013(5) -0.003(5) -0.004(6)
C38 0.071(7) 0.066(6) 0.079(7) -0.015(5) -0.001(6) -0.005(6)
C39 0.085(8) 0.069(7) 0.083(8) -0.026(6) -0.008(6) 0.007(6)
C40 0.082(8) 0.077(7) 0.095(9) -0.010(6) -0.015(7) 0.005(7)
C41 0.096(8) 0.055(6) 0.088(8) -0.010(6) -0.000(7) 0.004(6)
C42 0.072(6) 0.054(6) 0.073(7) -0.014(5) 0.008(5) -0.007(5)
C43 0.068(6) 0.065(6) 0.069(6) -0.017(5) -0.006(5) -0.015(5)
C44 0.065(6) 0.049(5) 0.078(7) -0.010(5) -0.002(5) -0.013(5)
C45 0.073(6) 0.056(5) 0.054(6) -0.017(5) 0.002(5) -0.010(5)
C46 0.057(6) 0.042(5) 0.073(7) -0.007(4) -0.002(5) -0.012(5)
C47 0.064(6) 0.056(5) 0.069(7) -0.014(5) -0.005(5) -0.025(5)
C48 0.055(6) 0.079(7) 0.083(8) -0.008(5) 0.002(5) -0.013(6)
C49 0.060(6) 0.085(7) 0.081(8) -0.016(6) 0.007(6) -0.023(6)
C50 0.071(7) 0.069(7) 0.084(7) -0.008(6) -0.007(6) -0.015(6)
C51 0.047(6) 0.082(7) 0.096(9) -0.006(5) -0.001(5) -0.017(6)
C52 0.060(6) 0.074(6) 0.074(7) -0.018(5) -0.000(5) -0.020(5)
C53 0.046(5) 0.065(6) 0.060(6) -0.005(5) -0.004(4) -0.014(5)
C54 0.055(5) 0.053(5) 0.069(6) -0.010(4) -0.011(5) -0.006(5)
C55 0.054(6) 0.070(6) 0.075(7) -0.013(5) -0.013(5) -0.021(5)
C56 0.053(5) 0.058(5) 0.065(6) -0.011(5) 0.001(5) -0.016(5)
C57 0.036(5) 0.075(6) 0.069(6) -0.006(5) -0.003(4) -0.015(5)
C58 0.049(5) 0.069(6) 0.065(6) -0.013(5) -0.000(5) -0.026(5)
C59 0.059(6) 0.094(8) 0.064(7) -0.018(6) -0.005(5) -0.026(6)
C60 0.049(5) 0.073(7) 0.080(7) -0.000(5) 0.001(5) -0.025(6)
C61 0.048(5) 0.084(6) 0.064(6) -0.026(5) 0.002(4) -0.028(5)
C62 0.057(5) 0.106(7) 0.066(6) -0.027(5) 0.007(5) -0.031(5)
C63 0.070(7) 0.140(8) 0.066(6) -0.044(6) 0.011(5) -0.036(6)
C64 0.079(7) 0.158(9) 0.054(6) -0.050(6) 0.000(5) -0.006(6)
C65 0.081(7) 0.109(7) 0.063(6) -0.050(5) -0.009(5) -0.008(5)
C66 0.063(6) 0.096(6) 0.053(5) -0.029(5) -0.003(4) -0.009(5)
C67 0.058(7) 0.257(15) 0.082(9) -0.048(8) 0.018(6) -0.075(10)
C68 0.096(9) 0.140(9) 0.074(8) -0.033(7) -0.012(7) 0.015(7)
C69 0.052(5) 0.074(6) 0.053(6) -0.009(5) -0.003(4) -0.010(5)
C70 0.056(5) 0.067(6) 0.060(6) -0.016(5) -0.009(5) -0.017(5)
C71 0.058(6) 0.060(6) 0.074(7) -0.011(5) -0.014(5) -0.014(5)
C72 0.065(6) 0.065(6) 0.086(7) -0.014(5) -0.025(6) -0.013(6)
C73 0.046(5) 0.087(7) 0.075(7) -0.015(5) -0.018(5) -0.015(6)
C74 0.063(6) 0.065(6) 0.071(6) -0.011(5) -0.007(5) -0.022(5)
C75 0.082(8) 0.069(7) 0.089(8) -0.023(6) -0.021(6) -0.020(6)
C76 0.054(6) 0.090(8) 0.093(9) -0.017(6) -0.008(6) -0.025(7)
C77 0.058(5) 0.041(5) 0.060(6) -0.007(4) -0.008(5) -0.003(4)
C78 0.054(5) 0.049(5) 0.062(6) -0.008(4) -0.013(5) -0.009(4)
C79 0.054(6) 0.054(5) 0.075(7) -0.005(5) -0.020(5) -0.003(5)
C80 0.051(5) 0.050(5) 0.068(6) -0.007(4) -0.000(5) -0.005(5)
C81 0.056(6) 0.053(5) 0.065(6) -0.008(5) -0.002(5) -0.004(5)
C82 0.049(5) 0.048(5) 0.061(6) -0.004(4) -0.011(4) -0.010(4)
C83 0.052(6) 0.072(7) 0.081(8) -0.003(5) -0.001(6) -0.001(6)
C84 0.059(6) 0.083(8) 0.079(8) 0.001(6) -0.000(6) -0.015(6)
C85 0.055(5) 0.048(5) 0.058(6) -0.009(4) -0.004(5) -0.008(4)
C86 0.064(6) 0.048(5) 0.063(6) -0.014(5) -0.009(5) -0.010(4)
C87 0.058(6) 0.052(5) 0.076(7) -0.014(5) -0.015(5) -0.009(5)
C88 0.056(6) 0.067(6) 0.074(7) -0.006(5) 0.003(5) -0.013(5)
C89 0.063(6) 0.072(6) 0.056(6) -0.002(5) 0.003(5) -0.013(5)
C90 0.064(6) 0.055(5) 0.055(6) -0.008(5) -0.004(5) -0.008(4)
C91 0.055(6) 0.074(7) 0.078(8) -0.016(5) -0.001(6) 0.003(6)
C93 0.044(5) 0.062(6) 0.066(6) -0.010(4) -0.007(4) -0.011(5)
C94 0.055(5) 0.055(5) 0.058(6) -0.010(5) -0.004(5) -0.005(4)
C95 0.058(6) 0.061(6) 0.059(6) -0.001(5) -0.003(5) -0.014(5)
C96 0.051(5) 0.059(6) 0.063(6) -0.015(5) -0.000(5) -0.004(5)
C97 0.046(5) 0.057(5) 0.062(6) -0.008(4) -0.010(5) -0.000(5)
C98 0.043(5) 0.048(5) 0.065(6) -0.002(4) -0.008(4) -0.007(4)
C99 0.080(8) 0.071(7) 0.075(7) -0.009(6) 0.008(6) -0.003(6)
C100 0.059(6) 0.068(7) 0.076(7) -0.009(5) 0.003(6) 0.000(6)
C101 0.049(5) 0.066(6) 0.064(6) -0.006(5) -0.011(5) -0.014(5)
C102 0.058(6) 0.062(6) 0.073(7) -0.008(5) -0.010(5) -0.017(5)
C103 0.046(5) 0.083(7) 0.094(8) -0.004(5) -0.012(5) -0.031(6)
C104 0.056(6) 0.078(7) 0.084(7) -0.011(5) -0.009(5) -0.031(6)
C105 0.064(6) 0.075(7) 0.085(7) -0.006(5) -0.013(6) -0.037(6)
C106 0.054(6) 0.070(6) 0.079(7) -0.004(5) -0.016(5) -0.012(5)
C107 0.050(6) 0.126(10) 0.100(10) -0.013(7) -0.007(6) -0.041(9)
C108 0.073(8) 0.092(8) 0.094(9) -0.004(7) -0.019(7) -0.035(7)
C109 0.045(5) 0.060(5) 0.054(6) -0.005(4) 0.002(4) -0.009(5)
C110 0.059(5) 0.058(5) 0.055(6) -0.013(5) -0.005(5) -0.007(4)
C111 0.047(5) 0.063(6) 0.074(7) -0.011(5) 0.001(5) -0.020(5)
C112 0.064(6) 0.061(6) 0.073(7) 0.002(5) 0.003(5) -0.011(6)
C113 0.063(6) 0.061(6) 0.066(7) 0.003(5) -0.013(5) -0.001(5)
C114 0.057(5) 0.062(6) 0.051(5) -0.005(5) -0.001(4) -0.006(5)
C115 0.072(7) 0.061(6) 0.100(9) -0.014(6) -0.019(7) -0.027(6)
C116 0.088(9) 0.070(8) 0.093(9) 0.002(7) -0.004(8) 0.005(7)
C117 0.108(11) 0.130(13) 0.101(10) 0.015(10) -0.029(9) -0.028(9)
C118 0.086(8) 0.093(8) 0.079(8) 0.003(7) 0.000(7) -0.016(7)
C119 0.067(7) 0.069(7) 0.083(8) -0.001(6) -0.008(6) 0.003(6)
C120 0.063(6) 0.072(7) 0.067(7) 0.004(5) -0.000(5) -0.008(5)
C121 0.089(8) 0.084(8) 0.060(7) -0.020(7) 0.004(6) 0.001(6)
C122 0.122(10) 0.071(8) 0.108(10) -0.025(8) -0.006(8) 0.000(7)
C123 0.149(13) 0.092(10) 0.111(11) -0.057(10) -0.001(10) -0.018(8)
C124 0.094(9) 0.095(10) 0.104(10) -0.021(8) 0.003(8) -0.005(8)
C125 0.064(7) 0.106(10) 0.099(9) 0.000(7) 0.005(7) -0.041(8)
C126 0.129(12) 0.114(12) 0.110(11) 0.009(10) -0.015(10) -0.046(10)
C127 0.14(3) 0.12(4) 0.16(5) -0.01(3) -0.05(3) -0.05(3)
C128 0.24(5) 0.07(2) 0.09(3) -0.06(3) -0.00(3) -0.022(17)
C129 0.11(3) 0.16(4) 0.10(3) -0.00(3) -0.014(19) -0.02(3)
C130 0.39(8) 0.17(5) 0.10(3) -0.15(6) -0.08(4) 0.02(3)
B1 0.042(5) 0.064(6) 0.064(7) -0.008(5) -0.004(5) -0.019(5)
B2 0.044(5) 0.060(6) 0.065(7) -0.010(5) -0.005(5) -0.012(5)

loop_
_atom_type_symbol
_atom_type_description
_atom_type_scat_dispersion_real
_atom_type_scat_dispersion_imag
_atom_type_scat_source
C C 0.0033 0.0016
;
International Tables for Crystallography
(1992, Vol. C, Tables 4.2.6.8 and 6.1.1.4)
;
H H 0.0000 0.0000
;
International Tables for Crystallography
(1992, Vol. C, Table 6.1.1.4)
;
B B 0.0013 0.0007
;
International Tables for Crystallography
(1992, Vol. C, Tables 4.2.6.8 and 6.1.1.4)
;
F F 0.0171 0.0103
;
International Tables for Crystallography
(1992, Vol. C, Tables 4.2.6.8 and 6.1.1.4)
;
Pd Pd -0.9988 1.0072
;
International Tables for Crystallography
(1992, Vol. C, Tables 4.2.6.8 and 6.1.1.4)
;
Cl Cl 0.1484 0.1585
;
International Tables for Crystallography
(1992, Vol. C, Tables 4.2.6.8 and 6.1.1.4)
;

loop_
_geom_angle_atom_site_label_1
_geom_angle_atom_site_label_2
_geom_angle_atom_site_label_3
_geom_angle
_geom_angle_publ_flag
_geom_angle_site_symmetry_1
_geom_angle_site_symmetry_2
_geom_angle_site_symmetry_3
Pd2 Pd1 C9 152.9(3) yes . . .
Pd2 Pd1 C10 169.1(3) yes . . .
Pd2 Pd1 C17 91.4(3) yes . . .
Pd2 Pd1 C18 60.1(3) yes . . .
Pd2 Pd1 C50 88.5(3) yes . . .
C9 Pd1 C10 34.9(4) yes . . .
C9 Pd1 C17 84.3(4) yes . . .
C9 Pd1 C18 118.3(4) yes . . .
C9 Pd1 C50 96.8(4) yes . . .
C10 Pd1 C17 81.4(5) yes . . .
C10 Pd1 C18 110.7(4) yes . . .
C10 Pd1 C50 98.4(5) yes . . .
C17 Pd1 C18 34.1(4) yes . . .
C17 Pd1 C50 177.6(4) yes . . .
C18 Pd1 C50 144.9(4) yes . . .
Pd1 Pd2 Pd3 161.37(5) yes . . .
Pd1 Pd2 C19 84.6(3) yes . . .
Pd1 Pd2 C20 117.7(3) yes . . .
Pd1 Pd2 C47 97.2(3) yes . . .
Pd1 Pd2 C52 81.0(3) yes . . .
Pd3 Pd2 C19 97.2(3) yes . . .
Pd3 Pd2 C20 70.9(3) yes . . .
Pd3 Pd2 C47 78.6(3) yes . . .
Pd3 Pd2 C52 103.8(3) yes . . .
C19 Pd2 C20 36.9(4) yes . . .
C19 Pd2 C47 172.2(4) yes . . .
C19 Pd2 C52 152.7(4) yes . . .
C20 Pd2 C47 143.9(4) yes . . .
C20 Pd2 C52 137.8(4) yes . . .
C47 Pd2 C52 34.8(4) yes . . .
Pd2 Pd3 Pd4 173.98(4) yes . . .
Pd2 Pd3 C21 78.8(3) yes . . .
Pd2 Pd3 C22 96.3(3) yes . . .
Pd2 Pd3 C45 98.2(3) yes . . .
Pd2 Pd3 C46 69.6(3) yes . . .
Pd4 Pd3 C21 100.0(3) yes . . .
Pd4 Pd3 C22 79.5(3) yes . . .
Pd4 Pd3 C45 83.2(3) yes . . .
Pd4 Pd3 C46 113.9(3) yes . . .
C21 Pd3 C22 37.2(4) yes . . .
C21 Pd3 C45 176.6(4) yes . . .
C21 Pd3 C46 139.9(4) yes . . .
C22 Pd3 C45 145.5(4) yes . . .
C22 Pd3 C46 164.0(4) yes . . .
C45 Pd3 C46 36.7(4) yes . . .
Pd3 Pd4 C23 70.0(3) yes . . .
Pd3 Pd4 C24 85.2(3) yes . . .
Pd3 Pd4 C35 162.0(3) yes . . .
Pd3 Pd4 C36 162.8(3) yes . . .
Pd3 Pd4 C43 92.9(3) yes . . .
Pd3 Pd4 C44 63.0(3) yes . . .
C23 Pd4 C24 34.2(4) yes . . .
C23 Pd4 C35 99.0(4) yes . . .
C23 Pd4 C36 122.8(4) yes . . .
C23 Pd4 C43 145.8(4) yes . . .
C23 Pd4 C44 131.8(4) yes . . .
C24 Pd4 C35 93.3(4) yes . . .
C24 Pd4 C36 100.2(4) yes . . .
C24 Pd4 C43 177.8(4) yes . . .
C24 Pd4 C44 142.7(4) yes . . .
C35 Pd4 C36 34.8(4) yes . . .
C35 Pd4 C43 88.8(4) yes . . .
C35 Pd4 C44 123.0(4) yes . . .
C36 Pd4 C43 81.3(4) yes . . .
C36 Pd4 C44 105.4(4) yes . . .
C43 Pd4 C44 35.1(4) yes . . .
C2 C1 C6 118.1(12) yes . . .
C1 C2 C3 122.7(14) yes . . .
C2 C3 C4 119.7(12) yes . . .
C3 C4 C5 117.1(9) yes . . .
C3 C4 C7 122.7(10) yes . . .
C5 C4 C7 120.1(11) yes . . .
C4 C5 C6 122.8(12) yes . . .
C1 C6 C5 119.5(12) yes . . .
C4 C7 C8 126.5(11) yes . . .
C7 C8 C9 123.3(11) yes . . .
Pd1 C9 C8 111.2(7) yes . . .
Pd1 C9 C10 70.3(6) yes . . .
C8 C9 C10 122.9(11) yes . . .
Pd1 C10 C9 74.7(7) yes . . .
Pd1 C10 C11 100.7(7) yes . . .
C9 C10 C11 123.7(12) yes . . .
C10 C11 C12 121.6(13) yes . . .
C10 C11 C16 121.7(11) yes . . .
C12 C11 C16 116.6(12) yes . . .
C11 C12 C13 122.2(15) yes . . .
C12 C13 C14 120.3(14) yes . . .
C13 C14 C15 120.6(13) yes . . .
C14 C15 C16 119.1(14) yes . . .
C11 C16 C15 121.2(12) yes . . .
C11 C16 C17 118.6(10) yes . . .
C15 C16 C17 120.1(12) yes . . .
Pd1 C17 C16 104.7(8) yes . . .
Pd1 C17 C18 84.6(6) yes . . .
C16 C17 C18 121.7(10) yes . . .
Pd1 C18 C17 61.3(6) yes . . .
Pd1 C18 C19 110.9(6) yes . . .
C17 C18 C19 127.4(10) yes . . .
Pd2 C19 C18 89.7(7) yes . . .
Pd2 C19 C20 76.2(5) yes . . .
C18 C19 C20 123.4(10) yes . . .
Pd2 C20 C19 66.9(5) yes . . .
Pd2 C20 C21 110.4(6) yes . . .
C19 C20 C21 129.6(10) yes . . .
Pd3 C21 C20 99.1(6) yes . . .
Pd3 C21 C22 75.1(5) yes . . .
Pd3 C21 C26 93.2(6) yes . . .
C20 C21 C22 124.5(9) yes . . .
C20 C21 C26 118.0(10) yes . . .
C22 C21 C26 117.4(10) yes . . .
Pd3 C22 C21 67.6(5) yes . . .
Pd3 C22 C23 100.8(6) yes . . .
C21 C22 C23 119.3(8) yes . . .
Pd4 C23 C22 109.3(7) yes . . .
Pd4 C23 C24 67.1(5) yes . . .
C22 C23 C24 121.8(10) yes . . .
Pd4 C24 C23 78.7(5) yes . . .
Pd4 C24 C25 101.4(7) yes . . .
C23 C24 C25 117.9(11) yes . . .
C24 C25 C26 122.0(10) yes . . .
C21 C26 C25 121.5(10) yes . . .
C28 C27 C32 119.4(12) yes . . .
C27 C28 C29 120.7(11) yes . . .
C28 C29 C30 121.2(10) yes . . .
C29 C30 C31 117.1(10) yes . . .
C29 C30 C33 122.8(9) yes . . .
C31 C30 C33 120.0(9) yes . . .
C30 C31 C32 121.7(10) yes . . .
C27 C32 C31 119.9(11) yes . . .
C30 C33 C34 127.1(9) yes . . .
C33 C34 C35 124.7(9) yes . . .
Pd4 C35 C34 110.3(6) yes . . .
Pd4 C35 C36 70.5(6) yes . . .
C34 C35 C36 124.7(8) yes . . .
Pd4 C36 C35 74.7(6) yes . . .
Pd4 C36 C37 103.9(7) yes . . .
C35 C36 C37 121.6(8) yes . . .
C36 C37 C38 119.1(10) yes . . .
C36 C37 C42 121.5(9) yes . . .
C38 C37 C42 119.1(9) yes . . .
C37 C38 C39 120.4(10) yes . . .
C38 C39 C40 119.8(11) yes . . .
C39 C40 C41 121.6(10) yes . . .
C40 C41 C42 118.2(11) yes . . .
C37 C42 C41 120.9(9) yes . . .
C37 C42 C43 120.7(8) yes . . .
C41 C42 C43 118.4(10) yes . . .
Pd4 C43 C42 107.7(6) yes . . .
Pd4 C43 C44 79.4(5) yes . . .
C42 C43 C44 121.4(9) yes . . .
Pd4 C44 C43 65.5(6) yes . . .
Pd4 C44 C45 110.3(6) yes . . .
C43 C44 C45 125.3(9) yes . . .
Pd3 C45 C44 94.3(6) yes . . .
Pd3 C45 C46 76.6(5) yes . . .
C44 C45 C46 123.6(9) yes . . .
Pd3 C46 C45 66.7(6) yes . . .
Pd3 C46 C47 110.4(6) yes . . .
C45 C46 C47 126.8(8) yes . . .
Pd2 C47 C46 97.6(6) yes . . .
Pd2 C47 C48 88.1(6) yes . . .
Pd2 C47 C52 82.0(6) yes . . .
C46 C47 C48 121.6(9) yes . . .
C46 C47 C52 121.3(8) yes . . .
C48 C47 C52 117.1(9) yes . . .
C47 C48 C49 120.3(10) yes . . .
C48 C49 C50 122.7(9) yes . . .
Pd1 C50 C49 89.3(7) yes . . .
Pd1 C50 C51 88.6(6) yes . . .
C49 C50 C51 117.2(10) yes . . .
C50 C51 C52 119.8(10) yes . . .
Pd2 C52 C47 63.2(6) yes . . .
Pd2 C52 C51 102.7(7) yes . . .
C47 C52 C51 122.6(9) yes . . .
C54 C53 C58 114.5(9) yes . . .
C54 C53 B1 120.9(8) yes . . .
C58 C53 B1 124.3(9) yes . . .
C53 C54 C55 123.5(9) yes . . .
C54 C55 C56 121.4(10) yes . . .
C54 C55 C59 119.1(9) yes . . .
C56 C55 C59 119.5(9) yes . . .
C55 C56 C57 117.2(9) yes . . .
C56 C57 C58 120.3(8) yes . . .
C56 C57 C60 118.7(9) yes . . .
C58 C57 C60 121.0(9) yes . . .
C53 C58 C57 123.1(9) yes . . .
F1 C59 F2 103.5(9) yes . . .
F1 C59 F3 104.1(9) yes . . .
F1 C59 C55 114.5(10) yes . . .
F2 C59 F3 105.4(11) yes . . .
F2 C59 C55 114.3(9) yes . . .
F3 C59 C55 113.8(9) yes . . .
F4 C60 F5 105.9(7) yes . . .
F4 C60 F6 106.2(8) yes . . .
F4 C60 C57 112.0(9) yes . . .
F5 C60 F6 106.0(8) yes . . .
F5 C60 C57 114.0(9) yes . . .
F6 C60 C57 112.2(7) yes . . .
C62 C61 C66 116.0(8) yes . . .
C62 C61 B1 119.6(8) yes . . .
C66 C61 B1 124.1(8) yes . . .
C61 C62 C63 121.5(10) yes . . .
C62 C63 C64 120.2(10) yes . . .
C62 C63 C67 113.8(12) yes . . .
C64 C63 C67 125.9(11) yes . . .
C63 C64 C65 121.5(10) yes . . .
C64 C65 C66 118.1(10) yes . . .
C64 C65 C68 119.6(10) yes . . .
C66 C65 C68 122.3(10) yes . . .
C61 C66 C65 122.6(9) yes . . .
F7 C67 F8 107.3(16) yes . . .
F7 C67 F9 114.4(17) yes . . .
F7 C67 C63 118.9(14) yes . . .
F8 C67 F9 94.2(11) yes . . .
F8 C67 C63 105.5(15) yes . . .
F9 C67 C63 112.9(13) yes . . .
F10 C68 F11 106.9(11) yes . . .
F10 C68 F12 104.0(11) yes . . .
F10 C68 C65 113.0(14) yes . . .
F11 C68 F12 100.7(13) yes . . .
F11 C68 C65 116.0(11) yes . . .
F12 C68 C65 114.9(10) yes . . .
C70 C69 C74 116.1(10) yes . . .
C70 C69 B1 121.3(8) yes . . .
C74 C69 B1 122.0(8) yes . . .
C69 C70 C71 121.9(8) yes . . .
C70 C71 C72 119.3(9) yes . . .
C70 C71 C75 120.4(8) yes . . .
C72 C71 C75 120.2(10) yes . . .
C71 C72 C73 119.6(10) yes . . .
C72 C73 C74 121.0(9) yes . . .
C72 C73 C76 119.2(10) yes . . .
C74 C73 C76 119.8(10) yes . . .
C69 C74 C73 122.0(9) yes . . .
F13 C75 F14 101.8(10) yes . . .
F13 C75 F15 108.5(9) yes . . .
F13 C75 C71 112.5(8) yes . . .
F14 C75 F15 106.5(9) yes . . .
F14 C75 C71 111.5(9) yes . . .
F15 C75 C71 115.2(11) yes . . .
F16 C76 F17 104.2(10) yes . . .
F16 C76 F18 107.1(8) yes . . .
F16 C76 C73 110.8(9) yes . . .
F17 C76 F18 106.7(9) yes . . .
F17 C76 C73 112.9(9) yes . . .
F18 C76 C73 114.6(10) yes . . .
C78 C77 C82 114.9(8) yes . . .
C78 C77 B1 123.8(8) yes . . .
C82 C77 B1 121.1(8) yes . . .
C77 C78 C79 122.7(9) yes . . .
C78 C79 C80 120.4(9) yes . . .
C78 C79 C83 120.6(9) yes . . .
C80 C79 C83 119.0(8) yes . . .
C79 C80 C81 118.6(8) yes . . .
C80 C81 C82 121.3(9) yes . . .
C80 C81 C84 118.6(8) yes . . .
C82 C81 C84 120.0(9) yes . . .
C77 C82 C81 122.0(9) yes . . .
F19 C83 F20 106.4(10) yes . . .
F19 C83 F21 103.8(11) yes . . .
F19 C83 C79 114.8(8) yes . . .
F20 C83 F21 102.8(8) yes . . .
F20 C83 C79 114.1(10) yes . . .
F21 C83 C79 113.7(8) yes . . .
F22 C84 F23 101.6(8) yes . . .
F22 C84 F24 106.2(9) yes . . .
F22 C84 C81 111.2(10) yes . . .
F23 C84 F24 110.4(11) yes . . .
F23 C84 C81 112.8(8) yes . . .
F24 C84 C81 113.8(9) yes . . .
C86 C85 C90 115.6(8) yes . . .
C86 C85 B2 122.7(8) yes . . .
C90 C85 B2 121.5(8) yes . . .
C85 C86 C87 120.3(8) yes . . .
C86 C87 C88 121.7(10) yes . . .
C86 C87 C91 118.9(9) yes . . .
C88 C87 C91 119.3(8) yes . . .
C87 C88 C89 119.6(9) yes . . .
C88 C89 C90 119.2(9) yes . . .
C88 C89 C92 122.1(9) yes . . .
C90 C89 C92 118.5(10) yes . . .
C85 C90 C89 123.5(9) yes . . .
F25 C91 F26 101.0(10) yes . . .
F25 C91 F27 108.2(10) yes . . .
F25 C91 C87 113.0(8) yes . . .
F26 C91 F27 107.7(9) yes . . .
F26 C91 C87 112.0(9) yes . . .
F27 C91 C87 114.0(11) yes . . .
F28 C92 F29 89.2(11) yes . . .
F28 C92 F30 123.3(16) yes . . .
F28 C92 C89 112.3(11) yes . . .
F29 C92 F30 101.3(12) yes . . .
F29 C92 C89 110.3(13) yes . . .
F30 C92 C89 115.3(13) yes . . .
C94 C93 C98 116.7(8) yes . . .
C94 C93 B2 121.1(7) yes . . .
C98 C93 B2 121.8(7) yes . . .
C93 C94 C95 121.6(8) yes . . .
C94 C95 C96 121.9(8) yes . . .
C94 C95 C99 119.6(8) yes . . .
C96 C95 C99 118.5(8) yes . . .
C95 C96 C97 116.3(8) yes . . .
C96 C97 C98 122.1(7) yes . . .
C96 C97 C100 117.7(8) yes . . .
C98 C97 C100 120.3(8) yes . . .
C93 C98 C97 121.4(7) yes . . .
F31 C99 F32 104.2(9) yes . . .
F31 C99 F33 104.8(9) yes . . .
F31 C99 C95 115.9(9) yes . . .
F32 C99 F33 103.7(9) yes . . .
F32 C99 C95 113.5(10) yes . . .
F33 C99 C95 113.5(9) yes . . .
F34 C100 F35 104.3(9) yes . . .
F34 C100 F36 101.7(9) yes . . .
F34 C100 C97 112.0(8) yes . . .
F35 C100 F36 106.4(8) yes . . .
F35 C100 C97 114.7(10) yes . . .
F36 C100 C97 116.4(9) yes . . .
C102 C101 C106 116.3(10) yes . . .
C102 C101 B2 121.9(8) yes . . .
C106 C101 B2 121.5(8) yes . . .
C101 C102 C103 121.1(9) yes . . .
C102 C103 C104 121.7(8) yes . . .
C102 C103 C107 118.2(10) yes . . .
C104 C103 C107 120.1(11) yes . . .
C103 C104 C105 118.2(10) yes . . .
C104 C105 C106 120.0(10) yes . . .
C104 C105 C108 119.0(11) yes . . .
C106 C105 C108 121.0(9) yes . . .
C101 C106 C105 122.7(8) yes . . .
F37 C107 F38 103.5(9) yes . . .
F37 C107 F39 106.8(11) yes . . .
F37 C107 C103 109.4(10) yes . . .
F38 C107 F39 108.5(11) yes . . .
F38 C107 C103 114.4(11) yes . . .
F39 C107 C103 113.5(9) yes . . .
F40 C108 F41 107.6(10) yes . . .
F40 C108 F42 102.8(12) yes . . .
F40 C108 C105 111.4(9) yes . . .
F41 C108 F42 106.7(10) yes . . .
F41 C108 C105 115.7(12) yes . . .
F42 C108 C105 111.7(10) yes . . .
C110 C109 C114 115.6(8) yes . . .
C110 C109 B2 120.5(8) yes . . .
C114 C109 B2 123.8(9) yes . . .
C109 C110 C111 122.7(8) yes . . .
C110 C111 C112 120.1(10) yes . . .
C110 C111 C115 116.1(8) yes . . .
C112 C111 C115 123.7(9) yes . . .
C111 C112 C113 119.8(10) yes . . .
C112 C113 C114 119.7(9) yes . . .
C112 C113 C116 120.8(10) yes . . .
C114 C113 C116 119.5(10) yes . . .
C109 C114 C113 122.0(9) yes . . .
F43 C115 F44 106.6(9) yes . . .
F43 C115 F45 105.4(9) yes . . .
F43 C115 C111 114.6(10) yes . . .
F44 C115 F45 104.6(10) yes . . .
F44 C115 C111 112.9(9) yes . . .
F45 C115 C111 112.0(8) yes . . .
F46 C116 F47 102.8(10) yes . . .
F46 C116 F48 104.5(11) yes . . .
F46 C116 C113 115.3(11) yes . . .
F47 C116 F48 105.9(10) yes . . .
F47 C116 C113 113.0(11) yes . . .
F48 C116 C113 114.2(10) yes . . .
C118 C117 C126 121.4(14) yes . . .
C117 C118 C119 122.0(12) yes . . .
C118 C119 C120 117.1(11) yes . . .
C118 C119 C121 124.4(11) yes . . 2_766
C120 C119 C121 118.4(9) yes . . 2_766
C119 C120 C121 121.4(11) yes . . .
C119 C120 C125 122.9(10) yes . . .
C121 C120 C125 115.7(10) yes . . .
C119 C121 C120 120.2(10) yes 2_766 . .
C119 C121 C122 120.1(10) yes 2_766 . .
C120 C121 C122 119.6(12) yes . . .
C121 C122 C123 120.7(11) yes . . .
C122 C123 C124 119.5(14) yes . . .
C123 C124 C125 121.4(15) yes . . .
C120 C125 C124 123.0(12) yes . . .
C120 C125 C126 115.7(13) yes . . .
C124 C125 C126 121.2(14) yes . . .
C117 C126 C125 120.8(16) yes . . .
Cl1 C127 C130 109(3) yes . . .
Cl1 C128 C129 114(3) yes . . .
Cl2 C129 C128 108(3) yes . . .
Cl2 C130 C127 107(3) yes . . .
C53 B1 C61 110.5(8) yes . . .
C53 B1 C69 115.1(7) yes . . .
C53 B1 C77 102.5(7) yes . . .
C61 B1 C69 102.0(8) yes . . .
C61 B1 C77 113.5(7) yes . . .
C69 B1 C77 113.7(8) yes . . .
C85 B2 C93 115.2(7) yes . . .
C85 B2 C101 112.6(8) yes . . .
C85 B2 C109 103.7(7) yes . . .
C93 B2 C101 103.1(7) yes . . .
C93 B2 C109 109.9(8) yes . . .
C101 B2 C109 112.7(7) yes . . .
C2 C1 H1 120.943 no . . .
C6 C1 H1 120.921 no . . .
C1 C2 H2 118.663 no . . .
C3 C2 H2 118.664 no . . .
C2 C3 H3 120.129 no . . .
C4 C3 H3 120.127 no . . .
C4 C5 H5 118.619 no . . .
C6 C5 H5 118.624 no . . .
C1 C6 H6 120.270 no . . .
C5 C6 H6 120.259 no . . .
C4 C7 H7 116.729 no . . .
C8 C7 H7 116.740 no . . .
C7 C8 H8 118.375 no . . .
C9 C8 H8 118.371 no . . .
Pd1 C9 H9 88.441 no . . .
C8 C9 H9 118.539 no . . .
C10 C9 H9 118.541 no . . .
Pd1 C10 H10 94.769 no . . .
C9 C10 H10 118.152 no . . .
C11 C10 H10 118.138 no . . .
C11 C12 H12 118.918 no . . .
C13 C12 H12 118.914 no . . .
C12 C13 H13 119.878 no . . .
C14 C13 H13 119.864 no . . .
C13 C14 H14 119.717 no . . .
C15 C14 H14 119.710 no . . .
C14 C15 H15 120.433 no . . .
C16 C15 H15 120.443 no . . .
Pd1 C17 H17 80.537 no . . .
C16 C17 H17 119.153 no . . .
C18 C17 H17 119.149 no . . .
Pd1 C18 H18 98.045 no . . .
C17 C18 H18 116.292 no . . .
C19 C18 H18 116.310 no . . .
Pd2 C19 H19 104.954 no . . .
C18 C19 H19 118.301 no . . .
C20 C19 H19 118.318 no . . .
Pd2 C20 H20 92.912 no . . .
C19 C20 H20 115.214 no . . .
C21 C20 H20 115.192 no . . .
Pd3 C22 H22 101.067 no . . .
C21 C22 H22 120.367 no . . .
C23 C22 H22 120.356 no . . .
Pd4 C23 H23 93.420 no . . .
C22 C23 H23 119.122 no . . .
C24 C23 H23 119.115 no . . .
Pd4 C24 H24 89.904 no . . .
C23 C24 H24 121.049 no . . .
C25 C24 H24 121.060 no . . .
C24 C25 H25 118.985 no . . .
C26 C25 H25 118.988 no . . .
C21 C26 H26 119.260 no . . .
C25 C26 H26 119.283 no . . .
C28 C27 H27 120.299 no . . .
C32 C27 H27 120.293 no . . .
C27 C28 H28 119.650 no . . .
C29 C28 H28 119.651 no . . .
C28 C29 H29 119.410 no . . .
C30 C29 H29 119.420 no . . .
C30 C31 H31 119.150 no . . .
C32 C31 H31 119.153 no . . .
C27 C32 H32 120.077 no . . .
C31 C32 H32 120.073 no . . .
C30 C33 H33 116.437 no . . .
C34 C33 H33 116.448 no . . .
C33 C34 H34 117.650 no . . .
C35 C34 H34 117.663 no . . .
Pd4 C35 H35 89.167 no . . .
C34 C35 H35 117.633 no . . .
C36 C35 H35 117.641 no . . .
Pd4 C36 H36 91.418 no . . .
C35 C36 H36 119.205 no . . .
C37 C36 H36 119.214 no . . .
C37 C38 H38 119.815 no . . .
C39 C38 H38 119.832 no . . .
C38 C39 H39 120.105 no . . .
C40 C39 H39 120.124 no . . .
C39 C40 H40 119.181 no . . .
C41 C40 H40 119.175 no . . .
C40 C41 H41 120.907 no . . .
C42 C41 H41 120.909 no . . .
Pd4 C43 H43 82.981 no . . .
C42 C43 H43 119.317 no . . .
C44 C43 H43 119.306 no . . .
Pd4 C44 H44 94.153 no . . .
C43 C44 H44 117.348 no . . .
C45 C44 H44 117.370 no . . .
Pd3 C45 H45 99.589 no . . .
C44 C45 H45 118.178 no . . .
C46 C45 H45 118.204 no . . .
Pd3 C46 H46 93.036 no . . .
C45 C46 H46 116.584 no . . .
C47 C46 H46 116.605 no . . .
C47 C48 H48 119.862 no . . .
C49 C48 H48 119.854 no . . .
C48 C49 H49 118.642 no . . .
C50 C49 H49 118.631 no . . .
Pd1 C50 H50 92.023 no . . .
C49 C50 H50 121.424 no . . .
C51 C50 H50 121.407 no . . .
C50 C51 H51 120.083 no . . .
C52 C51 H51 120.079 no . . .
Pd2 C52 H52 103.871 no . . .
C47 C52 H52 118.676 no . . .
C51 C52 H52 118.682 no . . .
C53 C54 H54 118.226 no . . .
C55 C54 H54 118.231 no . . .
C55 C56 H56 121.388 no . . .
C57 C56 H56 121.397 no . . .
C53 C58 H58 118.453 no . . .
C57 C58 H58 118.479 no . . .
C61 C62 H62 119.254 no . . .
C63 C62 H62 119.245 no . . .
C63 C64 H64 119.233 no . . .
C65 C64 H64 119.241 no . . .
C61 C66 H66 118.697 no . . .
C65 C66 H66 118.697 no . . .
C69 C70 H70 119.051 no . . .
C71 C70 H70 119.049 no . . .
C71 C72 H72 120.189 no . . .
C73 C72 H72 120.193 no . . .
C69 C74 H74 118.998 no . . .
C73 C74 H74 118.983 no . . .
C77 C78 H78 118.627 no . . .
C79 C78 H78 118.628 no . . .
C79 C80 H80 120.717 no . . .
C81 C80 H80 120.725 no . . .
C77 C82 H82 118.983 no . . .
C81 C82 H82 118.998 no . . .
C85 C86 H86 119.856 no . . .
C87 C86 H86 119.856 no . . .
C87 C88 H88 120.210 no . . .
C89 C88 H88 120.234 no . . .
C85 C90 H90 118.227 no . . .
C89 C90 H90 118.228 no . . .
C93 C94 H94 119.214 no . . .
C95 C94 H94 119.230 no . . .
C95 C96 H96 121.850 no . . .
C97 C96 H96 121.866 no . . .
C93 C98 H98 119.308 no . . .
C97 C98 H98 119.308 no . . .
C101 C102 H102 119.468 no . . .
C103 C102 H102 119.463 no . . .
C103 C104 H104 120.915 no . . .
C105 C104 H104 120.913 no . . .
C101 C106 H106 118.634 no . . .
C105 C106 H106 118.628 no . . .
C109 C110 H110 118.625 no . . .
C111 C110 H110 118.631 no . . .
C111 C112 H112 120.089 no . . .
C113 C112 H112 120.102 no . . .
C109 C114 H114 118.976 no . . .
C113 C114 H114 118.979 no . . .
C118 C117 H117 119.290 no . . .
C126 C117 H117 119.300 no . . .
C117 C118 H118 119.003 no . . .
C119 C118 H118 119.007 no . . .
C121 C122 H122 119.653 no . . .
C123 C122 H122 119.654 no . . .
C122 C123 H123 120.276 no . . .
C124 C123 H123 120.265 no . . .
C123 C124 H124 119.283 no . . .
C125 C124 H124 119.276 no . . .
C117 C126 H126 119.618 no . . .
C125 C126 H126 119.597 no . . .
Cl1 C127 H12A 109.815 no . . .
Cl1 C127 H12B 109.824 no . . .
C130 C127 H12A 109.816 no . . .
C130 C127 H12B 109.825 no . . .
H12A C127 H12B 108.257 no . . .
Cl1 C128 H12C 108.775 no . . .
Cl1 C128 H12D 108.776 no . . .
C129 C128 H12C 108.772 no . . .
C129 C128 H12D 108.776 no . . .
H12C C128 H12D 107.650 no . . .
Cl2 C129 H12E 110.038 no . . .
Cl2 C129 H12F 110.032 no . . .
C128 C129 H12E 110.045 no . . .
C128 C129 H12F 110.044 no . . .
H12E C129 H12F 108.396 no . . .
Cl2 C130 H13A 110.413 no . . .
Cl2 C130 H13B 110.409 no . . .
C127 C130 H13A 110.424 no . . .
C127 C130 H13B 110.414 no . . .
H13A C130 H13B 108.612 no . . .

loop_
_geom_bond_atom_site_label_1
_geom_bond_atom_site_label_2
_geom_bond_distance
_geom_bond_publ_flag
_geom_bond_site_symmetry_1
_geom_bond_site_symmetry_2
Pd1 Pd2 2.6466(12) yes . .
Pd1 C9 2.326(9) yes . .
Pd1 C10 2.271(11) yes . .
Pd1 C17 2.155(10) yes . .
Pd1 C18 2.447(10) yes . .
Pd1 C50 2.243(10) yes . .
Pd2 Pd3 2.6000(13) yes . .
Pd2 C19 2.132(9) yes . .
Pd2 C20 2.250(9) yes . .
Pd2 C47 2.184(9) yes . .
Pd2 C52 2.422(11) yes . .
Pd3 Pd4 2.6514(13) yes . .
Pd3 C21 2.213(9) yes . .
Pd3 C22 2.313(9) yes . .
Pd3 C45 2.103(8) yes . .
Pd3 C46 2.227(9) yes . .
Pd4 C23 2.432(9) yes . .
Pd4 C24 2.285(9) yes . .
Pd4 C35 2.366(11) yes . .
Pd4 C36 2.311(10) yes . .
Pd4 C43 2.204(9) yes . .
Pd4 C44 2.380(10) yes . .
Cl1 C127 1.82(4) yes . .
Cl1 C128 1.79(3) yes . .
Cl2 C129 1.78(4) yes . .
Cl2 C130 1.80(3) yes . .
F1 C59 1.291(12) yes . .
F2 C59 1.321(13) yes . .
F3 C59 1.318(15) yes . .
F4 C60 1.335(11) yes . .
F5 C60 1.344(13) yes . .
F6 C60 1.356(11) yes . .
F7 C67 1.09(4) yes . .
F8 C67 1.41(2) yes . .
F9 C67 1.352(17) yes . .
F10 C68 1.327(18) yes . .
F11 C68 1.341(18) yes . .
F12 C68 1.353(15) yes . .
F13 C75 1.321(14) yes . .
F14 C75 1.346(15) yes . .
F15 C75 1.280(13) yes . .
F16 C76 1.348(14) yes . .
F17 C76 1.336(14) yes . .
F18 C76 1.314(15) yes . .
F19 C83 1.290(13) yes . .
F20 C83 1.299(11) yes . .
F21 C83 1.344(13) yes . .
F22 C84 1.363(13) yes . .
F23 C84 1.351(12) yes . .
F24 C84 1.259(14) yes . .
F25 C91 1.335(13) yes . .
F26 C91 1.301(13) yes . .
F27 C91 1.259(11) yes . .
F28 C92 1.349(18) yes . .
F29 C92 1.416(18) yes . .
F30 C92 1.17(2) yes . .
F31 C99 1.320(12) yes . .
F32 C99 1.331(17) yes . .
F33 C99 1.336(14) yes . .
F34 C100 1.343(13) yes . .
F35 C100 1.313(15) yes . .
F36 C100 1.323(12) yes . .
F37 C107 1.372(16) yes . .
F38 C107 1.319(16) yes . .
F39 C107 1.296(15) yes . .
F40 C108 1.353(16) yes . .
F41 C108 1.280(14) yes . .
F42 C108 1.320(16) yes . .
F43 C115 1.323(13) yes . .
F44 C115 1.339(12) yes . .
F45 C115 1.357(13) yes . .
F46 C116 1.339(18) yes . .
F47 C116 1.329(13) yes . .
F48 C116 1.308(14) yes . .
C1 C2 1.38(2) yes . .
C1 C6 1.39(2) yes . .
C2 C3 1.372(17) yes . .
C3 C4 1.400(17) yes . .
C4 C5 1.395(16) yes . .
C4 C7 1.448(13) yes . .
C5 C6 1.372(16) yes . .
C7 C8 1.368(16) yes . .
C8 C9 1.429(14) yes . .
C9 C10 1.381(16) yes . .
C10 C11 1.449(16) yes . .
C11 C12 1.425(18) yes . .
C11 C16 1.408(19) yes . .
C12 C13 1.37(3) yes . .
C13 C14 1.37(3) yes . .
C14 C15 1.40(2) yes . .
C15 C16 1.405(17) yes . .
C16 C17 1.490(17) yes . .
C17 C18 1.378(14) yes . .
C18 C19 1.423(16) yes . .
C19 C20 1.392(14) yes . .
C20 C21 1.444(15) yes . .
C21 C22 1.448(14) yes . .
C21 C26 1.404(14) yes . .
C22 C23 1.405(15) yes . .
C23 C24 1.395(13) yes . .
C24 C25 1.400(16) yes . .
C25 C26 1.373(18) yes . .
C27 C28 1.388(17) yes . .
C27 C32 1.360(17) yes . .
C28 C29 1.379(16) yes . .
C29 C30 1.394(14) yes . .
C30 C31 1.386(14) yes . .
C30 C33 1.455(15) yes . .
C31 C32 1.405(16) yes . .
C33 C34 1.307(14) yes . .
C34 C35 1.454(14) yes . .
C35 C36 1.400(15) yes . .
C36 C37 1.486(14) yes . .
C37 C38 1.415(14) yes . .
C37 C42 1.378(15) yes . .
C38 C39 1.345(14) yes . .
C39 C40 1.375(17) yes . .
C40 C41 1.393(16) yes . .
C41 C42 1.377(13) yes . .
C42 C43 1.513(13) yes . .
C43 C44 1.393(15) yes . .
C44 C45 1.445(14) yes . .
C45 C46 1.369(14) yes . .
C46 C47 1.446(14) yes . .
C47 C48 1.440(13) yes . .
C47 C52 1.396(15) yes . .
C48 C49 1.377(16) yes . .
C49 C50 1.406(16) yes . .
C50 C51 1.435(14) yes . .
C51 C52 1.397(16) yes . .
C53 C54 1.390(15) yes . .
C53 C58 1.402(12) yes . .
C53 B1 1.621(14) yes . .
C54 C55 1.387(14) yes . .
C55 C56 1.392(13) yes . .
C55 C59 1.477(16) yes . .
C56 C57 1.390(15) yes . .
C57 C58 1.414(14) yes . .
C57 C60 1.486(13) yes . .
C61 C62 1.436(12) yes . .
C61 C66 1.378(13) yes . .
C61 B1 1.640(13) yes . .
C62 C63 1.375(15) yes . .
C63 C64 1.354(18) yes . .
C63 C67 1.511(18) yes . .
C64 C65 1.386(15) yes . .
C65 C66 1.411(14) yes . .
C65 C68 1.454(18) yes . .
C69 C70 1.392(13) yes . .
C69 C74 1.410(12) yes . .
C69 B1 1.645(16) yes . .
C70 C71 1.418(15) yes . .
C71 C72 1.389(13) yes . .
C71 C75 1.493(15) yes . .
C72 C73 1.363(14) yes . .
C73 C74 1.383(16) yes . .
C73 C76 1.494(13) yes . .
C77 C78 1.403(13) yes . .
C77 C82 1.414(12) yes . .
C77 B1 1.634(12) yes . .
C78 C79 1.391(12) yes . .
C79 C80 1.381(13) yes . .
C79 C83 1.469(15) yes . .
C80 C81 1.372(14) yes . .
C81 C82 1.385(12) yes . .
C81 C84 1.495(14) yes . .
C85 C86 1.436(13) yes . .
C85 C90 1.387(12) yes . .
C85 B2 1.616(12) yes . .
C86 C87 1.407(12) yes . .
C87 C88 1.341(14) yes . .
C87 C91 1.498(15) yes . .
C88 C89 1.410(15) yes . .
C89 C90 1.382(13) yes . .
C89 C92 1.489(18) yes . .
C93 C94 1.397(11) yes . .
C93 C98 1.397(11) yes . .
C93 B2 1.671(13) yes . .
C94 C95 1.378(12) yes . .
C95 C96 1.400(12) yes . .
C95 C99 1.467(13) yes . .
C96 C97 1.392(11) yes . .
C97 C98 1.383(11) yes . .
C97 C100 1.482(12) yes . .
C101 C102 1.387(12) yes . .
C101 C106 1.402(14) yes . .
C101 B2 1.653(16) yes . .
C102 C103 1.404(16) yes . .
C103 C104 1.370(15) yes . .
C103 C107 1.504(13) yes . .
C104 C105 1.394(13) yes . .
C105 C106 1.386(16) yes . .
C105 C108 1.481(17) yes . .
C109 C110 1.392(14) yes . .
C109 C114 1.402(12) yes . .
C109 B2 1.631(14) yes . .
C110 C111 1.409(13) yes . .
C111 C112 1.354(13) yes . .
C111 C115 1.482(17) yes . .
C112 C113 1.389(16) yes . .
C113 C114 1.411(13) yes . .
C113 C116 1.459(15) yes . .
C117 C118 1.41(3) yes . .
C117 C126 1.36(3) yes . .
C118 C119 1.365(15) yes . .
C119 C120 1.449(15) yes . .
C119 C121 1.464(18) yes . 2_766
C120 C121 1.427(14) yes . .
C120 C125 1.420(18) yes . .
C121 C122 1.372(17) yes . .
C122 C123 1.41(3) yes . .
C123 C124 1.336(19) yes . .
C124 C125 1.33(2) yes . .
C125 C126 1.460(19) yes . .
C127 C130 1.45(7) yes . .
C128 C129 1.44(5) yes . .
C1 H1 0.950 no . .
C2 H2 0.950 no . .
C3 H3 0.950 no . .
C5 H5 0.950 no . .
C6 H6 0.950 no . .
C7 H7 0.950 no . .
C8 H8 0.950 no . .
C9 H9 0.950 no . .
C10 H10 0.950 no . .
C12 H12 0.950 no . .
C13 H13 0.950 no . .
C14 H14 0.950 no . .
C15 H15 0.950 no . .
C17 H17 0.950 no . .
C18 H18 0.950 no . .
C19 H19 0.950 no . .
C20 H20 0.950 no . .
C22 H22 0.950 no . .
C23 H23 0.950 no . .
C24 H24 0.950 no . .
C25 H25 0.950 no . .
C26 H26 0.950 no . .
C27 H27 0.950 no . .
C28 H28 0.950 no . .
C29 H29 0.950 no . .
C31 H31 0.950 no . .
C32 H32 0.950 no . .
C33 H33 0.950 no . .
C34 H34 0.950 no . .
C35 H35 0.950 no . .
C36 H36 0.950 no . .
C38 H38 0.950 no . .
C39 H39 0.950 no . .
C40 H40 0.950 no . .
C41 H41 0.950 no . .
C43 H43 0.950 no . .
C44 H44 0.950 no . .
C45 H45 0.950 no . .
C46 H46 0.950 no . .
C48 H48 0.950 no . .
C49 H49 0.950 no . .
C50 H50 0.950 no . .
C51 H51 0.950 no . .
C52 H52 0.950 no . .
C54 H54 0.950 no . .
C56 H56 0.950 no . .
C58 H58 0.950 no . .
C62 H62 0.950 no . .
C64 H64 0.950 no . .
C66 H66 0.950 no . .
C70 H70 0.950 no . .
C72 H72 0.950 no . .
C74 H74 0.950 no . .
C78 H78 0.950 no . .
C80 H80 0.950 no . .
C82 H82 0.950 no . .
C86 H86 0.950 no . .
C88 H88 0.950 no . .
C90 H90 0.950 no . .
C94 H94 0.950 no . .
C96 H96 0.950 no . .
C98 H98 0.950 no . .
C102 H102 0.950 no . .
C104 H104 0.950 no . .
C106 H106 0.950 no . .
C110 H110 0.950 no . .
C112 H112 0.950 no . .
C114 H114 0.950 no . .
C117 H117 0.950 no . .
C118 H118 0.950 no . .
C122 H122 0.950 no . .
C123 H123 0.950 no . .
C124 H124 0.950 no . .
C126 H126 0.950 no . .
C127 H12A 0.990 no . .
C127 H12B 0.990 no . .
C128 H12C 0.990 no . .
C128 H12D 0.990 no . .
C129 H12E 0.990 no . .
C129 H12F 0.990 no . .
C130 H13A 0.990 no . .
C130 H13B 0.990 no . .

loop_
_geom_contact_atom_site_label_1
_geom_contact_atom_site_label_2
_geom_contact_distance
_geom_contact_publ_flag
_geom_contact_site_symmetry_1
_geom_contact_site_symmetry_2
Pd1 C48 3.273(10) no . .
Pd2 C49 3.178(11) no . .
Pd3 C25 3.203(11) no . .
Pd4 C26 3.561(10) no . .
F1 C54 3.064(12) no . .
F1 C56 3.262(11) no . .
F2 C54 2.834(14) no . .
F2 C56 3.534(13) no . .
F3 C54 3.596(13) no . .
F3 C56 2.725(14) no . .
F4 C56 2.765(10) no . .
F4 C58 3.584(10) no . .
F5 C58 2.813(10) no . .
F6 C56 3.125(11) no . .
F6 C58 3.279(10) no . .
F7 C62 2.94(3) no . .
F7 C64 3.25(3) no . .
F8 C62 3.559(13) no . .
F8 C64 2.724(15) no . .
F9 C62 2.899(12) no . .
F9 C64 3.486(15) no . .
F10 C64 3.055(15) no . .
F10 C66 3.332(13) no . .
F11 C64 2.890(18) no . .
F11 C66 3.546(14) no . .
F12 C66 2.793(12) no . .
F13 C70 3.411(13) no . .
F13 C72 2.960(12) no . .
F14 C70 3.521(14) no . .
F14 C72 2.900(12) no . .
F15 C70 2.764(13) no . .
F16 C72 2.778(11) no . .
F16 C74 3.524(12) no . .
F17 C72 3.056(11) no . .
F17 C74 3.308(13) no . .
F18 C72 3.589(11) no . .
F18 C74 2.755(11) no . .
F19 C78 2.718(13) no . .
F19 C80 3.584(13) no . .
F20 C78 3.414(11) no . .
F20 C80 2.910(12) no . .
F21 C78 3.441(11) no . .
F21 C80 2.942(13) no . .
F22 C80 2.781(11) no . .
F22 C82 3.555(10) no . .
F23 C80 3.585(12) no . .
F23 C82 2.777(10) no . .
F24 C80 3.057(13) no . .
F24 C82 3.226(11) no . .
F25 C86 2.730(13) no . .
F25 C88 3.578(14) no . .
F26 C86 3.476(12) no . .
F26 C88 2.834(14) no . .
F27 C86 3.289(12) no . .
F27 C88 2.992(14) no . .
F28 C88 3.597(16) no . .
F28 C90 2.795(14) no . .
F29 C88 2.902(13) no . .
F29 C90 3.553(12) no . .
F30 C88 3.021(18) no . .
F30 C90 3.225(15) no . .
F31 C96 2.735(10) no . .
F32 C94 3.062(13) no . .
F32 C96 3.285(12) no . .
F33 C94 2.821(11) no . .
F33 C96 3.520(11) no . .
F34 C96 2.850(11) no . .
F34 C98 3.462(11) no . .
F35 C96 2.986(11) no . .
F35 C98 3.381(11) no . .
F36 C98 2.777(9) no . .
F37 C102 3.525(13) no . .
F37 C104 2.809(11) no . .
F38 C102 2.750(10) no . .
F39 C102 3.296(13) no . .
F39 C104 3.067(12) no . .
F40 C104 2.915(12) no . .
F40 C106 3.436(15) no . .
F41 C106 2.751(14) no . .
F42 C104 2.883(12) no . .
F42 C106 3.426(14) no . .
F43 C110 2.857(12) no . .
F43 C112 3.466(12) no . .
F44 C112 2.756(14) no . .
F45 C110 2.977(13) no . .
F45 C112 3.402(13) no . .
F46 C112 3.585(14) no . .
F46 C114 2.818(11) no . .
F47 C112 2.762(13) no . .
F47 C114 3.578(11) no . .
F48 C112 3.198(13) no . .
F48 C114 3.164(12) no . .
C1 C4 2.813(15) no . .
C2 C5 2.72(2) no . .
C3 C6 2.778(17) no . .
C3 C8 3.054(14) no . .
C8 C49 3.408(14) no . .
C8 C50 3.313(14) no . .
C9 C16 3.123(14) no . .
C11 C14 2.819(18) no . .
C11 C18 3.535(16) no . .
C12 C15 2.78(3) no . .
C13 C16 2.79(2) no . .
C15 C18 3.169(16) no . .
C19 C22 3.156(15) no . .
C21 C24 2.848(16) no . .
C22 C25 2.791(14) no . .
C23 C26 2.783(15) no . .
C23 C34 3.452(14) no . .
C24 C34 3.186(15) no . .
C27 C30 2.810(17) no . .
C28 C31 2.741(15) no . .
C29 C32 2.760(15) no . .
C29 C34 3.032(15) no . .
C35 C38 3.562(14) no . .
C35 C42 3.151(15) no . .
C37 C40 2.743(15) no . .
C37 C44 3.415(15) no . .
C38 C41 2.774(16) no . .
C39 C42 2.765(15) no . .
C41 C44 3.307(14) no . .
C45 C48 3.024(15) no . .
C47 C50 2.865(15) no . .
C48 C51 2.809(15) no . .
C49 C52 2.773(13) no . .
C53 C56 2.880(13) no . .
C53 C62 3.039(13) no . .
C53 C74 3.216(15) no . .
C53 C78 3.388(11) no . .
C53 C82 3.322(11) no . .
C54 C57 2.751(12) no . .
C54 C61 3.076(14) no . .
C54 C62 3.120(14) no . .
C54 C77 3.254(12) no . .
C54 C78 3.579(11) no . .
C55 C58 2.740(15) no . .
C58 C69 3.207(14) no . .
C58 C74 3.313(14) no . .
C58 C77 3.421(11) no . .
C61 C64 2.807(14) no . .
C61 C70 3.363(14) no . .
C61 C74 3.295(14) no . .
C61 C78 3.161(12) no . .
C62 C65 2.770(15) no . .
C62 C69 3.358(14) no . .
C62 C74 3.546(14) no . .
C63 C66 2.760(14) no . .
C66 C69 3.340(13) no . .
C66 C77 3.197(12) no . .
C66 C78 3.247(13) no . .
C69 C72 2.833(16) no . .
C69 C82 3.172(12) no . .
C70 C73 2.757(12) no . .
C70 C77 3.130(14) no . .
C70 C82 3.227(13) no . .
C71 C74 2.763(13) no . .
C77 C80 2.848(12) no . .
C78 C81 2.741(13) no . .
C79 C82 2.753(14) no . .
C85 C88 2.837(12) no . .
C85 C98 3.224(11) no . .
C85 C106 3.101(15) no . .
C85 C110 3.334(12) no . .
C85 C114 3.396(11) no . .
C86 C89 2.776(13) no . .
C86 C93 3.196(12) no . .
C86 C98 3.281(12) no . .
C86 C109 3.417(11) no . .
C87 C90 2.746(14) no . .
C90 C101 3.115(13) no . .
C90 C106 3.131(14) no . .
C90 C109 3.317(11) no . .
C93 C96 2.849(12) no . .
C93 C102 3.311(14) no . .
C93 C106 3.466(14) no . .
C93 C110 3.055(13) no . .
C94 C97 2.746(11) no . .
C94 C101 3.404(13) no . .
C94 C102 3.591(14) no . .
C94 C109 3.061(11) no . .
C94 C110 3.050(13) no . .
C95 C98 2.747(11) no . .
C98 C101 3.376(12) no . .
C101 C104 2.841(16) no . .
C101 C114 3.164(14) no . .
C102 C105 2.767(14) no . .
C102 C109 3.162(14) no . .
C102 C114 3.259(14) no . .
C103 C106 2.734(12) no . .
C109 C112 2.842(13) no . .
C110 C113 2.752(13) no . .
C111 C114 2.761(15) no . .
C117 C120 2.775(17) no . .
C118 C122 2.93(2) no . 2_766
C118 C125 2.844(19) no . .
C119 C119 2.918(14) no . 2_766
C119 C126 2.84(3) no . .
C120 C120 2.872(16) no . 2_766
C120 C123 2.797(19) no . .
C121 C121 2.889(17) no . 2_766
C121 C124 2.77(2) no . .
C122 C125 2.722(17) no . .
Pd1 F2 3.467(9) no . .
Pd3 F45 3.531(7) no . 1_665
Pd4 F6 3.285(6) no . .
Cl1 F24 3.573(9) no . 2_656
Cl2 F25 3.593(8) no . 2_556
Cl2 F45 3.390(8) no . 2_556
F1 F46 3.084(11) no . 1_565
F1 C7 3.561(15) no . .
F1 C7 3.585(12) no . 2_667
F1 C8 3.299(11) no . 2_667
F1 C9 3.545(11) no . 2_667
F2 Pd1 3.467(9) no . .
F2 C3 3.597(14) no . 2_667
F2 C9 3.466(15) no . .
F2 C17 3.310(14) no . .
F3 F38 3.422(10) no . 1_565
F3 F39 2.856(11) no . 1_565
F3 C7 3.476(13) no . .
F3 C48 3.287(15) no . .
F3 C49 3.294(16) no . .
F4 F33 3.388(9) no . 1_565
F4 F38 3.581(11) no . 1_565
F4 C94 3.503(9) no . 1_565
F4 C109 3.343(9) no . 1_565
F4 C110 3.379(10) no . 1_565
F4 C111 3.477(11) no . 1_565
F4 C112 3.523(12) no . 1_565
F4 C113 3.481(11) no . 1_565
F4 C114 3.377(9) no . 1_565
F5 F43 3.093(9) no . 1_565
F5 F44 3.504(10) no . 1_565
F5 C33 3.559(11) no . .
F5 C111 3.399(10) no . 1_565
F5 C112 3.509(10) no . 1_565
F5 C115 3.469(12) no . 1_565
F6 Pd4 3.285(6) no . .
F6 F33 3.232(10) no . 1_565
F6 C23 3.420(10) no . .
F6 C33 3.374(12) no . .
F6 C35 3.332(10) no . .
F7 C8 3.27(3) no . 2_667
F8 F28 2.738(14) no . 2_557
F8 F29 3.201(13) no . 2_557
F8 F42 3.361(17) no . .
F8 C13 3.373(17) no . 1_455
F8 C14 3.287(16) no . 1_455
F8 C92 3.546(18) no . 2_557
F9 F40 3.247(13) no . .
F9 F42 3.553(13) no . .
F9 F47 3.386(11) no . 1_565
F9 C13 3.442(16) no . 1_455
F9 C14 3.119(16) no . 1_455
F10 F10 2.999(12) no . 2_657
F10 F29 2.933(11) no . 1_655
F10 F30 3.342(15) no . 1_655
F11 F39 3.451(15) no . .
F11 C1 3.219(16) no . 1_545
F11 C2 3.461(16) no . 1_545
F11 C6 3.336(16) no . 1_545
F12 F29 2.879(12) no . 1_655
F12 F37 2.892(12) no . .
F12 F39 3.466(13) no . .
F12 C88 3.372(12) no . 1_655
F13 C27 3.499(14) no . .
F14 F38 3.577(10) no . .
F14 C94 3.383(14) no . .
F14 C95 3.414(14) no . .
F14 C102 3.270(12) no . .
F14 C103 3.307(13) no . .
F15 F26 2.974(11) no . 1_655
F15 F27 3.305(14) no . 1_655
F15 F37 3.365(12) no . .
F15 C91 3.574(14) no . 1_655
F16 F20 3.545(10) no . 1_455
F16 F21 2.879(9) no . 1_455
F16 F36 3.068(11) no . .
F16 F40 3.512(12) no . .
F16 F41 3.421(13) no . .
F17 F34 3.544(12) no . .
F17 F36 3.361(11) no . .
F17 F44 2.852(10) no . 1_565
F17 C117 3.389(16) no . 1_455
F18 F40 3.550(11) no . .
F18 F44 3.319(10) no . 1_565
F19 F30 3.167(17) no . 1_655
F19 C1 3.472(15) no . 2_667
F20 F16 3.545(10) no . 1_655
F20 F41 3.201(14) no . 1_655
F20 C85 3.386(10) no . 1_655
F20 C86 3.544(12) no . 1_655
F20 C87 3.571(13) no . 1_655
F20 C88 3.408(13) no . 1_655
F20 C89 3.244(12) no . 1_655
F20 C90 3.221(10) no . 1_655
F20 C106 3.555(11) no . 1_655
F21 F16 2.879(9) no . 1_655
F21 F41 3.207(11) no . 1_655
F21 C18 3.128(12) no . .
F21 C19 2.958(10) no . .
F21 C20 3.187(10) no . .
F22 F35 3.350(10) no . 1_655
F22 F36 2.911(9) no . 1_655
F22 C23 3.538(10) no . .
F22 C24 3.165(10) no . .
F22 C25 3.225(13) no . .
F22 C26 3.599(14) no . .
F22 C122 3.352(14) no . 2_766
F22 C123 3.417(15) no . 2_766
F23 C23 3.303(13) no . .
F23 C24 3.311(13) no . .
F23 C27 3.574(17) no . .
F23 C28 3.281(16) no . .
F23 C29 3.158(13) no . .
F23 C30 3.309(11) no . .
F23 C31 3.578(12) no . .
F24 Cl1 3.573(9) no . 2_656
F24 F27 3.348(12) no . 1_655
F24 F35 3.562(14) no . 1_655
F24 C128 3.43(3) no . 2_656
F25 Cl2 3.593(8) no . 2_556
F25 C44 3.402(14) no . 1_445
F25 C45 3.386(13) no . 1_445
F25 C46 3.397(11) no . 1_445
F25 C130 3.27(5) no . 2_556
F26 F15 2.974(11) no . 1_455
F26 F37 2.755(9) no . 1_455
F26 C45 3.062(12) no . 1_445
F26 C46 3.200(10) no . 1_445
F26 C47 3.429(10) no . 1_445
F26 C48 3.531(12) no . 1_445
F27 F15 3.305(14) no . 1_455
F27 F24 3.348(12) no . 1_455
F27 C77 3.382(11) no . 1_455
F27 C78 3.507(13) no . 1_455
F27 C79 3.493(14) no . 1_455
F27 C80 3.321(13) no . 1_455
F27 C81 3.123(11) no . 1_455
F27 C82 3.158(10) no . 1_455
F28 F8 2.738(14) no . 2_557
F28 C13 3.365(18) no . 2_657
F28 C50 3.509(17) no . 1_445
F28 C51 3.520(17) no . 1_445
F29 F8 3.201(13) no . 2_557
F29 F10 2.933(11) no . 1_455
F29 F12 2.879(12) no . 1_455
F29 C49 3.470(15) no . 1_445
F29 C50 3.029(14) no . 1_445
F29 C68 3.531(16) no . 1_455
F30 F10 3.342(15) no . 1_455
F30 F19 3.167(17) no . 1_455
F31 C40 3.556(13) no . 2_666
F33 F4 3.388(9) no . 1_545
F33 F6 3.232(10) no . 1_545
F33 C42 3.543(13) no . 1_545
F33 C43 3.458(13) no . 1_545
F34 F17 3.544(12) no . .
F34 C38 3.507(12) no . 2_666
F34 C39 3.569(13) no . 2_666
F34 C118 3.373(14) no . 1_455
F35 F22 3.350(10) no . 1_455
F35 F24 3.562(14) no . 1_455
F35 C122 3.541(13) no . 2_666
F35 C128 3.54(5) no . 2_556
F36 F16 3.068(11) no . .
F36 F17 3.361(11) no . .
F36 F22 2.911(9) no . 1_455
F36 C80 3.553(11) no . 1_455
F37 F12 2.892(12) no . .
F37 F15 3.365(12) no . .
F37 F26 2.755(9) no . 1_655
F38 F3 3.422(10) no . 1_545
F38 F4 3.581(11) no . 1_545
F38 F14 3.577(10) no . .
F38 C48 3.584(12) no . 1_545
F39 F3 2.856(11) no . 1_545
F39 F11 3.451(15) no . .
F39 F12 3.466(13) no . .
F39 C5 3.523(13) no . 1_545
F39 C48 3.499(11) no . 1_545
F39 C49 3.547(12) no . 1_545
F40 F9 3.247(13) no . .
F40 F16 3.512(12) no . .
F40 F18 3.550(11) no . .
F40 C62 3.325(16) no . .
F40 C63 3.281(17) no . .
F40 C73 3.211(13) no . .
F40 C74 3.256(12) no . .
F40 C76 3.592(14) no . .
F41 F16 3.421(13) no . .
F41 F20 3.201(14) no . 1_455
F41 F21 3.207(11) no . 1_455
F42 F8 3.361(17) no . .
F42 F9 3.553(13) no . .
F42 C64 3.485(17) no . .
F43 F5 3.093(9) no . 1_545
F43 C124 3.302(15) no . 1_445
F43 C125 3.304(16) no . 1_445
F43 C126 3.141(18) no . 1_445
F44 F5 3.504(10) no . 1_545
F44 F17 2.852(10) no . 1_545
F44 F18 3.319(10) no . 1_545
F44 C26 3.504(14) no . 1_445
F44 C117 3.443(17) no . 1_445
F44 C126 3.459(16) no . 1_445
F45 Pd3 3.531(7) no . 1_445
F45 Cl2 3.390(8) no . 2_556
F45 C26 3.198(14) no . 1_445
F45 C46 3.498(10) no . 1_445
F46 F1 3.084(11) no . 1_545
F47 F9 3.386(11) no . 1_545
F48 C51 3.546(12) no . 1_445
C1 F11 3.219(16) no . 1_565
C1 F19 3.472(15) no . 2_667
C2 F11 3.461(16) no . 1_565
C3 F2 3.597(14) no . 2_667
C5 F39 3.523(13) no . 1_565
C6 F11 3.336(16) no . 1_565
C6 C15 3.421(17) no . 2_667
C6 C16 3.470(17) no . 2_667
C7 F1 3.561(15) no . .
C7 F1 3.585(12) no . 2_667
C7 F3 3.476(13) no . .
C7 C7 3.558(15) no . 2_667
C8 F1 3.299(11) no . 2_667
C8 F7 3.27(3) no . 2_667
C9 F1 3.545(11) no . 2_667
C9 F2 3.466(15) no . .
C13 F8 3.373(17) no . 1_655
C13 F9 3.442(16) no . 1_655
C13 F28 3.365(18) no . 2_657
C14 F8 3.287(16) no . 1_655
C14 F9 3.119(16) no . 1_655
C15 C6 3.421(17) no . 2_667
C16 C6 3.470(17) no . 2_667
C17 F2 3.310(14) no . .
C18 F21 3.128(12) no . .
C19 F21 2.958(10) no . .
C20 F21 3.187(10) no . .
C23 F6 3.420(10) no . .
C23 F22 3.538(10) no . .
C23 F23 3.303(13) no . .
C24 F22 3.165(10) no . .
C24 F23 3.311(13) no . .
C25 F22 3.225(13) no . .
C25 C121 3.509(15) no . 2_766
C26 F22 3.599(14) no . .
C26 F44 3.504(14) no . 1_665
C26 F45 3.198(14) no . 1_665
C27 F13 3.499(14) no . .
C27 F23 3.574(17) no . .
C27 C38 3.395(19) no . 2_666
C28 F23 3.281(16) no . .
C29 F23 3.158(13) no . .
C30 F23 3.309(11) no . .
C31 F23 3.578(12) no . .
C33 F5 3.559(11) no . .
C33 F6 3.374(12) no . .
C35 F6 3.332(10) no . .
C38 F34 3.507(12) no . 2_666
C38 C27 3.395(19) no . 2_666
C39 F34 3.569(13) no . 2_666
C40 F31 3.556(13) no . 2_666
C42 F33 3.543(13) no . 1_565
C43 F33 3.458(13) no . 1_565
C44 F25 3.402(14) no . 1_665
C45 F25 3.386(13) no . 1_665
C45 F26 3.062(12) no . 1_665
C46 F25 3.397(11) no . 1_665
C46 F26 3.200(10) no . 1_665
C46 F45 3.498(10) no . 1_665
C47 F26 3.429(10) no . 1_665
C48 F3 3.287(15) no . .
C48 F26 3.531(12) no . 1_665
C48 F38 3.584(12) no . 1_565
C48 F39 3.499(11) no . 1_565
C49 F3 3.294(16) no . .
C49 F29 3.470(15) no . 1_665
C49 F39 3.547(12) no . 1_565
C50 F28 3.509(17) no . 1_665
C50 F29 3.029(14) no . 1_665
C51 F28 3.520(17) no . 1_665
C51 F48 3.546(12) no . 1_665
C51 C89 3.550(14) no . 1_665
C62 F40 3.325(16) no . .
C63 F40 3.281(17) no . .
C64 F42 3.485(17) no . .
C68 F29 3.531(16) no . 1_655
C73 F40 3.211(13) no . .
C74 F40 3.256(12) no . .
C76 F40 3.592(14) no . .
C77 F27 3.382(11) no . 1_655
C78 F27 3.507(13) no . 1_655
C79 F27 3.493(14) no . 1_655
C80 F27 3.321(13) no . 1_655
C80 F36 3.553(11) no . 1_655
C81 F27 3.123(11) no . 1_655
C82 F27 3.158(10) no . 1_655
C85 F20 3.386(10) no . 1_455
C86 F20 3.544(12) no . 1_455
C87 F20 3.571(13) no . 1_455
C88 F12 3.372(12) no . 1_455
C88 F20 3.408(13) no . 1_455
C89 F20 3.244(12) no . 1_455
C89 C51 3.550(14) no . 1_445
C90 F20 3.221(10) no . 1_455
C91 F15 3.574(14) no . 1_455
C92 F8 3.546(18) no . 2_557
C94 F4 3.503(9) no . 1_545
C94 F14 3.383(14) no . .
C95 F14 3.414(14) no . .
C102 F14 3.270(12) no . .
C103 F14 3.307(13) no . .
C106 F20 3.555(11) no . 1_455
C109 F4 3.343(9) no . 1_545
C110 F4 3.379(10) no . 1_545
C111 F4 3.477(11) no . 1_545
C111 F5 3.399(10) no . 1_545
C112 F4 3.523(12) no . 1_545
C112 F5 3.509(10) no . 1_545
C113 F4 3.481(11) no . 1_545
C114 F4 3.377(9) no . 1_545
C115 F5 3.469(12) no . 1_545
C117 F17 3.389(16) no . 1_655
C117 F44 3.443(17) no . 1_665
C118 F34 3.373(14) no . 1_655
C121 C25 3.509(15) no . 2_766
C122 F22 3.352(14) no . 2_766
C122 F35 3.541(13) no . 2_666
C123 F22 3.417(15) no . 2_766
C124 F43 3.302(15) no . 1_665
C125 F43 3.304(16) no . 1_665
C126 F43 3.141(18) no . 1_665
C126 F44 3.459(16) no . 1_665
C128 F24 3.43(3) no . 2_656
C128 F35 3.54(5) no . 2_556
C130 F25 3.27(5) no . 2_556
Pd1 H8 3.4944 no . .
Pd1 H19 3.5030 no . .
Pd1 H49 3.0327 no . .
Pd1 H51 3.0200 no . .
Pd2 H17 3.5918 no . .
Pd2 H18 2.7808 no . .
Pd2 H22 3.5502 no . .
Pd2 H46 3.1329 no . .
Pd2 H48 3.0099 no . .
Pd3 H20 3.2688 no . .
Pd3 H23 3.5349 no . .
Pd3 H26 3.2053 no . .
Pd3 H43 3.5971 no . .
Pd3 H44 2.9199 no . .
Pd3 H48 3.5174 no . .
Pd4 H25 3.3631 no . .
Pd4 H34 3.5253 no . .
Pd4 H45 3.4807 no . .
Cl1 H12E 2.9065 no . .
Cl1 H12F 2.8443 no . .
Cl1 H13A 2.7977 no . .
Cl1 H13B 2.8503 no . .
Cl2 H12A 2.7128 no . .
Cl2 H12B 2.7671 no . .
Cl2 H12C 2.7636 no . .
Cl2 H12D 2.6961 no . .
F1 H54 3.0375 no . .
F1 H56 3.3975 no . .
F2 H54 2.5651 no . .
F3 H56 2.4336 no . .
F4 H56 2.5227 no . .
F5 H58 2.5095 no . .
F6 H56 3.1556 no . .
F6 H58 3.3531 no . .
F7 H62 2.8472 no . .
F7 H64 3.3787 no . .
F8 H64 2.4196 no . .
F9 H62 2.7173 no . .
F10 H64 3.0088 no . .
F10 H66 3.4603 no . .
F11 H64 2.6948 no . .
F12 H66 2.4808 no . .
F13 H70 3.5851 no . .
F13 H72 2.8683 no . .
F14 H72 2.7278 no . .
F15 H70 2.4506 no . .
F16 H72 2.5422 no . .
F17 H72 3.0132 no . .
F17 H74 3.4054 no . .
F18 H74 2.4324 no . .
F19 H78 2.3847 no . .
F20 H78 3.5922 no . .
F20 H80 2.7930 no . .
F21 H80 2.8138 no . .
F22 H80 2.5251 no . .
F23 H82 2.4650 no . .
F24 H80 3.0722 no . .
F24 H82 3.3197 no . .
F25 H86 2.4074 no . .
F26 H88 2.6573 no . .
F27 H86 3.4048 no . .
F27 H88 2.9333 no . .
F28 H90 2.5068 no . .
F29 H88 2.7056 no . .
F30 H88 3.0024 no . .
F30 H90 3.3313 no . .
F31 H96 2.4514 no . .
F32 H94 3.0194 no . .
F32 H96 3.4102 no . .
F33 H94 2.5863 no . .
F34 H96 2.7065 no . .
F35 H96 2.8990 no . .
F35 H98 3.5295 no . .
F36 H98 2.4500 no . .
F37 H104 2.6048 no . .
F38 H102 2.4308 no . .
F39 H102 3.3845 no . .
F39 H104 3.0453 no . .
F40 H104 2.7856 no . .
F41 H106 2.4271 no . .
F42 H104 2.7568 no . .
F43 H110 2.6615 no . .
F44 H112 2.4534 no . .
F45 H110 2.8315 no . .
F45 H112 3.5905 no . .
F46 H114 2.5423 no . .
F47 H112 2.4934 no . .
F48 H112 3.2804 no . .
F48 H114 3.1945 no . .
C1 H3 3.2651 no . .
C1 H5 3.2387 no . .
C2 H6 3.2414 no . .
C3 H1 3.2692 no . .
C3 H5 3.2434 no . .
C3 H7 3.2976 no . .
C3 H8 2.8138 no . .
C4 H2 3.2502 no . .
C4 H6 3.2802 no . .
C4 H8 2.7032 no . .
C4 H49 3.4666 no . .
C5 H1 3.2501 no . .
C5 H3 3.2517 no . .
C5 H7 2.6271 no . .
C6 H2 3.2337 no . .
C7 H3 2.6890 no . .
C7 H5 2.6107 no . .
C7 H9 2.6518 no . .
C7 H49 2.9517 no . .
C8 H3 2.8053 no . .
C8 H10 2.6452 no . .
C8 H49 2.9097 no . .
C8 H50 2.7557 no . .
C9 H7 2.6047 no . .
C9 H17 2.6159 no . .
C9 H49 3.4968 no . .
C9 H50 2.9912 no . .
C10 H8 2.6508 no . .
C10 H12 2.6759 no . .
C10 H17 2.9381 no . .
C10 H50 2.9153 no . .
C11 H9 2.6792 no . .
C11 H13 3.2994 no . .
C11 H15 3.3074 no . .
C11 H17 2.8692 no . .
C11 H18 3.5723 no . .
C12 H10 2.8183 no . .
C12 H14 3.2318 no . .
C13 H15 3.2669 no . .
C14 H12 3.2271 no . .
C15 H13 3.2683 no . .
C15 H17 3.1891 no . .
C15 H18 3.1291 no . .
C16 H9 2.9021 no . .
C16 H10 3.2181 no . .
C16 H12 3.2700 no . .
C16 H14 3.2809 no . .
C16 H18 2.6379 no . .
C17 H9 2.5796 no . .
C17 H15 2.6757 no . .
C17 H19 2.7223 no . .
C18 H15 3.0648 no . .
C18 H20 2.6009 no . .
C19 H17 2.7404 no . .
C19 H22 2.9226 no . .
C20 H18 2.6286 no . .
C20 H22 2.7703 no . .
C20 H26 2.5866 no . .
C21 H19 2.7776 no . .
C21 H23 3.3181 no . .
C21 H25 3.2714 no . .
C22 H19 2.9023 no . .
C22 H20 3.3644 no . .
C22 H24 3.3046 no . .
C22 H26 3.3004 no . .
C23 H25 3.2521 no . .
C24 H22 3.2992 no . .
C24 H26 3.2744 no . .
C24 H34 3.0559 no . .
C24 H36 3.1853 no . .
C25 H23 3.2538 no . .
C26 H20 2.5384 no . .
C26 H22 3.3003 no . .
C26 H24 3.2810 no . .
C27 H29 3.2572 no . .
C27 H31 3.2422 no . .
C28 H32 3.2350 no . .
C29 H27 3.2616 no . .
C29 H31 3.2340 no . .
C29 H33 3.2981 no . .
C29 H34 2.7456 no . .
C30 H23 3.5229 no . .
C30 H28 3.2685 no . .
C30 H32 3.2880 no . .
C30 H34 2.6470 no . .
C31 H27 3.2558 no . .
C31 H29 3.2343 no . .
C31 H33 2.6332 no . .
C32 H28 3.2282 no . .
C33 H23 2.9595 no . .
C33 H24 3.2833 no . .
C33 H29 2.6799 no . .
C33 H31 2.6129 no . .
C33 H35 2.6490 no . .
C34 H23 2.9794 no . .
C34 H24 2.4694 no . .
C34 H29 2.8043 no . .
C34 H36 2.7362 no . .
C35 H23 3.3206 no . .
C35 H24 2.8524 no . .
C35 H33 2.5827 no . .
C35 H43 3.0298 no . .
C36 H24 3.0225 no . .
C36 H34 2.7106 no . .
C36 H38 2.6583 no . .
C36 H43 3.1998 no . .
C37 H35 2.6743 no . .
C37 H39 3.2568 no . .
C37 H41 3.2564 no . .
C37 H43 3.0246 no . .
C37 H44 3.3459 no . .
C38 H36 2.8770 no . .
C38 H40 3.2039 no . .
C39 H41 3.2732 no . .
C40 H38 3.2123 no . .
C41 H39 3.2713 no . .
C41 H43 3.0516 no . .
C41 H44 3.4251 no . .
C42 H35 2.9232 no . .
C42 H36 3.2007 no . .
C42 H38 3.2632 no . .
C42 H40 3.2339 no . .
C42 H44 2.6874 no . .
C43 H35 2.8359 no . .
C43 H36 3.5758 no . .
C43 H41 2.6369 no . .
C43 H45 2.7146 no . .
C44 H41 3.3087 no . .
C44 H46 2.6191 no . .
C45 H43 2.7432 no . .
C45 H48 2.7451 no . .
C46 H44 2.6558 no . .
C46 H48 2.7026 no . .
C46 H52 2.6347 no . .
C47 H45 2.7048 no . .
C47 H49 3.2946 no . .
C47 H51 3.2998 no . .
C48 H45 2.7217 no . .
C48 H46 3.3476 no . .
C48 H50 3.2983 no . .
C48 H52 3.2796 no . .
C49 H8 3.4930 no . .
C49 H51 3.2889 no . .
C50 H8 3.1529 no . .
C50 H10 3.0455 no . .
C50 H48 3.2917 no . .
C50 H52 3.3033 no . .
C51 H49 3.2847 no . .
C52 H46 2.6199 no . .
C52 H48 3.2792 no . .
C52 H50 3.3144 no . .
C53 H62 2.6691 no . .
C53 H74 2.8775 no . .
C53 H78 3.4837 no . .
C53 H82 3.3697 no . .
C54 H56 3.2845 no . .
C54 H58 3.2113 no . .
C54 H62 2.7121 no . .
C54 H78 3.4082 no . .
C56 H54 3.2651 no . .
C56 H58 3.2768 no . .
C58 H54 3.2118 no . .
C58 H56 3.2985 no . .
C58 H74 2.8644 no . .
C58 H82 3.4457 no . .
C59 H54 2.5954 no . .
C59 H56 2.6575 no . .
C60 H56 2.6454 no . .
C60 H58 2.6689 no . .
C61 H54 2.7357 no . .
C61 H70 3.4887 no . .
C61 H74 3.3702 no . .
C61 H78 2.8047 no . .
C62 H54 2.7972 no . .
C62 H64 3.2191 no . .
C62 H66 3.2527 no . .
C62 H74 3.3039 no . .
C64 H62 3.2161 no . .
C64 H66 3.2518 no . .
C66 H62 3.2474 no . .
C66 H64 3.2590 no . .
C66 H70 3.5378 no . .
C66 H78 2.7791 no . .
C67 H62 2.5106 no . .
C67 H64 2.7333 no . .
C68 H64 2.6046 no . .
C68 H66 2.6729 no . .
C69 H58 2.8660 no . .
C69 H62 3.4400 no . .
C69 H66 3.4084 no . .
C69 H82 2.8403 no . .
C70 H66 3.4154 no . .
C70 H72 3.2849 no . .
C70 H74 3.2392 no . .
C70 H82 2.8614 no . .
C72 H70 3.2737 no . .
C72 H74 3.2367 no . .
C74 H58 2.8872 no . .
C74 H62 3.3710 no . .
C74 H70 3.2424 no . .
C74 H72 3.2472 no . .
C75 H70 2.6753 no . .
C75 H72 2.6599 no . .
C76 H72 2.6146 no . .
C76 H74 2.6264 no . .
C77 H54 3.2470 no . .
C77 H58 3.5301 no . .
C77 H66 2.8747 no . .
C77 H70 2.7511 no . .
C78 H54 3.2536 no . .
C78 H66 2.8361 no . .
C78 H80 3.2667 no . .
C78 H82 3.2406 no . .
C80 H78 3.2524 no . .
C80 H82 3.2495 no . .
C82 H58 3.5345 no . .
C82 H70 2.7510 no . .
C82 H78 3.2401 no . .
C82 H80 3.2621 no . .
C83 H78 2.6283 no . .
C83 H80 2.6218 no . .
C84 H80 2.6221 no . .
C84 H82 2.6337 no . .
C85 H98 2.9016 no . .
C85 H106 2.7255 no . .
C85 H110 3.3629 no . .
C85 H114 3.4729 no . .
C86 H88 3.2572 no . .
C86 H90 3.2532 no . .
C86 H98 2.8866 no . .
C86 H110 3.4027 no . .
C88 H86 3.2457 no . .
C88 H90 3.2588 no . .
C90 H86 3.2555 no . .
C90 H88 3.2669 no . .
C90 H106 2.6713 no . .
C90 H114 3.4419 no . .
C91 H86 2.6494 no . .
C91 H88 2.5980 no . .
C92 H88 2.7165 no . .
C92 H90 2.5869 no . .
C93 H86 2.8540 no . .
C93 H102 3.3414 no . .
C93 H106 3.5672 no . .
C93 H110 2.6882 no . .
C94 H96 3.2893 no . .
C94 H98 3.2418 no . .
C94 H102 3.3022 no . .
C94 H110 2.6591 no . .
C96 H94 3.2763 no . .
C96 H98 3.2747 no . .
C98 H86 2.8411 no . .
C98 H94 3.2412 no . .
C98 H96 3.2890 no . .
C99 H94 2.6051 no . .
C99 H96 2.6444 no . .
C100 H96 2.6309 no . .
C100 H98 2.6337 no . .
C101 H90 2.7586 no . .
C101 H94 3.4681 no . .
C101 H98 3.4188 no . .
C101 H114 2.8305 no . .
C102 H94 3.3977 no . .
C102 H104 3.2832 no . .
C102 H106 3.2290 no . .
C102 H114 2.8706 no . .
C104 H102 3.2690 no . .
C104 H106 3.2567 no . .
C106 H90 2.7254 no . .
C106 H98 3.4778 no . .
C106 H102 3.2360 no . .
C106 H104 3.2696 no . .
C107 H102 2.6296 no . .
C107 H104 2.6572 no . .
C108 H104 2.6440 no . .
C108 H106 2.6411 no . .
C109 H86 3.5231 no . .
C109 H90 3.3429 no . .
C109 H94 2.6875 no . .
C109 H102 2.8302 no . .
C110 H86 3.5001 no . .
C110 H94 2.6183 no . .
C110 H112 3.2568 no . .
C110 H114 3.2278 no . .
C111 H94 3.5861 no . .
C112 H110 3.2393 no . .
C112 H114 3.2708 no . .
C114 H90 3.3784 no . .
C114 H102 2.8625 no . .
C114 H110 3.2271 no . .
C114 H112 3.2810 no . .
C115 H110 2.5666 no . .
C115 H112 2.6847 no . .
C116 H112 2.6484 no . .
C116 H114 2.6270 no . .
C118 H122 2.6044 no . 2_766
C118 H126 3.2711 no . .
C119 H117 3.2712 no . .
C119 H122 2.6136 no . 2_766
C120 H118 3.2668 no . .
C120 H122 3.2787 no . .
C120 H124 3.2637 no . .
C120 H126 3.3036 no . .
C121 H118 2.6798 no . 2_766
C121 H123 3.2707 no . .
C122 H118 2.6246 no . 2_766
C122 H124 3.2317 no . .
C124 H122 3.2232 no . .
C124 H126 2.6352 no . .
C125 H117 3.3102 no . .
C125 H123 3.1762 no . .
C126 H118 3.2598 no . .
C126 H124 2.5826 no . .
B1 H54 2.7298 no . .
B1 H58 2.8145 no . .
B1 H62 2.7777 no . .
B1 H66 2.8042 no . .
B1 H70 2.7753 no . .
B1 H74 2.8074 no . .
B1 H78 2.8178 no . .
B1 H82 2.7771 no . .
B2 H86 2.8343 no . .
B2 H90 2.7346 no . .
B2 H94 2.7920 no . .
B2 H98 2.8074 no . .
B2 H102 2.7921 no . .
B2 H106 2.7834 no . .
B2 H110 2.7349 no . .
B2 H114 2.8195 no . .
H1 H2 2.3242 no . .
H1 H6 2.3589 no . .
H2 H3 2.3049 no . .
H3 H7 3.5813 no . .
H3 H8 2.3457 no . .
H5 H6 2.3064 no . .
H5 H7 2.4366 no . .
H7 H8 2.8072 no . .
H7 H9 2.4412 no . .
H7 H49 3.2199 no . .
H8 H9 2.8706 no . .
H8 H10 2.4865 no . .
H8 H49 3.0588 no . .
H8 H50 2.4019 no . .
H9 H10 2.8202 no . .
H9 H17 1.9692 no . .
H10 H12 2.7358 no . .
H10 H50 2.3975 no . .
H10 H51 3.4735 no . .
H12 H13 2.3019 no . .
H12A H13A 2.3462 no . .
H12A H13B 2.8283 no . .
H12B H13A 2.8287 no . .
H12B H13B 2.3116 no . .
H12C H12E 2.2844 no . .
H12C H12F 2.8082 no . .
H12D H12E 2.8076 no . .
H12D H12F 2.3300 no . .
H13 H14 2.3157 no . .
H14 H15 2.3564 no . .
H15 H17 3.3457 no . .
H15 H18 3.0723 no . .
H17 H18 2.8038 no . .
H17 H19 2.6312 no . .
H18 H19 2.8478 no . .
H18 H20 2.3946 no . .
H19 H20 2.8156 no . .
H19 H22 2.4079 no . .
H20 H26 2.3195 no . .
H22 H23 2.3473 no . .
H23 H24 2.3477 no . .
H23 H33 3.1359 no . .
H23 H34 3.3444 no . .
H23 H35 3.4499 no . .
H24 H25 2.3513 no . .
H24 H34 2.1739 no . .
H24 H35 3.5587 no . .
H24 H36 2.6139 no . .
H25 H26 2.2980 no . .
H25 H36 3.5334 no . .
H27 H28 2.3371 no . .
H27 H32 2.3158 no . .
H28 H29 2.3161 no . .
H29 H33 3.5636 no . .
H29 H34 2.2858 no . .
H31 H32 2.3435 no . .
H31 H33 2.4502 no . .
H33 H34 2.7516 no . .
H33 H35 2.4290 no . .
H34 H35 2.8789 no . .
H34 H36 2.5921 no . .
H35 H36 2.8332 no . .
H35 H43 2.4485 no . .
H36 H38 2.8016 no . .
H38 H39 2.2940 no . .
H39 H40 2.3147 no . .
H40 H41 2.3445 no . .
H41 H43 3.1141 no . .
H41 H44 3.5573 no . .
H43 H44 2.8201 no . .
H43 H45 2.6191 no . .
H44 H45 2.8730 no . .
H44 H46 2.4429 no . .
H45 H46 2.8056 no . .
H45 H48 2.1726 no . .
H46 H52 2.4221 no . .
H48 H49 2.3058 no . .
H49 H50 2.3570 no . .
H50 H51 2.4066 no . .
H51 H52 2.3295 no . .
H54 H62 2.6281 no . .
H54 H78 2.8516 no . .
H58 H74 2.5989 no . .
H58 H82 3.0509 no . .
H62 H74 2.8889 no . .
H66 H70 3.0669 no . .
H66 H78 2.5363 no . .
H70 H82 2.5744 no . .
H86 H98 2.6213 no . .
H86 H110 2.9938 no . .
H90 H106 2.4723 no . .
H90 H114 2.9383 no . .
H94 H102 2.8766 no . .
H94 H110 2.4598 no . .
H98 H106 3.1079 no . .
H102 H114 2.6672 no . .
H117 H118 2.3362 no . .
H117 H126 2.2950 no . .
H118 H122 2.0305 no . 2_766
H122 H123 2.3582 no . .
H123 H124 2.2797 no . .
H124 H126 2.4316 no . .
Cl1 H12A 3.2851 no . 2_556
Cl1 H12D 3.5172 no . 2_556
Cl1 H12F 3.4033 no . 2_556
Cl1 H96 3.1195 no . .
Cl1 H123 3.2540 no . 1_445
Cl2 H44 3.0365 no . 2_666
Cl2 H86 3.4704 no . 2_556
Cl2 H110 3.1723 no . 2_556
F1 H3 3.5793 no . 2_667
F1 H5 2.9907 no . .
F1 H7 2.6737 no . .
F1 H8 3.4608 no . 2_667
F2 H3 3.5239 no . 2_667
F2 H7 2.8370 no . .
F2 H9 2.7362 no . .
F2 H17 2.4184 no . .
F2 H19 3.0065 no . .
F3 H5 3.2157 no . .
F3 H7 2.9300 no . .
F3 H48 2.7912 no . .
F3 H49 2.8280 no . .
F4 H94 2.5719 no . 1_565
F4 H102 2.7853 no . 1_565
F5 H31 2.7949 no . .
F5 H33 2.7289 no . .
F5 H112 3.5908 no . 1_565
F5 H126 3.5051 no . 1_455
F6 H23 2.7439 no . .
F6 H33 2.7539 no . .
F6 H35 2.6907 no . .
F6 H43 2.7482 no . .
F7 H3 2.9866 no . 2_667
F7 H8 2.3658 no . 2_667
F7 H10 3.0330 no . 2_667
F7 H50 3.2513 no . 2_667
F8 H13 3.0496 no . 1_455
F8 H14 2.8780 no . 1_455
F9 H14 3.0967 no . 1_455
F10 H2 3.1204 no . 2_667
F10 H64 3.0633 no . 2_657
F11 H1 3.4969 no . 1_545
F11 H104 2.9059 no . .
F12 H88 2.4696 no . 1_655
F12 H104 3.3687 no . .
F13 H27 2.7576 no . .
F13 H32 3.1505 no . .
F13 H39 2.9628 no . 2_666
F13 H41 2.9488 no . 1_545
F14 H102 3.4524 no . .
F15 H41 2.7179 no . 1_545
F16 H80 3.4794 no . 1_455
F16 H98 3.5292 no . .
F17 H20 3.5862 no . 1_455
F17 H26 3.0268 no . 1_455
F17 H117 2.8910 no . 1_455
F17 H118 3.4414 no . 1_455
F18 H18 3.4638 no . 1_455
F18 H20 2.9651 no . 1_455
F18 H112 2.8201 no . 1_565
F19 H1 3.0433 no . 2_667
F19 H2 3.3003 no . 2_667
F19 H15 2.9581 no . .
F20 H98 3.3676 no . 1_655
F20 H106 2.6095 no . 1_655
F21 H15 3.1879 no . .
F21 H18 3.2530 no . .
F21 H19 3.2768 no . .
F21 H20 3.3086 no . .
F22 H24 3.4051 no . .
F22 H25 3.5313 no . .
F22 H122 3.1116 no . 2_766
F22 H123 3.2156 no . 2_766
F23 H23 3.2227 no . .
F23 H24 3.2192 no . .
F23 H29 3.5107 no . .
F23 H123 3.4272 no . 2_766
F24 H12C 2.8266 no . 2_656
F24 H12D 3.5047 no . 2_656
F24 H13B 3.0954 no . 2_656
F24 H123 3.5438 no . 2_766
F25 H12C 2.7808 no . 2_556
F25 H13B 2.4153 no . 2_556
F25 H44 3.3057 no . 1_445
F25 H46 3.3704 no . 1_445
F26 H45 3.0577 no . 1_445
F26 H48 3.4268 no . 1_445
F26 H70 3.5707 no . 1_455
F27 H66 3.5136 no . 1_455
F27 H70 2.6961 no . 1_455
F27 H82 3.5710 no . 1_455
F28 H13 2.4811 no . 2_657
F28 H14 3.5491 no . 2_657
F28 H50 3.2463 no . 1_445
F28 H51 3.2806 no . 1_445
F29 H49 3.5997 no . 1_445
F29 H50 2.8716 no . 1_445
F29 H64 3.5878 no . 2_557
F30 H1 2.8836 no . 2_567
F31 H28 2.7497 no . 2_656
F31 H39 3.0037 no . 2_666
F31 H40 2.8727 no . 2_666
F32 H28 2.8165 no . 2_656
F32 H124 2.8812 no . 1_445
F33 H35 2.8719 no . 1_545
F33 H43 2.8095 no . 1_545
F34 H38 2.9773 no . 2_666
F34 H39 3.1111 no . 2_666
F34 H72 3.0165 no . .
F34 H117 3.4722 no . 1_455
F34 H118 2.5111 no . 1_455
F34 H122 3.2193 no . 2_666
F35 H12A 2.8689 no . .
F35 H12D 2.7201 no . 2_556
F35 H12F 3.0314 no . .
F35 H13A 2.8459 no . 2_556
F35 H118 3.4068 no . 1_455
F35 H122 2.6898 no . 2_666
F35 H123 3.5543 no . 2_666
F36 H72 3.3763 no . .
F36 H80 2.6438 no . 1_455
F36 H118 3.3731 no . 1_455
F36 H122 3.5051 no . 2_666
F37 H48 3.1591 no . 1_545
F38 H45 2.7730 no . 1_545
F38 H48 2.6806 no . 1_545
F38 H56 2.6930 no . 1_545
F39 H5 3.2120 no . 1_545
F39 H48 2.8847 no . 1_545
F39 H49 2.9456 no . 1_545
F39 H56 3.5797 no . 1_545
F40 H74 3.4544 no . .
F41 H14 3.5101 no . 1_455
F41 H15 2.9327 no . 1_455
F42 H14 3.1999 no . 1_455
F42 H64 3.4245 no . .
F43 H124 3.1545 no . 1_445
F43 H126 2.9901 no . 1_445
F44 H20 3.4310 no . 1_445
F44 H26 2.5841 no . 1_445
F44 H117 3.4571 no . 1_445
F44 H126 3.5061 no . 1_445
F45 H26 2.6731 no . 1_445
F45 H44 3.5772 no . 1_445
F45 H46 2.6447 no . 1_445
F45 H52 3.5375 no . 1_445
F46 H12 2.9472 no . 2_657
F47 H62 2.7727 no . 1_545
F47 H74 3.2224 no . 1_545
F48 H12 2.8338 no . 2_657
F48 H51 2.7635 no . 1_445
C1 H15 3.5425 no . 2_667
C2 H78 3.5008 no . 2_667
C3 H54 3.4758 no . 2_667
C4 H9 3.1483 no . 2_667
C5 H9 3.0665 no . 2_667
C7 H7 2.9408 no . 2_667
C7 H9 3.2663 no . 2_667
C8 H7 3.3460 no . 2_667
C9 H5 3.3974 no . 2_667
C9 H7 3.3399 no . 2_667
C13 H6 3.4087 no . 2_667
C14 H6 3.1365 no . 2_667
C15 H1 3.5683 no . 2_667
C15 H6 3.1324 no . 2_667
C16 H6 3.4045 no . 2_667
C27 H38 3.0666 no . 2_666
C29 H124 3.2637 no . 2_766
C30 H126 3.2330 no . 1_455
C31 H58 3.2417 no . .
C31 H82 3.3895 no . .
C31 H117 3.0510 no . 1_455
C31 H126 2.9780 no . 1_455
C32 H38 3.2958 no . 2_666
C32 H82 3.3358 no . .
C32 H117 2.9499 no . 1_455
C33 H29 3.2853 no . 2_666
C33 H126 3.3675 no . 1_455
C34 H29 3.3784 no . 2_666
C37 H12E 3.4456 no . 2_666
C38 H12B 3.4553 no . 2_666
C38 H12E 3.4506 no . 2_666
C38 H27 3.1640 no . 2_666
C39 H12B 3.1325 no . 2_666
C39 H12E 3.3613 no . 2_666
C39 H27 3.2175 no . 2_666
C39 H96 3.0362 no . 2_666
C40 H12B 2.9499 no . 2_666
C40 H12E 3.2318 no . 2_666
C41 H12B 3.1223 no . 2_666
C41 H12E 3.1948 no . 2_666
C42 H12B 3.4425 no . 2_666
C42 H12E 3.2798 no . 2_666
C53 H22 3.4961 no . .
C54 H19 3.5927 no . .
C54 H22 3.4150 no . .
C55 H22 3.3962 no . .
C56 H22 3.4002 no . .
C57 H22 3.3997 no . .
C57 H23 3.5320 no . .
C58 H22 3.4238 no . .
C58 H23 3.5041 no . .
C58 H31 3.4098 no . .
C59 H7 3.0821 no . .
C60 H23 3.5466 no . .
C60 H33 3.3192 no . .
C61 H2 3.5328 no . 2_667
C62 H3 3.2587 no . 2_667
C63 H3 3.0896 no . 2_667
C64 H2 3.3950 no . 2_667
C64 H3 3.4171 no . 2_667
C65 H2 3.0432 no . 2_667
C65 H104 3.1901 no . .
C66 H2 3.1236 no . 2_667
C66 H104 3.5131 no . .
C67 H3 3.4548 no . 2_667
C67 H8 3.3725 no . 2_667
C68 H2 3.5789 no . 2_667
C68 H104 3.2951 no . .
C69 H32 3.3937 no . .
C70 H32 3.0848 no . .
C71 H32 2.8711 no . .
C72 H32 2.9450 no . .
C73 H32 3.2204 no . .
C74 H32 3.4070 no . .
C75 H32 3.5087 no . .
C75 H41 3.3604 no . 1_545
C79 H19 3.5654 no . .
C85 H52 3.5062 no . 1_445
C86 H52 3.5901 no . 1_445
C90 H51 3.5727 no . 1_445
C96 H13A 3.4698 no . 2_556
C96 H39 3.0985 no . 2_666
C97 H12D 3.4788 no . 2_556
C97 H13A 3.2211 no . 2_556
C97 H72 3.2817 no . .
C98 H13A 3.5969 no . 2_556
C98 H72 3.4277 no . .
C99 H28 3.3459 no . 2_656
C100 H12D 3.5356 no . 2_556
C100 H13A 3.4804 no . 2_556
C100 H72 3.3947 no . .
C100 H118 3.3804 no . 1_455
C100 H122 3.4142 no . 2_666
C107 H48 3.1317 no . 1_545
C109 H52 3.0427 no . 1_445
C110 H52 2.8628 no . 1_445
C111 H52 2.8939 no . 1_445
C112 H52 3.0565 no . 1_445
C113 H51 3.3813 no . 1_445
C113 H52 3.1671 no . 1_445
C114 H51 3.3509 no . 1_445
C114 H52 3.1501 no . 1_445
C115 H26 3.2223 no . 1_445
C116 H12 3.4971 no . 2_657
C116 H51 3.5314 no . 1_445
C117 H31 3.5617 no . 1_655
C117 H36 3.1750 no . 2_766
C117 H38 3.0787 no . 2_766
C118 H25 3.2132 no . .
C118 H36 3.1689 no . 2_766
C118 H38 3.1894 no . 2_766
C119 H25 2.7700 no . .
C119 H36 3.2538 no . 2_766
C120 H25 3.3369 no . .
C120 H25 3.2189 no . 2_766
C120 H36 3.3659 no . 2_766
C121 H25 2.6859 no . 2_766
C122 H12F 3.5294 no . 2_666
C122 H25 3.1628 no . 2_766
C123 H12F 3.5098 no . 2_666
C124 H24 3.5188 no . 2_766
C124 H29 3.1406 no . 2_766
C124 H34 3.2306 no . 2_766
C125 H24 3.4900 no . 2_766
C125 H34 3.2219 no . 2_766
C125 H36 3.3806 no . 2_766
C126 H31 3.4560 no . 1_655
C126 H34 3.2618 no . 2_766
C126 H36 3.2604 no . 2_766
C129 H44 3.5938 no . 2_666
C130 H86 3.5133 no . 2_556
H1 F11 3.4969 no . 1_565
H1 F19 3.0433 no . 2_667
H1 F30 2.8836 no . 2_567
H1 C15 3.5683 no . 2_667
H1 H15 3.2606 no . 2_667
H2 F10 3.1204 no . 2_667
H2 F19 3.3003 no . 2_667
H2 C61 3.5328 no . 2_667
H2 C64 3.3950 no . 2_667
H2 C65 3.0432 no . 2_667
H2 C66 3.1236 no . 2_667
H2 C68 3.5789 no . 2_667
H2 H54 3.5394 no . 2_667
H2 H66 3.4363 no . 2_667
H2 H78 2.8207 no . 2_667
H3 F1 3.5793 no . 2_667
H3 F2 3.5239 no . 2_667
H3 F7 2.9866 no . 2_667
H3 C62 3.2587 no . 2_667
H3 C63 3.0896 no . 2_667
H3 C64 3.4171 no . 2_667
H3 C67 3.4548 no . 2_667
H3 H54 2.9913 no . 2_667
H3 H62 3.5147 no . 2_667
H5 F1 2.9907 no . .
H5 F3 3.2157 no . .
H5 F39 3.2120 no . 1_565
H5 C9 3.3974 no . 2_667
H5 H9 2.9980 no . 2_667
H6 C13 3.4087 no . 2_667
H6 C14 3.1365 no . 2_667
H6 C15 3.1324 no . 2_667
H6 C16 3.4045 no . 2_667
H6 H14 3.4891 no . 2_667
H6 H15 3.4850 no . 2_667
H7 F1 2.6737 no . .
H7 F2 2.8370 no . .
H7 F3 2.9300 no . .
H7 C7 2.9408 no . 2_667
H7 C8 3.3460 no . 2_667
H7 C9 3.3399 no . 2_667
H7 C59 3.0821 no . .
H7 H7 2.5380 no . 2_667
H7 H9 2.9381 no . 2_667
H8 F1 3.4608 no . 2_667
H8 F7 2.3658 no . 2_667
H8 C67 3.3725 no . 2_667
H9 F2 2.7362 no . .
H9 C4 3.1483 no . 2_667
H9 C5 3.0665 no . 2_667
H9 C7 3.2663 no . 2_667
H9 H5 2.9980 no . 2_667
H9 H7 2.9381 no . 2_667
H10 F7 3.0330 no . 2_667
H12 F46 2.9472 no . 2_657
H12 F48 2.8338 no . 2_657
H12 C116 3.4971 no . 2_657
H12A Cl1 3.2851 no . 2_556
H12A F35 2.8689 no . .
H12A H122 3.4748 no . 2_666
H12A H123 3.4900 no . 2_666
H12B C38 3.4553 no . 2_666
H12B C39 3.1325 no . 2_666
H12B C40 2.9499 no . 2_666
H12B C41 3.1223 no . 2_666
H12B C42 3.4425 no . 2_666
H12B H39 3.5439 no . 2_666
H12B H40 3.2836 no . 2_666
H12B H41 3.5349 no . 2_666
H12B H44 3.5952 no . 2_666
H12B H96 3.5562 no . .
H12C F24 2.8266 no . 2_656
H12C F25 2.7808 no . 2_556
H12D Cl1 3.5172 no . 2_556
H12D F24 3.5047 no . 2_656
H12D F35 2.7201 no . 2_556
H12D C97 3.4788 no . 2_556
H12D C100 3.5356 no . 2_556
H12E C37 3.4456 no . 2_666
H12E C38 3.4506 no . 2_666
H12E C39 3.3613 no . 2_666
H12E C40 3.2318 no . 2_666
H12E C41 3.1948 no . 2_666
H12E C42 3.2798 no . 2_666
H12E H44 3.1073 no . 2_666
H12F Cl1 3.4033 no . 2_556
H12F F35 3.0314 no . .
H12F C122 3.5294 no . 2_666
H12F C123 3.5098 no . 2_666
H12F H122 3.1814 no . 2_666
H12F H123 3.1671 no . 2_666
H13 F8 3.0496 no . 1_655
H13 F28 2.4811 no . 2_657
H13 H51 3.5345 no . 2_767
H13A F35 2.8459 no . 2_556
H13A C96 3.4698 no . 2_556
H13A C97 3.2211 no . 2_556
H13A C98 3.5969 no . 2_556
H13A C100 3.4804 no . 2_556
H13A H86 3.5263 no . 2_556
H13B F24 3.0954 no . 2_656
H13B F25 2.4153 no . 2_556
H13B H86 3.0899 no . 2_556
H14 F8 2.8780 no . 1_655
H14 F9 3.0967 no . 1_655
H14 F28 3.5491 no . 2_657
H14 F41 3.5101 no . 1_655
H14 F42 3.1999 no . 1_655
H14 H6 3.4891 no . 2_667
H15 F19 2.9581 no . .
H15 F21 3.1879 no . .
H15 F41 2.9327 no . 1_655
H15 C1 3.5425 no . 2_667
H15 H1 3.2606 no . 2_667
H15 H6 3.4850 no . 2_667
H17 F2 2.4184 no . .
H18 F18 3.4638 no . 1_655
H18 F21 3.2530 no . .
H19 F2 3.0065 no . .
H19 F21 3.2768 no . .
H19 C54 3.5927 no . .
H19 C79 3.5654 no . .
H19 H54 3.4857 no . .
H20 F17 3.5862 no . 1_655
H20 F18 2.9651 no . 1_655
H20 F21 3.3086 no . .
H20 F44 3.4310 no . 1_665
H20 H112 3.4907 no . 1_665
H22 C53 3.4961 no . .
H22 C54 3.4150 no . .
H22 C55 3.3962 no . .
H22 C56 3.4002 no . .
H22 C57 3.3997 no . .
H22 C58 3.4238 no . .
H23 F6 2.7439 no . .
H23 F23 3.2227 no . .
H23 C57 3.5320 no . .
H23 C58 3.5041 no . .
H23 C60 3.5466 no . .
H23 H58 3.4233 no . .
H23 H82 3.4860 no . .
H24 F22 3.4051 no . .
H24 F23 3.2192 no . .
H24 C124 3.5188 no . 2_766
H24 C125 3.4900 no . 2_766
H25 F22 3.5313 no . .
H25 C118 3.2132 no . .
H25 C119 2.7700 no . .
H25 C120 3.3369 no . .
H25 C120 3.2189 no . 2_766
H25 C121 2.6859 no . 2_766
H25 C122 3.1628 no . 2_766
H25 H118 3.3792 no . .
H25 H122 3.4258 no . 2_766
H26 F17 3.0268 no . 1_655
H26 F44 2.5841 no . 1_665
H26 F45 2.6731 no . 1_665
H26 C115 3.2223 no . 1_665
H27 F13 2.7576 no . .
H27 C38 3.1640 no . 2_666
H27 C39 3.2175 no . 2_666
H27 H38 2.9749 no . 2_666
H27 H39 3.0623 no . 2_666
H27 H40 3.1129 no . 1_545
H28 F31 2.7497 no . 2_656
H28 F32 2.8165 no . 2_656
H28 C99 3.3459 no . 2_656
H28 H35 3.5953 no . 2_666
H28 H40 3.5706 no . 1_545
H28 H124 3.4920 no . 2_766
H29 F23 3.5107 no . .
H29 C33 3.2853 no . 2_666
H29 C34 3.3784 no . 2_666
H29 C124 3.1406 no . 2_766
H29 H33 3.2165 no . 2_666
H29 H124 2.4585 no . 2_766
H29 H126 3.4938 no . 2_766
H31 F5 2.7949 no . .
H31 C58 3.4098 no . .
H31 C117 3.5617 no . 1_455
H31 C126 3.4560 no . 1_455
H31 H58 2.5036 no . .
H31 H82 3.4865 no . .
H31 H117 2.9645 no . 1_455
H31 H126 2.7497 no . 1_455
H32 F13 3.1505 no . .
H32 C69 3.3937 no . .
H32 C70 3.0848 no . .
H32 C71 2.8711 no . .
H32 C72 2.9450 no . .
H32 C73 3.2204 no . .
H32 C74 3.4070 no . .
H32 C75 3.5087 no . .
H32 H38 3.3493 no . 2_666
H32 H70 3.5553 no . .
H32 H72 3.3600 no . .
H32 H82 3.4171 no . .
H32 H117 2.7821 no . 1_455
H33 F5 2.7289 no . .
H33 F6 2.7539 no . .
H33 C60 3.3192 no . .
H33 H29 3.2165 no . 2_666
H33 H126 2.9166 no . 1_455
H34 C124 3.2306 no . 2_766
H34 C125 3.2219 no . 2_766
H34 C126 3.2618 no . 2_766
H34 H124 3.1250 no . 2_766
H34 H126 3.1962 no . 2_766
H35 F6 2.6907 no . .
H35 F33 2.8719 no . 1_565
H35 H28 3.5953 no . 2_666
H36 C117 3.1750 no . 2_766
H36 C118 3.1689 no . 2_766
H36 C119 3.2538 no . 2_766
H36 C120 3.3659 no . 2_766
H36 C125 3.3806 no . 2_766
H36 C126 3.2604 no . 2_766
H38 F34 2.9773 no . 2_666
H38 C27 3.0666 no . 2_666
H38 C32 3.2958 no . 2_666
H38 C117 3.0787 no . 2_766
H38 C118 3.1894 no . 2_766
H38 H27 2.9749 no . 2_666
H38 H32 3.3493 no . 2_666
H38 H117 2.8108 no . 2_766
H38 H118 3.0060 no . 2_766
H39 F13 2.9628 no . 2_666
H39 F31 3.0037 no . 2_666
H39 F34 3.1111 no . 2_666
H39 C96 3.0985 no . 2_666
H39 H12B 3.5439 no . 2_666
H39 H27 3.0623 no . 2_666
H39 H96 2.3571 no . 2_666
H40 F31 2.8727 no . 2_666
H40 H12B 3.2836 no . 2_666
H40 H27 3.1129 no . 1_565
H40 H28 3.5706 no . 1_565
H40 H40 3.5346 no . 2_676
H40 H96 3.5056 no . 2_666
H41 F13 2.9488 no . 1_565
H41 F15 2.7179 no . 1_565
H41 C75 3.3604 no . 1_565
H41 H12B 3.5349 no . 2_666
H43 F6 2.7482 no . .
H43 F33 2.8095 no . 1_565
H44 Cl2 3.0365 no . 2_666
H44 F25 3.3057 no . 1_665
H44 F45 3.5772 no . 1_665
H44 C129 3.5938 no . 2_666
H44 H12B 3.5952 no . 2_666
H44 H12E 3.1073 no . 2_666
H45 F26 3.0577 no . 1_665
H45 F38 2.7730 no . 1_565
H46 F25 3.3704 no . 1_665
H46 F45 2.6447 no . 1_665
H46 H86 3.5898 no . 1_665
H46 H110 3.4597 no . 1_665
H48 F3 2.7912 no . .
H48 F26 3.4268 no . 1_665
H48 F37 3.1591 no . 1_565
H48 F38 2.6806 no . 1_565
H48 F39 2.8847 no . 1_565
H48 C107 3.1317 no . 1_565
H48 H56 3.5267 no . .
H49 F3 2.8280 no . .
H49 F29 3.5997 no . 1_665
H49 F39 2.9456 no . 1_565
H50 F7 3.2513 no . 2_667
H50 F28 3.2463 no . 1_665
H50 F29 2.8716 no . 1_665
H51 F28 3.2806 no . 1_665
H51 F48 2.7635 no . 1_665
H51 C90 3.5727 no . 1_665
H51 C113 3.3813 no . 1_665
H51 C114 3.3509 no . 1_665
H51 C116 3.5314 no . 1_665
H51 H13 3.5345 no . 2_767
H51 H90 3.5302 no . 1_665
H51 H114 3.3878 no . 1_665
H52 F45 3.5375 no . 1_665
H52 C85 3.5062 no . 1_665
H52 C86 3.5901 no . 1_665
H52 C109 3.0427 no . 1_665
H52 C110 2.8628 no . 1_665
H52 C111 2.8939 no . 1_665
H52 C112 3.0565 no . 1_665
H52 C113 3.1671 no . 1_665
H52 C114 3.1501 no . 1_665
H52 H110 3.3154 no . 1_665
H54 C3 3.4758 no . 2_667
H54 H2 3.5394 no . 2_667
H54 H3 2.9913 no . 2_667
H54 H19 3.4857 no . .
H56 F38 2.6930 no . 1_565
H56 F39 3.5797 no . 1_565
H56 H48 3.5267 no . .
H56 H102 3.2340 no . 1_565
H58 C31 3.2417 no . .
H58 H23 3.4233 no . .
H58 H31 2.5036 no . .
H62 F47 2.7727 no . 1_565
H62 H3 3.5147 no . 2_667
H64 F10 3.0633 no . 2_657
H64 F29 3.5878 no . 2_557
H64 F42 3.4245 no . .
H66 F27 3.5136 no . 1_655
H66 H2 3.4363 no . 2_667
H66 H88 2.9401 no . 1_655
H70 F26 3.5707 no . 1_655
H70 F27 2.6961 no . 1_655
H70 H32 3.5553 no . .
H72 F34 3.0165 no . .
H72 F36 3.3763 no . .
H72 C97 3.2817 no . .
H72 C98 3.4277 no . .
H72 C100 3.3947 no . .
H72 H32 3.3600 no . .
H72 H98 3.5138 no . .
H74 F40 3.4544 no . .
H74 F47 3.2224 no . 1_565
H74 H112 3.2667 no . 1_565
H78 C2 3.5008 no . 2_667
H78 H2 2.8207 no . 2_667
H80 F16 3.4794 no . 1_655
H80 F36 2.6438 no . 1_655
H80 H98 3.2898 no . 1_655
H82 F27 3.5710 no . 1_655
H82 C31 3.3895 no . .
H82 C32 3.3358 no . .
H82 H23 3.4860 no . .
H82 H31 3.4865 no . .
H82 H32 3.4171 no . .
H86 Cl2 3.4704 no . 2_556
H86 C130 3.5133 no . 2_556
H86 H13A 3.5263 no . 2_556
H86 H13B 3.0899 no . 2_556
H86 H46 3.5898 no . 1_445
H88 F12 2.4696 no . 1_455
H88 H66 2.9401 no . 1_455
H90 H51 3.5302 no . 1_445
H94 F4 2.5719 no . 1_545
H96 Cl1 3.1195 no . .
H96 C39 3.0362 no . 2_666
H96 H12B 3.5562 no . .
H96 H39 2.3571 no . 2_666
H96 H40 3.5056 no . 2_666
H98 F16 3.5292 no . .
H98 F20 3.3676 no . 1_455
H98 H72 3.5138 no . .
H98 H80 3.2898 no . 1_455
H102 F4 2.7853 no . 1_545
H102 F14 3.4524 no . .
H102 H56 3.2340 no . 1_545
H104 F11 2.9059 no . .
H104 F12 3.3687 no . .
H104 C65 3.1901 no . .
H104 C66 3.5131 no . .
H104 C68 3.2951 no . .
H106 F20 2.6095 no . 1_455
H110 Cl2 3.1723 no . 2_556
H110 H46 3.4597 no . 1_445
H110 H52 3.3154 no . 1_445
H112 F5 3.5908 no . 1_545
H112 F18 2.8201 no . 1_545
H112 H20 3.4907 no . 1_445
H112 H74 3.2667 no . 1_545
H114 H51 3.3878 no . 1_445
H117 F17 2.8910 no . 1_655
H117 F34 3.4722 no . 1_655
H117 F44 3.4571 no . 1_665
H117 C31 3.0510 no . 1_655
H117 C32 2.9499 no . 1_655
H117 H31 2.9645 no . 1_655
H117 H32 2.7821 no . 1_655
H117 H38 2.8108 no . 2_766
H118 F17 3.4414 no . 1_655
H118 F34 2.5111 no . 1_655
H118 F35 3.4068 no . 1_655
H118 F36 3.3731 no . 1_655
H118 C100 3.3804 no . 1_655
H118 H25 3.3792 no . .
H118 H38 3.0060 no . 2_766
H122 F22 3.1116 no . 2_766
H122 F34 3.2193 no . 2_666
H122 F35 2.6898 no . 2_666
H122 F36 3.5051 no . 2_666
H122 C100 3.4142 no . 2_666
H122 H12A 3.4748 no . 2_666
H122 H12F 3.1814 no . 2_666
H122 H25 3.4258 no . 2_766
H123 Cl1 3.2540 no . 1_665
H123 F22 3.2156 no . 2_766
H123 F23 3.4272 no . 2_766
H123 F24 3.5438 no . 2_766
H123 F35 3.5543 no . 2_666
H123 H12A 3.4900 no . 2_666
H123 H12F 3.1671 no . 2_666
H124 F32 2.8812 no . 1_665
H124 F43 3.1545 no . 1_665
H124 C29 3.2637 no . 2_766
H124 H28 3.4920 no . 2_766
H124 H29 2.4585 no . 2_766
H124 H34 3.1250 no . 2_766
H126 F5 3.5051 no . 1_655
H126 F43 2.9901 no . 1_665
H126 F44 3.5061 no . 1_665
H126 C30 3.2330 no . 1_655
H126 C31 2.9780 no . 1_655
H126 C33 3.3675 no . 1_655
H126 H29 3.4938 no . 2_766
H126 H31 2.7497 no . 1_655
H126 H33 2.9166 no . 1_655
H126 H34 3.1962 no . 2_766

loop_
_geom_torsion_atom_site_label_1
_geom_torsion_atom_site_label_2
_geom_torsion_atom_site_label_3
_geom_torsion_atom_site_label_4
_geom_torsion
_geom_torsion_publ_flag
_geom_torsion_site_symmetry_1
_geom_torsion_site_symmetry_2
_geom_torsion_site_symmetry_3
_geom_torsion_site_symmetry_4
Pd2 Pd1 C9 C8 -76.2(10) no . . . .
Pd2 Pd1 C9 C10 165.05(18) no . . . .
C9 Pd1 Pd2 C19 -74.8(6) no . . . .
C9 Pd1 Pd2 C20 -91.8(6) no . . . .
C9 Pd1 Pd2 C47 97.5(6) no . . . .
C9 Pd1 Pd2 C52 128.4(6) no . . . .
Pd2 Pd1 C17 C16 143.4(5) no . . . .
Pd2 Pd1 C17 C18 22.0(5) no . . . .
C17 Pd1 Pd2 C19 5.5(3) no . . . .
C17 Pd1 Pd2 C20 -11.5(3) no . . . .
C17 Pd1 Pd2 C47 177.9(3) no . . . .
C17 Pd1 Pd2 C52 -151.2(3) no . . . .
Pd2 Pd1 C18 C17 -154.4(6) no . . . .
Pd2 Pd1 C18 C19 -32.2(4) no . . . .
C18 Pd1 Pd2 C19 19.5(3) no . . . .
C18 Pd1 Pd2 C20 2.5(3) no . . . .
C18 Pd1 Pd2 C47 -168.1(3) no . . . .
C18 Pd1 Pd2 C52 -137.2(3) no . . . .
Pd2 Pd1 C50 C49 61.8(5) no . . . .
Pd2 Pd1 C50 C51 -55.4(5) no . . . .
C50 Pd1 Pd2 C19 -176.8(3) no . . . .
C50 Pd1 Pd2 C20 166.2(3) no . . . .
C50 Pd1 Pd2 C47 -4.5(3) no . . . .
C50 Pd1 Pd2 C52 26.4(3) no . . . .
C9 Pd1 C10 C9 0.0(5) no . . . .
C9 Pd1 C10 C11 122.3(11) no . . . .
C10 Pd1 C9 C8 118.7(11) no . . . .
C10 Pd1 C9 C10 0.0(6) no . . . .
C9 Pd1 C17 C16 -63.4(6) no . . . .
C9 Pd1 C17 C18 175.2(6) no . . . .
C17 Pd1 C9 C8 -158.3(7) no . . . .
C17 Pd1 C9 C10 83.0(5) no . . . .
C9 Pd1 C18 C17 -5.4(6) no . . . .
C9 Pd1 C18 C19 116.7(6) no . . . .
C18 Pd1 C9 C8 -155.2(6) no . . . .
C18 Pd1 C9 C10 86.1(6) no . . . .
C9 Pd1 C50 C49 -91.5(5) no . . . .
C9 Pd1 C50 C51 151.3(5) no . . . .
C50 Pd1 C9 C8 23.8(7) no . . . .
C50 Pd1 C9 C10 -94.9(5) no . . . .
C10 Pd1 C17 C16 -28.3(6) no . . . .
C10 Pd1 C17 C18 -149.7(6) no . . . .
C17 Pd1 C10 C9 -92.5(6) no . . . .
C17 Pd1 C10 C11 29.8(7) no . . . .
C10 Pd1 C18 C17 32.2(6) no . . . .
C10 Pd1 C18 C19 154.4(6) no . . . .
C18 Pd1 C10 C9 -110.1(5) no . . . .
C18 Pd1 C10 C11 12.2(8) no . . . .
C10 Pd1 C50 C49 -126.7(5) no . . . .
C10 Pd1 C50 C51 116.1(6) no . . . .
C50 Pd1 C10 C9 89.9(6) no . . . .
C50 Pd1 C10 C11 -147.8(7) no . . . .
C17 Pd1 C18 C17 0.0(6) no . . . .
C17 Pd1 C18 C19 122.2(10) no . . . .
C18 Pd1 C17 C16 121.4(10) no . . . .
C18 Pd1 C17 C18 0.0(5) no . . . .
C18 Pd1 C50 C49 87.0(7) no . . . .
C18 Pd1 C50 C51 -30.2(10) no . . . .
C50 Pd1 C18 C17 176.3(5) no . . . .
C50 Pd1 C18 C19 -61.6(10) no . . . .
Pd1 Pd2 C19 C18 -29.9(4) no . . . .
Pd1 Pd2 C19 C20 -154.5(5) no . . . .
Pd1 Pd2 C20 C19 29.0(5) no . . . .
Pd1 Pd2 C20 C21 154.5(4) no . . . .
Pd1 Pd2 C47 C46 -176.6(4) no . . . .
Pd1 Pd2 C47 C48 -55.0(5) no . . . .
Pd1 Pd2 C47 C52 62.7(4) no . . . .
Pd1 Pd2 C52 C47 -116.8(4) no . . . .
Pd1 Pd2 C52 C51 3.6(4) no . . . .
Pd3 Pd2 C19 C18 168.8(4) no . . . .
Pd3 Pd2 C19 C20 44.2(5) no . . . .
C19 Pd2 Pd3 C21 -21.6(3) no . . . .
C19 Pd2 Pd3 C22 11.4(3) no . . . .
C19 Pd2 Pd3 C45 160.0(3) no . . . .
C19 Pd2 Pd3 C46 -176.5(3) no . . . .
Pd3 Pd2 C20 C19 -133.0(5) no . . . .
Pd3 Pd2 C20 C21 -7.5(5) no . . . .
C20 Pd2 Pd3 C21 4.7(3) no . . . .
C20 Pd2 Pd3 C22 37.7(3) no . . . .
C20 Pd2 Pd3 C45 -173.7(3) no . . . .
C20 Pd2 Pd3 C46 -150.2(3) no . . . .
Pd3 Pd2 C47 C46 -15.0(4) no . . . .
Pd3 Pd2 C47 C48 106.6(5) no . . . .
Pd3 Pd2 C47 C52 -135.7(4) no . . . .
C47 Pd2 Pd3 C21 165.1(3) no . . . .
C47 Pd2 Pd3 C22 -161.9(3) no . . . .
C47 Pd2 Pd3 C45 -13.3(3) no . . . .
C47 Pd2 Pd3 C46 10.2(3) no . . . .
Pd3 Pd2 C52 C47 44.8(4) no . . . .
Pd3 Pd2 C52 C51 165.2(4) no . . . .
C52 Pd2 Pd3 C21 140.9(2) no . . . .
C52 Pd2 Pd3 C22 173.9(2) no . . . .
C52 Pd2 Pd3 C45 -37.5(3) no . . . .
C52 Pd2 Pd3 C46 -14.0(2) no . . . .
C19 Pd2 C20 C19 0.0(5) no . . . .
C19 Pd2 C20 C21 125.5(10) no . . . .
C20 Pd2 C19 C18 124.6(9) no . . . .
C20 Pd2 C19 C20 0.0(5) no . . . .
C19 Pd2 C52 C47 -175.8(6) no . . . .
C19 Pd2 C52 C51 -55.4(9) no . . . .
C52 Pd2 C19 C18 28.4(10) no . . . .
C52 Pd2 C19 C20 -96.2(8) no . . . .
C20 Pd2 C47 C46 17.6(9) no . . . .
C20 Pd2 C47 C48 139.2(6) no . . . .
C20 Pd2 C47 C52 -103.2(7) no . . . .
C47 Pd2 C20 C19 -166.9(5) no . . . .
C47 Pd2 C20 C21 -41.4(10) no . . . .
C20 Pd2 C52 C47 121.5(5) no . . . .
C20 Pd2 C52 C51 -118.1(6) no . . . .
C52 Pd2 C20 C19 137.3(5) no . . . .
C52 Pd2 C20 C21 -97.2(7) no . . . .
C47 Pd2 C52 C47 0.0(4) no . . . .
C47 Pd2 C52 C51 120.4(8) no . . . .
C52 Pd2 C47 C46 120.7(8) no . . . .
C52 Pd2 C47 C48 -117.7(8) no . . . .
C52 Pd2 C47 C52 0.0(4) no . . . .
Pd2 Pd3 C21 C20 -7.0(4) no . . . .
Pd2 Pd3 C21 C22 116.4(4) no . . . .
Pd2 Pd3 C21 C26 -126.1(5) no . . . .
Pd2 Pd3 C22 C21 -62.1(4) no . . . .
Pd2 Pd3 C22 C23 -179.5(4) no . . . .
Pd2 Pd3 C45 C44 162.3(4) no . . . .
Pd2 Pd3 C45 C46 38.7(4) no . . . .
Pd2 Pd3 C46 C45 -138.7(4) no . . . .
Pd2 Pd3 C46 C47 -16.3(4) no . . . .
Pd4 Pd3 C21 C20 179.0(4) no . . . .
Pd4 Pd3 C21 C22 -57.6(4) no . . . .
Pd4 Pd3 C21 C26 59.9(5) no . . . .
C21 Pd3 Pd4 C23 28.3(3) no . . . .
C21 Pd3 Pd4 C24 -3.2(3) no . . . .
C21 Pd3 Pd4 C43 178.0(3) no . . . .
C21 Pd3 Pd4 C44 -162.9(3) no . . . .
Pd4 Pd3 C22 C21 122.3(4) no . . . .
Pd4 Pd3 C22 C23 4.9(4) no . . . .
C22 Pd3 Pd4 C23 -2.9(2) no . . . .
C22 Pd3 Pd4 C24 -34.4(2) no . . . .
C22 Pd3 Pd4 C43 146.7(2) no . . . .
C22 Pd3 Pd4 C44 165.8(2) no . . . .
Pd4 Pd3 C45 C44 -23.6(4) no . . . .
Pd4 Pd3 C45 C46 -147.2(4) no . . . .
C45 Pd3 Pd4 C23 -152.9(3) no . . . .
C45 Pd3 Pd4 C24 175.5(3) no . . . .
C45 Pd3 Pd4 C43 -3.3(3) no . . . .
C45 Pd3 Pd4 C44 15.8(3) no . . . .
Pd4 Pd3 C46 C45 36.0(4) no . . . .
Pd4 Pd3 C46 C47 158.5(4) no . . . .
C46 Pd3 Pd4 C23 -173.7(3) no . . . .
C46 Pd3 Pd4 C24 154.8(3) no . . . .
C46 Pd3 Pd4 C43 -24.1(3) no . . . .
C46 Pd3 Pd4 C44 -4.9(3) no . . . .
C21 Pd3 C22 C21 0.0(4) no . . . .
C21 Pd3 C22 C23 -117.4(7) no . . . .
C22 Pd3 C21 C20 -123.4(8) no . . . .
C22 Pd3 C21 C22 0.0(4) no . . . .
C22 Pd3 C21 C26 117.5(8) no . . . .
C21 Pd3 C46 C45 -179.0(4) no . . . .
C21 Pd3 C46 C47 -56.6(7) no . . . .
C46 Pd3 C21 C20 31.2(8) no . . . .
C46 Pd3 C21 C22 154.6(4) no . . . .
C46 Pd3 C21 C26 -87.9(7) no . . . .
C22 Pd3 C45 C44 -83.9(7) no . . . .
C22 Pd3 C45 C46 152.5(5) no . . . .
C45 Pd3 C22 C21 -176.5(5) no . . . .
C45 Pd3 C22 C23 66.2(8) no . . . .
C45 Pd3 C46 C45 0.0(4) no . . . .
C45 Pd3 C46 C47 122.4(8) no . . . .
C46 Pd3 C45 C44 123.6(8) no . . . .
C46 Pd3 C45 C46 0.0(4) no . . . .
Pd3 Pd4 C23 C22 5.0(4) no . . . .
Pd3 Pd4 C23 C24 -112.2(5) no . . . .
Pd3 Pd4 C24 C23 60.8(4) no . . . .
Pd3 Pd4 C24 C25 -55.7(5) no . . . .
Pd3 Pd4 C43 C42 150.2(5) no . . . .
Pd3 Pd4 C43 C44 30.5(4) no . . . .
Pd3 Pd4 C44 C43 -145.4(4) no . . . .
Pd3 Pd4 C44 C45 -24.8(4) no . . . .
C23 Pd4 C24 C23 0.0(5) no . . . .
C23 Pd4 C24 C25 -116.5(10) no . . . .
C24 Pd4 C23 C22 117.2(9) no . . . .
C24 Pd4 C23 C24 0.0(5) no . . . .
C23 Pd4 C35 C34 -16.3(6) no . . . .
C23 Pd4 C35 C36 -137.2(4) no . . . .
C35 Pd4 C23 C22 -160.2(5) no . . . .
C35 Pd4 C23 C24 82.6(5) no . . . .
C23 Pd4 C36 C35 53.1(5) no . . . .
C23 Pd4 C36 C37 172.5(4) no . . . .
C36 Pd4 C23 C22 172.3(5) no . . . .
C36 Pd4 C23 C24 55.1(6) no . . . .
C23 Pd4 C43 C42 -152.1(5) no . . . .
C23 Pd4 C43 C44 88.2(8) no . . . .
C43 Pd4 C23 C22 -58.9(9) no . . . .
C43 Pd4 C23 C24 -176.1(5) no . . . .
C23 Pd4 C44 C43 -131.1(4) no . . . .
C23 Pd4 C44 C45 -10.6(8) no . . . .
C44 Pd4 C23 C22 -8.4(7) no . . . .
C44 Pd4 C23 C24 -125.7(5) no . . . .
C24 Pd4 C35 C34 17.7(5) no . . . .
C24 Pd4 C35 C36 -103.2(4) no . . . .
C35 Pd4 C24 C23 -101.2(5) no . . . .
C35 Pd4 C24 C25 142.3(6) no . . . .
C24 Pd4 C36 C35 81.0(5) no . . . .
C24 Pd4 C36 C37 -159.6(5) no . . . .
C36 Pd4 C24 C23 -135.6(5) no . . . .
C36 Pd4 C24 C25 107.9(6) no . . . .
C24 Pd4 C44 C43 180.0(4) no . . . .
C24 Pd4 C44 C45 -59.5(8) no . . . .
C44 Pd4 C24 C23 91.4(6) no . . . .
C44 Pd4 C24 C25 -25.1(9) no . . . .
C35 Pd4 C36 C35 0.0(4) no . . . .
C35 Pd4 C36 C37 119.5(8) no . . . .
C36 Pd4 C35 C34 120.9(8) no . . . .
C36 Pd4 C35 C36 0.0(4) no . . . .
C35 Pd4 C43 C42 -47.7(6) no . . . .
C35 Pd4 C43 C44 -167.5(4) no . . . .
C43 Pd4 C35 C34 -162.8(5) no . . . .
C43 Pd4 C35 C36 76.3(4) no . . . .
C35 Pd4 C44 C43 15.0(5) no . . . .
C35 Pd4 C44 C45 135.5(5) no . . . .
C44 Pd4 C35 C34 -171.4(4) no . . . .
C44 Pd4 C35 C36 67.7(5) no . . . .
C36 Pd4 C43 C42 -13.6(6) no . . . .
C36 Pd4 C43 C44 -133.3(5) no . . . .
C43 Pd4 C36 C35 -100.6(5) no . . . .
C43 Pd4 C36 C37 18.8(5) no . . . .
C36 Pd4 C44 C43 48.2(5) no . . . .
C36 Pd4 C44 C45 168.8(5) no . . . .
C44 Pd4 C36 C35 -126.4(4) no . . . .
C44 Pd4 C36 C37 -6.9(6) no . . . .
C43 Pd4 C44 C43 0.0(4) no . . . .
C43 Pd4 C44 C45 120.5(8) no . . . .
C44 Pd4 C43 C42 119.7(8) no . . . .
C44 Pd4 C43 C44 0.0(4) no . . . .
C127 Cl1 C128 C129 -1(3) no . . . .
C128 Cl1 C127 C130 2(3) no . . . .
C129 Cl2 C130 C127 2(2) no . . . .
C130 Cl2 C129 C128 -1(3) no . . . .
C2 C1 C6 C5 2.1(17) no . . . .
C6 C1 C2 C3 0.4(19) no . . . .
C1 C2 C3 C4 -1.6(18) no . . . .
C2 C3 C4 C5 0.3(15) no . . . .
C2 C3 C4 C7 -177.9(9) no . . . .
C3 C4 C5 C6 2.2(15) no . . . .
C3 C4 C7 C8 -23.1(14) no . . . .
C5 C4 C7 C8 158.7(9) no . . . .
C7 C4 C5 C6 -179.5(9) no . . . .
C4 C5 C6 C1 -3.5(17) no . . . .
C4 C7 C8 C9 174.4(8) no . . . .
C7 C8 C9 Pd1 99.6(10) no . . . .
C7 C8 C9 C10 179.4(8) no . . . .
Pd1 C9 C10 Pd1 0.00(3) no . . . .
Pd1 C9 C10 C11 -92.8(9) no . . . .
C8 C9 C10 Pd1 -103.1(9) no . . . .
C8 C9 C10 C11 164.1(8) no . . . .
Pd1 C10 C11 C12 154.2(8) no . . . .
Pd1 C10 C11 C16 -27.7(12) no . . . .
C9 C10 C11 C12 -127.1(12) no . . . .
C9 C10 C11 C16 50.9(15) no . . . .
C10 C11 C12 C13 176.5(11) no . . . .
C10 C11 C16 C15 -177.3(10) no . . . .
C10 C11 C16 C17 4.9(16) no . . . .
C12 C11 C16 C15 0.8(16) no . . . .
C12 C11 C16 C17 -176.9(10) no . . . .
C16 C11 C12 C13 -1.6(18) no . . . .
C11 C12 C13 C14 2(2) no . . . .
C12 C13 C14 C15 -1(2) no . . . .
C13 C14 C15 C16 -0.1(19) no . . . .
C14 C15 C16 C11 -0.0(17) no . . . .
C14 C15 C16 C17 177.7(10) no . . . .
C11 C16 C17 Pd1 22.8(12) no . . . .
C11 C16 C17 C18 115.6(11) no . . . .
C15 C16 C17 Pd1 -155.0(10) no . . . .
C15 C16 C17 C18 -62.2(15) no . . . .
Pd1 C17 C18 Pd1 0.00(3) no . . . .
Pd1 C17 C18 C19 -95.3(9) no . . . .
C16 C17 C18 Pd1 -104.0(12) no . . . .
C16 C17 C18 C19 160.7(10) no . . . .
Pd1 C18 C19 Pd2 35.0(6) no . . . .
Pd1 C18 C19 C20 108.2(7) no . . . .
C17 C18 C19 Pd2 104.2(10) no . . . .
C17 C18 C19 C20 177.3(9) no . . . .
Pd2 C19 C20 Pd2 0.00(3) no . . . .
Pd2 C19 C20 C21 -98.0(8) no . . . .
C18 C19 C20 Pd2 -80.3(9) no . . . .
C18 C19 C20 C21 -178.3(8) no . . . .
Pd2 C20 C21 Pd3 8.5(7) no . . . .
Pd2 C20 C21 C22 -69.7(10) no . . . .
Pd2 C20 C21 C26 107.1(7) no . . . .
C19 C20 C21 Pd3 84.9(10) no . . . .
C19 C20 C21 C22 6.7(14) no . . . .
C19 C20 C21 C26 -176.5(8) no . . . .
Pd3 C21 C22 Pd3 0.00(3) no . . . .
Pd3 C21 C22 C23 90.0(6) no . . . .
Pd3 C21 C26 C25 -78.5(9) no . . . .
C20 C21 C22 Pd3 90.9(9) no . . . .
C20 C21 C22 C23 -179.0(7) no . . . .
C20 C21 C26 C25 179.5(8) no . . . .
C22 C21 C26 C25 -3.5(13) no . . . .
C26 C21 C22 Pd3 -85.9(8) no . . . .
C26 C21 C22 C23 4.2(12) no . . . .
Pd3 C22 C23 Pd4 -5.5(6) no . . . .
Pd3 C22 C23 C24 68.9(8) no . . . .
C21 C22 C23 Pd4 -75.8(8) no . . . .
C21 C22 C23 C24 -1.3(12) no . . . .
Pd4 C23 C24 Pd4 0.00(3) no . . . .
Pd4 C23 C24 C25 97.0(7) no . . . .
C22 C23 C24 Pd4 -99.3(8) no . . . .
C22 C23 C24 C25 -2.2(12) no . . . .
Pd4 C24 C25 C26 86.1(9) no . . . .
C23 C24 C25 C26 3.0(13) no . . . .
C24 C25 C26 C21 -0.1(15) no . . . .
C28 C27 C32 C31 -1(2) no . . . .
C32 C27 C28 C29 -0(2) no . . . .
C27 C28 C29 C30 2.0(18) no . . . .
C28 C29 C30 C31 -2.2(15) no . . . .
C28 C29 C30 C33 174.5(10) no . . . .
C29 C30 C31 C32 0.7(15) no . . . .
C29 C30 C33 C34 -22.2(16) no . . . .
C31 C30 C33 C34 154.4(10) no . . . .
C33 C30 C31 C32 -176.1(9) no . . . .
C30 C31 C32 C27 1.0(17) no . . . .
C30 C33 C34 C35 -174.7(9) no . . . .
C33 C34 C35 Pd4 99.0(10) no . . . .
C33 C34 C35 C36 178.8(9) no . . . .
Pd4 C35 C36 Pd4 0.000(16) no . . . .
Pd4 C35 C36 C37 -97.1(9) no . . . .
C34 C35 C36 Pd4 -101.7(9) no . . . .
C34 C35 C36 C37 161.2(9) no . . . .
Pd4 C36 C37 C38 163.8(6) no . . . .
Pd4 C36 C37 C42 -23.1(10) no . . . .
C35 C36 C37 C38 -115.8(10) no . . . .
C35 C36 C37 C42 57.3(14) no . . . .
C36 C37 C38 C39 170.0(9) no . . . .
C36 C37 C42 C41 -169.4(9) no . . . .
C36 C37 C42 C43 13.3(15) no . . . .
C38 C37 C42 C41 3.8(15) no . . . .
C38 C37 C42 C43 -173.6(8) no . . . .
C42 C37 C38 C39 -3.3(15) no . . . .
C37 C38 C39 C40 0.8(16) no . . . .
C38 C39 C40 C41 1.3(17) no . . . .
C39 C40 C41 C42 -0.8(17) no . . . .
C40 C41 C42 C37 -1.8(16) no . . . .
C40 C41 C42 C43 175.7(9) no . . . .
C37 C42 C43 Pd4 5.7(12) no . . . .
C37 C42 C43 C44 93.9(12) no . . . .
C41 C42 C43 Pd4 -171.7(9) no . . . .
C41 C42 C43 C44 -83.6(11) no . . . .
Pd4 C43 C44 Pd4 0.00(2) no . . . .
Pd4 C43 C44 C45 -98.4(8) no . . . .
C42 C43 C44 Pd4 -104.4(9) no . . . .
C42 C43 C44 C45 157.3(8) no . . . .
Pd4 C44 C45 Pd3 28.2(6) no . . . .
Pd4 C44 C45 C46 104.9(8) no . . . .
C43 C44 C45 Pd3 102.0(9) no . . . .
C43 C44 C45 C46 178.7(8) no . . . .
Pd3 C45 C46 Pd3 0.00(2) no . . . .
Pd3 C45 C46 C47 -98.7(7) no . . . .
C44 C45 C46 Pd3 -86.2(8) no . . . .
C44 C45 C46 C47 175.1(7) no . . . .
Pd3 C46 C47 Pd2 18.4(6) no . . . .
Pd3 C46 C47 C48 -74.0(8) no . . . .
Pd3 C46 C47 C52 103.6(8) no . . . .
C45 C46 C47 Pd2 94.0(9) no . . . .
C45 C46 C47 C48 1.5(13) no . . . .
C45 C46 C47 C52 179.2(8) no . . . .
Pd2 C47 C48 C49 86.4(8) no . . . .
Pd2 C47 C52 Pd2 0.00(2) no . . . .
Pd2 C47 C52 C51 -88.3(8) no . . . .
C46 C47 C48 C49 -175.9(8) no . . . .
C46 C47 C52 Pd2 -94.0(8) no . . . .
C46 C47 C52 C51 177.7(8) no . . . .
C48 C47 C52 Pd2 83.7(8) no . . . .
C48 C47 C52 C51 -4.6(13) no . . . .
C52 C47 C48 C49 6.4(13) no . . . .
C47 C48 C49 C50 -4.1(15) no . . . .
C48 C49 C50 Pd1 -88.2(10) no . . . .
C48 C49 C50 C51 -0.1(14) no . . . .
Pd1 C50 C51 C52 90.5(8) no . . . .
C49 C50 C51 C52 2.0(14) no . . . .
C50 C51 C52 Pd2 -65.8(10) no . . . .
C50 C51 C52 C47 0.4(15) no . . . .
C54 C53 C58 C57 -2.4(11) no . . . .
C58 C53 C54 C55 2.9(11) no . . . .
C54 C53 B1 C61 40.5(10) no . . . .
C54 C53 B1 C69 155.3(7) no . . . .
C54 C53 B1 C77 -80.7(9) no . . . .
B1 C53 C54 C55 176.9(7) no . . . .
C58 C53 B1 C61 -146.1(8) no . . . .
C58 C53 B1 C69 -31.3(11) no . . . .
C58 C53 B1 C77 92.6(9) no . . . .
B1 C53 C58 C57 -176.2(7) no . . . .
C53 C54 C55 C56 -2.1(13) no . . . .
C53 C54 C55 C59 174.6(7) no . . . .
C54 C55 C56 C57 0.6(12) no . . . .
C54 C55 C59 F1 -76.4(11) no . . . .
C54 C55 C59 F2 42.8(12) no . . . .
C54 C55 C59 F3 164.0(8) no . . . .
C56 C55 C59 F1 100.4(10) no . . . .
C56 C55 C59 F2 -140.5(8) no . . . .
C56 C55 C59 F3 -19.2(12) no . . . .
C59 C55 C56 C57 -176.1(7) no . . . .
C55 C56 C57 C58 -0.1(11) no . . . .
C55 C56 C57 C60 -177.7(7) no . . . .
C56 C57 C58 C53 1.1(12) no . . . .
C56 C57 C60 F4 -36.8(11) no . . . .
C56 C57 C60 F5 -157.1(7) no . . . .
C56 C57 C60 F6 82.4(10) no . . . .
C58 C57 C60 F4 145.5(8) no . . . .
C58 C57 C60 F5 25.3(11) no . . . .
C58 C57 C60 F6 -95.2(10) no . . . .
C60 C57 C58 C53 178.7(7) no . . . .
C62 C61 C66 C65 -1.1(16) no . . . .
C66 C61 C62 C63 -0.9(16) no . . . .
C62 C61 B1 C53 34.4(12) no . . . .
C62 C61 B1 C69 -88.4(11) no . . . .
C62 C61 B1 C77 148.9(9) no . . . .
B1 C61 C62 C63 173.1(9) no . . . .
C66 C61 B1 C53 -152.1(10) no . . . .
C66 C61 B1 C69 85.1(11) no . . . .
C66 C61 B1 C77 -37.6(14) no . . . .
B1 C61 C66 C65 -174.8(9) no . . . .
C61 C62 C63 C64 2.7(19) no . . . .
C61 C62 C63 C67 -179.8(10) no . . . .
C62 C63 C64 C65 -3(2) no . . . .
C62 C63 C67 F7 -75.7(17) no . . . .
C62 C63 C67 F8 163.9(11) no . . . .
C62 C63 C67 F9 62.4(19) no . . . .
C64 C63 C67 F7 102(2) no . . . .
C64 C63 C67 F8 -19(2) no . . . .
C64 C63 C67 F9 -120.4(16) no . . . .
C67 C63 C64 C65 -179.6(13) no . . . .
C63 C64 C65 C66 1(2) no . . . .
C63 C64 C65 C68 -177.4(12) no . . . .
C64 C65 C66 C61 1.3(18) no . . . .
C64 C65 C68 F10 -77.0(16) no . . . .
C64 C65 C68 F11 46.9(18) no . . . .
C64 C65 C68 F12 163.9(12) no . . . .
C66 C65 C68 F10 105.1(13) no . . . .
C66 C65 C68 F11 -131.0(12) no . . . .
C66 C65 C68 F12 -14(2) no . . . .
C68 C65 C66 C61 179.2(12) no . . . .
C70 C69 C74 C73 2.1(12) no . . . .
C74 C69 C70 C71 -1.9(12) no . . . .
C70 C69 B1 C53 150.5(7) no . . . .
C70 C69 B1 C61 -89.9(9) no . . . .
C70 C69 B1 C77 32.7(11) no . . . .
B1 C69 C70 C71 169.3(7) no . . . .
C74 C69 B1 C53 -38.8(11) no . . . .
C74 C69 B1 C61 80.8(9) no . . . .
C74 C69 B1 C77 -156.6(7) no . . . .
B1 C69 C74 C73 -169.0(7) no . . . .
C69 C70 C71 C72 1.5(12) no . . . .
C69 C70 C71 C75 177.3(7) no . . . .
C70 C71 C72 C73 -1.1(13) no . . . .
C70 C71 C75 F13 -115.1(10) no . . . .
C70 C71 C75 F14 131.3(9) no . . . .
C70 C71 C75 F15 9.8(13) no . . . .
C72 C71 C75 F13 60.6(12) no . . . .
C72 C71 C75 F14 -53.0(12) no . . . .
C72 C71 C75 F15 -174.4(8) no . . . .
C75 C71 C72 C73 -176.9(8) no . . . .
C71 C72 C73 C74 1.2(14) no . . . .
C71 C72 C73 C76 179.6(8) no . . . .
C72 C73 C74 C69 -1.8(14) no . . . .
C72 C73 C76 F16 41.6(13) no . . . .
C72 C73 C76 F17 -74.8(12) no . . . .
C72 C73 C76 F18 162.8(9) no . . . .
C74 C73 C76 F16 -140.0(9) no . . . .
C74 C73 C76 F17 103.6(11) no . . . .
C74 C73 C76 F18 -18.8(13) no . . . .
C76 C73 C74 C69 179.8(8) no . . . .
C78 C77 C82 C81 0.4(11) no . . . .
C82 C77 C78 C79 0.3(11) no . . . .
C78 C77 B1 C53 89.4(9) no . . . .
C78 C77 B1 C61 -29.7(12) no . . . .
C78 C77 B1 C69 -145.7(8) no . . . .
B1 C77 C78 C79 -174.8(7) no . . . .
C82 C77 B1 C53 -85.4(9) no . . . .
C82 C77 B1 C61 155.4(8) no . . . .
C82 C77 B1 C69 39.5(11) no . . . .
B1 C77 C82 C81 175.7(7) no . . . .
C77 C78 C79 C80 -0.2(13) no . . . .
C77 C78 C79 C83 -179.6(7) no . . . .
C78 C79 C80 C81 -0.7(13) no . . . .
C78 C79 C83 F19 -1.6(14) no . . . .
C78 C79 C83 F20 121.6(9) no . . . .
C78 C79 C83 F21 -120.9(9) no . . . .
C80 C79 C83 F19 179.0(8) no . . . .
C80 C79 C83 F20 -57.8(12) no . . . .
C80 C79 C83 F21 59.7(12) no . . . .
C83 C79 C80 C81 178.7(8) no . . . .
C79 C80 C81 C82 1.4(13) no . . . .
C79 C80 C81 C84 -175.8(7) no . . . .
C80 C81 C82 C77 -1.3(13) no . . . .
C80 C81 C84 F22 -40.5(12) no . . . .
C80 C81 C84 F23 -153.8(9) no . . . .
C80 C81 C84 F24 79.4(12) no . . . .
C82 C81 C84 F22 142.2(8) no . . . .
C82 C81 C84 F23 28.9(14) no . . . .
C82 C81 C84 F24 -97.9(10) no . . . .
C84 C81 C82 C77 175.9(8) no . . . .
C86 C85 C90 C89 -1.3(12) no . . . .
C90 C85 C86 C87 0.2(11) no . . . .
C86 C85 B2 C93 30.4(12) no . . . .
C86 C85 B2 C101 148.1(7) no . . . .
C86 C85 B2 C109 -89.8(9) no . . . .
B2 C85 C86 C87 175.0(7) no . . . .
C90 C85 B2 C93 -155.1(8) no . . . .
C90 C85 B2 C101 -37.3(11) no . . . .
C90 C85 B2 C109 84.8(10) no . . . .
B2 C85 C90 C89 -176.2(7) no . . . .
C85 C86 C87 C88 2.3(13) no . . . .
C85 C86 C87 C91 178.8(7) no . . . .
C86 C87 C88 C89 -3.5(14) no . . . .
C86 C87 C91 F25 19.1(12) no . . . .
C86 C87 C91 F26 132.4(8) no . . . .
C86 C87 C91 F27 -105.0(10) no . . . .
C88 C87 C91 F25 -164.3(8) no . . . .
C88 C87 C91 F26 -51.1(12) no . . . .
C88 C87 C91 F27 71.5(12) no . . . .
C91 C87 C88 C89 180.0(8) no . . . .
C87 C88 C89 C90 2.4(14) no . . . .
C87 C88 C89 C92 178.7(8) no . . . .
C88 C89 C90 C85 0.1(14) no . . . .
C88 C89 C92 F28 143.2(11) no . . . .
C88 C89 C92 F29 45.4(15) no . . . .
C88 C89 C92 F30 -68.6(17) no . . . .
C90 C89 C92 F28 -40.5(17) no . . . .
C90 C89 C92 F29 -138.3(10) no . . . .
C90 C89 C92 F30 107.7(13) no . . . .
C92 C89 C90 C85 -176.4(10) no . . . .
C94 C93 C98 C97 1.9(14) no . . . .
C98 C93 C94 C95 -1.6(14) no . . . .
C94 C93 B2 C85 -148.4(9) no . . . .
C94 C93 B2 C101 88.6(10) no . . . .
C94 C93 B2 C109 -31.7(12) no . . . .
B2 C93 C94 C95 -175.3(8) no . . . .
C98 C93 B2 C85 38.2(13) no . . . .
C98 C93 B2 C101 -84.8(10) no . . . .
C98 C93 B2 C109 154.9(8) no . . . .
B2 C93 C98 C97 175.6(8) no . . . .
C93 C94 C95 C96 -0.8(15) no . . . .
C93 C94 C95 C99 -179.4(9) no . . . .
C94 C95 C96 C97 2.6(15) no . . . .
C94 C95 C99 F31 -163.9(10) no . . . .
C94 C95 C99 F32 75.6(12) no . . . .
C94 C95 C99 F33 -42.5(15) no . . . .
C96 C95 C99 F31 17.4(15) no . . . .
C96 C95 C99 F32 -103.1(11) no . . . .
C96 C95 C99 F33 138.8(10) no . . . .
C99 C95 C96 C97 -178.7(9) no . . . .
C95 C96 C97 C98 -2.3(14) no . . . .
C95 C96 C97 C100 177.9(8) no . . . .
C96 C97 C98 C93 -0.0(14) no . . . .
C96 C97 C100 F34 -52.5(13) no . . . .
C96 C97 C100 F35 66.1(12) no . . . .
C96 C97 C100 F36 -168.8(9) no . . . .
C98 C97 C100 F34 127.7(9) no . . . .
C98 C97 C100 F35 -113.7(10) no . . . .
C98 C97 C100 F36 11.3(15) no . . . .
C100 C97 C98 C93 179.8(9) no . . . .
C102 C101 C106 C105 -1.0(12) no . . . .
C106 C101 C102 C103 -1.0(12) no . . . .
C102 C101 B2 C85 156.1(8) no . . . .
C102 C101 B2 C93 -79.3(9) no . . . .
C102 C101 B2 C109 39.2(11) no . . . .
B2 C101 C102 C103 172.8(7) no . . . .
C106 C101 B2 C85 -30.4(11) no . . . .
C106 C101 B2 C93 94.3(9) no . . . .
C106 C101 B2 C109 -147.2(8) no . . . .
B2 C101 C106 C105 -174.9(7) no . . . .
C101 C102 C103 C104 2.1(14) no . . . .
C101 C102 C103 C107 -179.1(8) no . . . .
C102 C103 C104 C105 -1.1(14) no . . . .
C102 C103 C107 F37 136.8(10) no . . . .
C102 C103 C107 F38 21.3(14) no . . . .
C102 C103 C107 F39 -104.0(13) no . . . .
C104 C103 C107 F37 -44.4(14) no . . . .
C104 C103 C107 F38 -159.9(10) no . . . .
C104 C103 C107 F39 74.8(14) no . . . .
C107 C103 C104 C105 -179.9(9) no . . . .
C103 C104 C105 C106 -0.9(14) no . . . .
C103 C104 C105 C108 178.8(8) no . . . .
C104 C105 C106 C101 2.0(14) no . . . .
C104 C105 C108 F40 58.5(13) no . . . .
C104 C105 C108 F41 -178.2(9) no . . . .
C104 C105 C108 F42 -55.9(13) no . . . .
C106 C105 C108 F40 -121.8(10) no . . . .
C106 C105 C108 F41 1.5(15) no . . . .
C106 C105 C108 F42 123.8(10) no . . . .
C108 C105 C106 C101 -177.7(8) no . . . .
C110 C109 C114 C113 0.9(11) no . . . .
C114 C109 C110 C111 -1.4(11) no . . . .
C110 C109 B2 C85 87.1(9) no . . . .
C110 C109 B2 C93 -36.6(10) no . . . .
C110 C109 B2 C101 -150.9(7) no . . . .
B2 C109 C110 C111 -177.4(7) no . . . .
C114 C109 B2 C85 -88.5(9) no . . . .
C114 C109 B2 C93 147.9(7) no . . . .
C114 C109 B2 C101 33.5(10) no . . . .
B2 C109 C114 C113 176.7(7) no . . . .
C109 C110 C111 C112 0.6(12) no . . . .
C109 C110 C111 C115 -175.3(7) no . . . .
C110 C111 C112 C113 0.7(12) no . . . .
C110 C111 C115 F43 50.9(11) no . . . .
C110 C111 C115 F44 173.2(7) no . . . .
C110 C111 C115 F45 -69.1(10) no . . . .
C112 C111 C115 F43 -124.8(9) no . . . .
C112 C111 C115 F44 -2.6(13) no . . . .
C112 C111 C115 F45 115.2(9) no . . . .
C115 C111 C112 C113 176.3(8) no . . . .
C111 C112 C113 C114 -1.2(13) no . . . .
C111 C112 C113 C116 176.9(7) no . . . .
C112 C113 C114 C109 0.4(13) no . . . .
C112 C113 C116 F46 147.8(9) no . . . .
C112 C113 C116 F47 30.0(15) no . . . .
C112 C113 C116 F48 -91.2(12) no . . . .
C114 C113 C116 F46 -34.2(13) no . . . .
C114 C113 C116 F47 -152.0(9) no . . . .
C114 C113 C116 F48 86.9(13) no . . . .
C116 C113 C114 C109 -177.7(8) no . . . .
C118 C117 C126 C125 2(2) no . . . .
C126 C117 C118 C119 0.0(19) no . . . .
C117 C118 C119 C120 -2.7(16) no . . . .
C117 C118 C119 C121 -178.3(10) no . . . 2_766
C118 C119 C120 C121 -177.2(8) no . . . .
C118 C119 C120 C125 4.1(14) no . . . .
C118 C119 C121 C120 176.9(9) no . . 2_766 2_766
C118 C119 C121 C122 -6.7(15) no . . 2_766 2_766
C120 C119 C121 C120 1.3(13) no . . 2_766 2_766
C120 C119 C121 C122 177.7(8) no . . 2_766 2_766
C121 C119 C120 C121 -1.3(13) no 2_766 . . .
C121 C119 C120 C125 179.9(8) no 2_766 . . .
C119 C120 C121 C119 1.4(14) no . . . 2_766
C119 C120 C121 C122 177.8(8) no . . . .
C119 C120 C125 C124 179.7(9) no . . . .
C119 C120 C125 C126 -2.6(15) no . . . .
C121 C120 C125 C124 0.9(15) no . . . .
C121 C120 C125 C126 178.6(8) no . . . .
C125 C120 C121 C119 -179.8(8) no . . . 2_766
C125 C120 C121 C122 -3.4(13) no . . . .
C119 C121 C122 C123 -179.8(9) no 2_766 . . .
C120 C121 C122 C123 3.7(16) no . . . .
C121 C122 C123 C124 -1.4(18) no . . . .
C122 C123 C124 C125 -1(2) no . . . .
C123 C124 C125 C120 1.3(19) no . . . .
C123 C124 C125 C126 -176.2(11) no . . . .
C120 C125 C126 C117 -0.2(17) no . . . .
C124 C125 C126 C117 177.5(11) no . . . .
Cl1 C127 C130 Cl2 177(3) no . . . .
Cl1 C128 C129 Cl2 -176(3) no . . . .
